data_2018702
loop_
_publ_author_name
'Stinghen, Danilo'
'Ferreira, Janaina G.'
'Nunes, Giovana G.'
'Soares, Ja\'isa F.'

_publ_section_title
;
 A new ring-like arrangement of vanadyl(IV) groups bridged by monodentate
 alkoxides:
 <i>cyclo</i>-decakis(\m-cyclohexylmethanolato)pentakis[oxidovanadium(IV)]
;
_journal_coeditor_code FG3279
_journal_issue 12
_journal_name_full 'Acta Crystallographica Section C'
_journal_page_first m353
_journal_page_last m355
_journal_paper_doi 10.1107/S0108270112045702
_journal_volume 68
_journal_year 2012
_chemical_formula_iupac '[V5 (C7 H13 O)10 O5]'
_chemical_formula_moiety 'C70 H130 O15 V5'
_chemical_formula_sum 'C70 H130 O15 V5'
_chemical_formula_weight 1466.44
_chemical_name_systematic
;
<i>cyclo</i>-Decakis(\m-cyclohexylmethanolato)pentakis[oxidovanadium(IV)]
;
_space_group_IT_number 2
_symmetry_cell_setting triclinic
_symmetry_space_group_name_Hall '-P 1'
_symmetry_space_group_name_H-M 'P -1'
_atom_sites_solution_hydrogens geom
_atom_sites_solution_primary direct
_atom_sites_solution_secondary difmap
_audit_creation_method 'WinGX routine CIF_UPDATE'
_cell_angle_alpha 86.1390(10)
_cell_angle_beta 89.8140(10)
_cell_angle_gamma 88.4610(10)
_cell_formula_units_Z 8
_cell_length_a 12.10150(10)
_cell_length_b 35.8825(4)
_cell_length_c 36.2749(4)
_cell_measurement_reflns_used 9375
_cell_measurement_temperature 150(2)
_cell_measurement_theta_max 70.7799
_cell_measurement_theta_min 2.4692
_cell_volume 15710.3(3)
_computing_cell_refinement 'SAINT (Bruker, 2009)'
_computing_data_collection 'APEX2 (Bruker, 2009)'
_computing_data_reduction 'SAINT (Bruker, 2009)'
_computing_molecular_graphics 'ORTEP-3 (Farrugia, 1997)'
_computing_publication_material 'publCIF (Westrip, 2010)'
_computing_structure_refinement 'SHELXL97 (Sheldrick, 2008)'
_computing_structure_solution 'SIR2011 (Burla <i>et al.</i>, 2012)'
_diffrn_ambient_temperature 150(2)
_diffrn_measured_fraction_theta_full 0.963
_diffrn_measured_fraction_theta_max 0.963
_diffrn_measurement_device_type 'Bruker APEXII CCD area-detector'
_diffrn_measurement_method '\f or \w oscillation scans'
_diffrn_radiation_monochromator graphite
_diffrn_radiation_type CuK\a
_diffrn_radiation_wavelength 1.54184
_diffrn_reflns_av_R_equivalents 0.0366
_diffrn_reflns_limit_h_max 14
_diffrn_reflns_limit_h_min -14
_diffrn_reflns_limit_k_max 43
_diffrn_reflns_limit_k_min -44
_diffrn_reflns_limit_l_max 44
_diffrn_reflns_limit_l_min -44
_diffrn_reflns_number 311534
_diffrn_reflns_theta_full 71.18
_diffrn_reflns_theta_max 71.18
_diffrn_reflns_theta_min 1.23
_diffrn_standards_decay_% 16
_diffrn_standards_interval_time 900
_diffrn_standards_number 549
_exptl_absorpt_coefficient_mu 5.267
_exptl_absorpt_correction_T_max 0.753
_exptl_absorpt_correction_T_min 0.636
_exptl_absorpt_correction_type multi-scan
_exptl_absorpt_process_details '(SADABS; Bruker, 2009)'
_exptl_crystal_colour 'light blue'
_exptl_crystal_density_diffrn 1.24
_exptl_crystal_density_method 'not measured'
_exptl_crystal_description block
_exptl_crystal_F_000 6280
_exptl_crystal_size_max 0.16
_exptl_crystal_size_mid 0.14
_exptl_crystal_size_min 0.1
_refine_diff_density_max 1.307
_refine_diff_density_min -1.065
_refine_ls_extinction_method none
_refine_ls_goodness_of_fit_ref 1.039
_refine_ls_hydrogen_treatment constr
_refine_ls_matrix_type full
_refine_ls_number_parameters 3350
_refine_ls_number_reflns 58610
_refine_ls_number_restraints 223
_refine_ls_restrained_S_all 1.044
_refine_ls_R_factor_all 0.0479
_refine_ls_R_factor_gt 0.0441
_refine_ls_shift/su_max 0.048
_refine_ls_shift/su_mean 0.003
_refine_ls_structure_factor_coef Fsqd
_refine_ls_weighting_details 'calc w = 1/[\s^2^(Fo^2^)+(0.0533P)^2^+17.7549P] where P=(Fo^2^+2Fc^2^)/3'
_refine_ls_weighting_scheme calc
_refine_ls_wR_factor_ref 0.1166
_reflns_number_gt 53657
_reflns_number_total 58610
_reflns_threshold_expression >2\s(I)
_cod_data_source_file fg3279.cif
_cod_data_source_block I
_cod_database_code 2018702
_cod_database_fobs_code 2018702

loop_
_symmetry_equiv_pos_as_xyz
'x, y, z'
'-x, -y, -z'

loop_
_atom_site_type_symbol
_atom_site_label
_atom_site_fract_x
_atom_site_fract_y
_atom_site_fract_z
_atom_site_U_iso_or_equiv
_atom_site_adp_type
_atom_site_calc_flag
_atom_site_refinement_flags
_atom_site_occupancy
_atom_site_disorder_assembly
_atom_site_disorder_group
V V1A 0.08442(3) 0.208896(10) 0.480664(10) 0.01936(8) Uani d . 1 . .
V V2A 0.08703(3) 0.248778(10) 0.401259(10) 0.01984(8) Uani d . 1 . .
V V3A 0.09183(3) 0.187396(10) 0.344659(10) 0.02144(8) Uani d . 1 . .
V V4A 0.13114(3) 0.110880(10) 0.389315(10) 0.02013(8) Uani d . 1 . .
V V5A 0.11158(3) 0.123392(10) 0.473026(10) 0.02014(8) Uani d . 1 . .
O O1A 0.06777(14) 0.22925(5) 0.51803(4) 0.0278(3) Uani d . 1 . .
O O2A -0.01174(12) 0.24015(4) 0.44532(4) 0.0217(3) Uani d . 1 . .
O O3A 0.18540(12) 0.23004(4) 0.44251(4) 0.0222(3) Uani d . 1 . .
O O4A 0.09116(14) 0.29249(4) 0.39120(4) 0.0272(3) Uani d . 1 . .
O O5A -0.01142(13) 0.22172(4) 0.36977(4) 0.0241(3) Uani d . 1 . .
O O6A 0.18482(13) 0.22666(4) 0.36370(4) 0.0235(3) Uani d . 1 . .
O O7A 0.07665(15) 0.19330(5) 0.30119(5) 0.0312(4) Uani d . 1 . .
O O8A 0.01394(13) 0.14192(4) 0.36378(4) 0.0232(3) Uani d . 1 . .
O O9A 0.20915(13) 0.14912(4) 0.35691(4) 0.0246(3) Uani d . 1 . .
O O10A 0.16097(13) 0.07203(4) 0.37260(4) 0.0267(3) Uani d . 1 . .
O O11A 0.03233(12) 0.09942(4) 0.43301(4) 0.0229(3) Uani d . 1 . .
O O12A 0.21947(12) 0.12099(4) 0.43295(4) 0.0243(3) Uani d . 1 . .
O O13A 0.11988(14) 0.09093(5) 0.50508(5) 0.0289(4) Uani d . 1 . .
O O14A -0.00241(12) 0.16387(4) 0.47483(4) 0.0217(3) Uani d . 1 . .
O O15A 0.18795(12) 0.16594(4) 0.49403(4) 0.0218(3) Uani d . 1 . .
C C1A -0.10488(18) 0.26174(6) 0.45764(6) 0.0242(5) Uani d . 1 . .
H H1A1 -0.1223 0.2533 0.4835 0.029 Uiso calc R 1 . .
H H1A2 -0.1699 0.257 0.4423 0.029 Uiso calc R 1 . .
C C2A -0.08536(19) 0.30347(6) 0.45561(7) 0.0263(5) Uani d . 1 . .
H H2A -0.0677 0.3115 0.4294 0.032 Uiso calc R 1 . .
C C3A -0.1903(2) 0.32471(8) 0.46635(9) 0.0391(6) Uani d . 1 . .
H H3A1 -0.2109 0.3167 0.492 0.047 Uiso calc R 1 . .
H H3A2 -0.2516 0.3186 0.45 0.047 Uiso calc R 1 . .
C C4A -0.1740(3) 0.36708(9) 0.46331(11) 0.0543(8) Uani d . 1 . .
H H4A1 -0.1617 0.3756 0.4371 0.065 Uiso calc R 1 . .
H H4A2 -0.2417 0.38 0.4719 0.065 Uiso calc R 1 . .
C C5A -0.0760(3) 0.37740(9) 0.48626(11) 0.0560(9) Uani d . 1 . .
H H5A1 -0.0923 0.3718 0.5128 0.067 Uiso calc R 1 . .
H H5A2 -0.0639 0.4046 0.4823 0.067 Uiso calc R 1 . .
C C6A 0.0287(2) 0.35594(7) 0.47592(9) 0.0412(6) Uani d . 1 . .
H H6A1 0.0899 0.3621 0.4923 0.049 Uiso calc R 1 . .
H H6A2 0.0496 0.3636 0.4502 0.049 Uiso calc R 1 . .
C C7A 0.0116(2) 0.31386(7) 0.47950(7) 0.0305(5) Uani d . 1 . .
H H7A1 -0.0031 0.3058 0.5057 0.037 Uiso calc R 1 . .
H H7A2 0.0797 0.3006 0.4717 0.037 Uiso calc R 1 . .
C C8A 0.30364(18) 0.22597(6) 0.44308(6) 0.0246(5) Uani d . 1 . .
H H8A1 0.3318 0.2272 0.4174 0.03 Uiso calc R 1 . .
H H8A2 0.3249 0.2012 0.4549 0.03 Uiso calc R 1 . .
C C9A 0.35664(19) 0.25619(7) 0.46390(7) 0.0275(5) Uani d . 1 . .
H H9A 0.3236 0.2558 0.4892 0.033 Uiso calc R 1 . .
C C10A 0.4807(2) 0.24759(7) 0.46776(8) 0.0355(6) Uani d . 1 . .
H H10A 0.4923 0.2228 0.4811 0.043 Uiso calc R 1 . .
H H10B 0.5139 0.2464 0.4429 0.043 Uiso calc R 1 . .
C C11A 0.5389(2) 0.27709(9) 0.48853(9) 0.0439(7) Uani d . 1 . .
H H11A 0.5124 0.2761 0.5144 0.053 Uiso calc R 1 . .
H H11B 0.6195 0.2715 0.4889 0.053 Uiso calc R 1 . .
C C12A 0.5175(2) 0.31610(8) 0.47058(9) 0.0440(7) Uani d . 1 . .
H H12A 0.5535 0.3181 0.446 0.053 Uiso calc R 1 . .
H H12B 0.5507 0.3346 0.4859 0.053 Uiso calc R 1 . .
C C13A 0.3939(2) 0.32501(8) 0.46614(8) 0.0377(6) Uani d . 1 . .
H H13A 0.3831 0.3497 0.4525 0.045 Uiso calc R 1 . .
H H13B 0.3595 0.3264 0.4908 0.045 Uiso calc R 1 . .
C C14A 0.3376(2) 0.29519(7) 0.44525(7) 0.0307(5) Uani d . 1 . .
H H14A 0.2572 0.301 0.4439 0.037 Uiso calc R 1 . .
H H14B 0.3667 0.2957 0.4197 0.037 Uiso calc R 1 . .
C C15A -0.12965(19) 0.22349(7) 0.36891(7) 0.0282(5) Uani d . 1 . .
H H15A -0.1585 0.2124 0.3926 0.034 Uiso calc R 1 . .
H H15B -0.1558 0.2084 0.3489 0.034 Uiso calc R 1 . .
C C16A -0.1755(2) 0.26317(7) 0.36261(7) 0.0298(5) Uani d . 1 . .
H H16A -0.1447 0.2783 0.3821 0.036 Uiso calc R 1 . .
C C17A -0.3012(2) 0.26369(9) 0.36673(8) 0.0416(6) Uani d . 1 . .
H H17A -0.321 0.2534 0.3918 0.05 Uiso calc R 1 . .
H H17B -0.3333 0.2476 0.3486 0.05 Uiso calc R 1 . .
C C18A -0.3500(2) 0.30335(9) 0.36046(9) 0.0483(7) Uani d . 1 . .
H H18A -0.4317 0.3025 0.3617 0.058 Uiso calc R 1 . .
H H18B -0.3249 0.3187 0.3804 0.058 Uiso calc R 1 . .
C C19A -0.3160(3) 0.32139(10) 0.32350(10) 0.0571(9) Uani d . 1 . .
H H19A -0.3449 0.3475 0.3211 0.069 Uiso calc R 1 . .
H H19B -0.3487 0.3078 0.3035 0.069 Uiso calc R 1 . .
C C20A -0.1902(3) 0.32104(10) 0.31925(11) 0.0599(9) Uani d . 1 . .
H H20A -0.1705 0.3315 0.2942 0.072 Uiso calc R 1 . .
H H20B -0.1579 0.3369 0.3375 0.072 Uiso calc R 1 . .
C C21A -0.1429(3) 0.28127(8) 0.32522(8) 0.0438(7) Uani d . 1 . .
H H21A -0.1699 0.2661 0.3055 0.053 Uiso calc R 1 . .
H H21B -0.0612 0.2817 0.3235 0.053 Uiso calc R 1 . .
C C22A 0.28365(19) 0.24325(6) 0.34906(6) 0.0250(5) Uani d . 1 . .
H H22A 0.3465 0.2253 0.3535 0.03 Uiso calc R 1 . .
H H22B 0.2988 0.2657 0.3625 0.03 Uiso calc R 1 . .
C C23A 0.27632(19) 0.25441(6) 0.30789(6) 0.0255(5) Uani d . 1 . .
H H23A 0.2636 0.2314 0.2946 0.031 Uiso calc R 1 . .
C C24A 0.3857(2) 0.27082(7) 0.29435(7) 0.0306(5) Uani d . 1 . .
H H24A 0.4463 0.252 0.2991 0.037 Uiso calc R 1 . .
H H24B 0.4018 0.2929 0.3082 0.037 Uiso calc R 1 . .
C C25A 0.3807(2) 0.28233(8) 0.25299(8) 0.0395(6) Uani d . 1 . .
H H25A 0.4508 0.2941 0.2452 0.047 Uiso calc R 1 . .
H H25B 0.3726 0.2598 0.239 0.047 Uiso calc R 1 . .
C C26A 0.2848(3) 0.30952(8) 0.24387(8) 0.0435(7) Uani d . 1 . .
H H26A 0.281 0.3151 0.2168 0.052 Uiso calc R 1 . .
H H26B 0.2971 0.3332 0.2555 0.052 Uiso calc R 1 . .
C C27A 0.1757(2) 0.29335(8) 0.25762(8) 0.0392(6) Uani d . 1 . .
H H27A 0.1153 0.3122 0.2527 0.047 Uiso calc R 1 . .
H H27B 0.1593 0.2712 0.2439 0.047 Uiso calc R 1 . .
C C28A 0.1807(2) 0.28217(7) 0.29887(7) 0.0295(5) Uani d . 1 . .
H H28A 0.1102 0.2707 0.3068 0.035 Uiso calc R 1 . .
H H28B 0.1901 0.3047 0.3127 0.035 Uiso calc R 1 . .
C C29A -0.09528(19) 0.12920(7) 0.35709(7) 0.0281(5) Uani d . 1 . .
H H29A -0.1415 0.1503 0.3462 0.034 Uiso calc R 1 . .
H H29B -0.1294 0.1204 0.3808 0.034 Uiso calc R 1 . .
C C30A -0.09231(19) 0.09766(6) 0.33109(6) 0.0260(5) Uani d . 1 . .
H H30A -0.0346 0.0789 0.3403 0.031 Uiso calc R 1 . .
C C31A -0.2026(2) 0.07801(8) 0.33064(8) 0.0371(6) Uani d . 1 . .
H H31A -0.2618 0.0962 0.3224 0.044 Uiso calc R 1 . .
H H31B -0.2208 0.0679 0.3559 0.044 Uiso calc R 1 . .
C C32A -0.1975(2) 0.04602(8) 0.30462(9) 0.0422(7) Uani d . 1 . .
H H32A -0.1437 0.0266 0.3144 0.051 Uiso calc R 1 . .
H H32B -0.2709 0.0346 0.3038 0.051 Uiso calc R 1 . .
C C33A -0.1639(3) 0.05955(8) 0.26584(8) 0.0431(7) Uani d . 1 . .
H H33A -0.2226 0.0766 0.2549 0.052 Uiso calc R 1 . .
H H33B -0.1563 0.0379 0.2504 0.052 Uiso calc R 1 . .
C C34A -0.0550(2) 0.08000(8) 0.26569(8) 0.0387(6) Uani d . 1 . .
H H34A 0.0057 0.0621 0.2734 0.046 Uiso calc R 1 . .
H H34B -0.0388 0.0904 0.2403 0.046 Uiso calc R 1 . .
C C35A -0.0604(2) 0.11160(7) 0.29179(7) 0.0282(5) Uani d . 1 . .
H H35A -0.1153 0.1308 0.2824 0.034 Uiso calc R 1 . .
H H35B 0.0126 0.1234 0.2923 0.034 Uiso calc R 1 . .
C C36A 0.3159(2) 0.14914(7) 0.33961(7) 0.0293(5) Uani d . 1 . .
H H36A 0.3721 0.1548 0.3581 0.035 Uiso calc R 1 . .
H H36B 0.3167 0.1693 0.3196 0.035 Uiso calc R 1 . .
C C37A 0.34768(19) 0.11232(6) 0.32349(6) 0.0250(5) Uani d . 1 . .
H H37A 0.3494 0.0923 0.344 0.03 Uiso calc R 1 . .
C C38A 0.4641(2) 0.11539(8) 0.30718(8) 0.0355(6) Uani d . 1 . .
H H38A 0.5167 0.1203 0.327 0.043 Uiso calc R 1 . .
H H38B 0.4655 0.1368 0.2885 0.043 Uiso calc R 1 . .
C C39A 0.5011(3) 0.07970(9) 0.28923(9) 0.0492(8) Uani d . 1 . .
H H39A 0.5737 0.0836 0.2771 0.059 Uiso calc R 1 . .
H H39B 0.5101 0.059 0.3085 0.059 Uiso calc R 1 . .
C C40A 0.4180(3) 0.06915(11) 0.26095(10) 0.0586(9) Uani d . 1 . .
H H40A 0.4414 0.0451 0.2512 0.07 Uiso calc R 1 . .
H H40B 0.4159 0.0884 0.2401 0.07 Uiso calc R 1 . .
C C41A 0.3030(3) 0.06563(9) 0.27769(9) 0.0477(7) Uani d . 1 . .
H H41A 0.25 0.0598 0.2583 0.057 Uiso calc R 1 . .
H H41B 0.3034 0.0448 0.297 0.057 Uiso calc R 1 . .
C C42A 0.2661(2) 0.10154(7) 0.29449(7) 0.0315(5) Uani d . 1 . .
H H42A 0.1924 0.0982 0.306 0.038 Uiso calc R 1 . .
H H42B 0.2595 0.1219 0.2748 0.038 Uiso calc R 1 . .
C C43A -0.04910(19) 0.07137(7) 0.44032(7) 0.0282(5) Uani d . 1 . .
H H43A -0.1208 0.0808 0.4298 0.034 Uiso calc R 1 . .
H H43B -0.0586 0.0672 0.4674 0.034 Uiso calc R 1 . .
C C44A -0.01944(19) 0.03454(6) 0.42449(6) 0.0253(5) Uani d . 1 . .
H H44A -0.0076 0.0394 0.3973 0.03 Uiso calc R 1 . .
C C45A -0.1146(2) 0.00745(7) 0.43003(7) 0.0314(5) Uani d . 1 . .
H H45A -0.1274 0.0019 0.4568 0.038 Uiso calc R 1 . .
H H45B -0.1831 0.0192 0.4192 0.038 Uiso calc R 1 . .
C C46A -0.0876(2) -0.02890(7) 0.41172(9) 0.0415(6) Uani d . 1 . .
H H46A -0.148 -0.0466 0.4168 0.05 Uiso calc R 1 . .
H H46B -0.0828 -0.0236 0.3846 0.05 Uiso calc R 1 . .
C C47A 0.0207(3) -0.04680(8) 0.42579(10) 0.0472(7) Uani d . 1 . .
H H47A 0.0391 -0.0687 0.4115 0.057 Uiso calc R 1 . .
H H47B 0.0119 -0.0558 0.452 0.057 Uiso calc R 1 . .
C C48A 0.1155(2) -0.01958(7) 0.42240(9) 0.0402(6) Uani d . 1 . .
H H48A 0.1826 -0.0315 0.434 0.048 Uiso calc R 1 . .
H H48B 0.1318 -0.0135 0.396 0.048 Uiso calc R 1 . .
C C49A 0.0865(2) 0.01622(7) 0.44095(7) 0.0296(5) Uani d . 1 . .
H H49A 0.148 0.0338 0.4375 0.036 Uiso calc R 1 . .
H H49B 0.0763 0.0105 0.4678 0.036 Uiso calc R 1 . .
C C50A 0.33652(19) 0.12614(7) 0.43431(7) 0.0288(5) Uani d . 1 . .
H H50A 0.3562 0.1355 0.4584 0.035 Uiso calc R 1 . .
H H50B 0.3578 0.1451 0.4147 0.035 Uiso calc R 1 . .
C C51A 0.39923(19) 0.09003(7) 0.42919(7) 0.0290(5) Uani d . 1 . .
H H51A 0.3702 0.0792 0.4065 0.035 Uiso calc R 1 . .
C C52A 0.5223(2) 0.09750(9) 0.42304(9) 0.0428(7) Uani d . 1 . .
H H52A 0.5311 0.1153 0.4012 0.051 Uiso calc R 1 . .
H H52B 0.5521 0.1091 0.4448 0.051 Uiso calc R 1 . .
C C53A 0.5877(3) 0.06166(10) 0.41710(10) 0.0544(8) Uani d . 1 . .
H H53A 0.6673 0.0671 0.4152 0.065 Uiso calc R 1 . .
H H53B 0.5646 0.0518 0.3936 0.065 Uiso calc R 1 . .
C C54A 0.5700(3) 0.03215(10) 0.44869(11) 0.0566(9) Uani d . 1 . .
H H54A 0.6024 0.0406 0.4716 0.068 Uiso calc R 1 . .
H H54B 0.6085 0.0085 0.4429 0.068 Uiso calc R 1 . .
C C55A 0.4466(2) 0.02499(9) 0.45492(9) 0.0463(7) Uani d . 1 . .
H H55A 0.4156 0.0141 0.433 0.056 Uiso calc R 1 . .
H H55B 0.4373 0.0069 0.4765 0.056 Uiso calc R 1 . .
C C56A 0.3849(2) 0.06128(8) 0.46174(7) 0.0340(6) Uani d . 1 . .
H H56A 0.4133 0.0714 0.4845 0.041 Uiso calc R 1 . .
H H56B 0.3054 0.0564 0.4654 0.041 Uiso calc R 1 . .
C C57A -0.11775(18) 0.16290(6) 0.46601(6) 0.0236(4) Uani d . 1 . .
H H57A -0.131 0.1407 0.4519 0.028 Uiso calc R 1 . .
H H57B -0.1385 0.1854 0.45 0.028 Uiso calc R 1 . .
C C58A -0.1902(2) 0.16133(7) 0.50011(7) 0.0313(5) Uani d . 1 . .
H H58A -0.1752 0.1837 0.5141 0.038 Uiso calc R 1 . .
C C59A -0.3115(2) 0.16372(10) 0.48801(10) 0.0498(8) Uani d . 1 . .
H H59A -0.3256 0.1877 0.4734 0.06 Uiso calc R 1 . .
H H59B -0.3257 0.1432 0.4718 0.06 Uiso calc R 1 . .
C C60A -0.3914(3) 0.16103(11) 0.52070(12) 0.0682(12) Uani d . 1 . .
H H60A -0.3845 0.1833 0.5352 0.082 Uiso calc R 1 . .
H H60B -0.4682 0.1607 0.5114 0.082 Uiso calc R 1 . .
C C61A -0.3675(3) 0.12600(11) 0.54549(12) 0.0656(11) Uani d . 1 . .
H H61A -0.381 0.1037 0.5317 0.079 Uiso calc R 1 . .
H H61B -0.4177 0.1255 0.5671 0.079 Uiso calc R 1 . .
C C62A -0.2479(3) 0.12505(10) 0.55863(10) 0.0561(9) Uani d . 1 . .
H H62A -0.2329 0.1018 0.5743 0.067 Uiso calc R 1 . .
H H62B -0.2357 0.1465 0.5737 0.067 Uiso calc R 1 . .
C C63A -0.1686(2) 0.12673(8) 0.52556(8) 0.0408(6) Uani d . 1 . .
H H63A -0.0915 0.1267 0.5346 0.049 Uiso calc R 1 . .
H H63B -0.1772 0.1042 0.5116 0.049 Uiso calc R 1 . .
C C64A 0.27283(19) 0.16191(7) 0.52158(7) 0.0274(5) Uani d . 1 . .
H H64A 0.3334 0.1788 0.5141 0.033 Uiso calc R 1 . .
H H64B 0.3033 0.136 0.5224 0.033 Uiso calc R 1 . .
C C65A 0.2342(2) 0.17036(7) 0.56022(6) 0.0280(5) Uani d D 1 . .
H H65A 0.2123 0.1974 0.5599 0.034 Uiso calc R 1 . .
C C66A 0.3313(2) 0.16310(8) 0.58714(7) 0.0377(6) Uani d D 1 . .
H H66A 0.3578 0.1368 0.5864 0.045 Uiso calc R 1 . .
H H66B 0.393 0.1794 0.5793 0.045 Uiso calc R 1 . .
C C67A 0.2970(3) 0.17071(9) 0.62673(8) 0.0459(7) Uani d D 1 . .
H H67A 0.3598 0.1644 0.6436 0.055 Uiso calc R 1 . .
H H67B 0.2782 0.1976 0.628 0.055 Uiso calc R 1 . .
C C68A 0.1985(3) 0.14785(9) 0.63908(7) 0.0434(7) Uani d D 1 . .
H H68A 0.1759 0.1542 0.6642 0.052 Uiso calc R 1 . .
H H68B 0.2196 0.121 0.6402 0.052 Uiso calc R 1 . .
C C69A 0.1014(2) 0.15532(8) 0.61262(7) 0.0376(6) Uani d D 1 . .
H H69A 0.0755 0.1817 0.6133 0.045 Uiso calc R 1 . .
H H69B 0.0395 0.1392 0.6206 0.045 Uiso calc R 1 . .
C C70A 0.1352(2) 0.14756(7) 0.57303(7) 0.0304(5) Uani d D 1 . .
H H70A 0.1539 0.1206 0.5719 0.037 Uiso calc R 1 . .
H H70B 0.0722 0.1538 0.5562 0.037 Uiso calc R 1 . .
V V1B 0.86312(3) 0.391856(10) 0.116327(10) 0.02069(8) Uani d . 1 . .
V V2B 0.88283(3) 0.316518(10) 0.165294(10) 0.02026(8) Uani d . 1 . .
V V3B 0.87580(3) 0.252477(10) 0.112692(10) 0.01895(8) Uani d . 1 . .
V V4B 0.88835(3) 0.289729(10) 0.032246(10) 0.01948(8) Uani d . 1 . .
V V5B 0.88223(3) 0.375933(10) 0.033795(10) 0.02026(8) Uani d . 1 . .
O O1B 0.84304(15) 0.43114(4) 0.13339(5) 0.0302(4) Uani d . 1 . .
O O2B 0.97117(13) 0.35785(4) 0.14276(4) 0.0225(3) Uani d . 1 . .
O O3B 0.77421(13) 0.35631(4) 0.14761(4) 0.0245(3) Uani d . 1 . .
O O4B 0.89700(15) 0.31516(5) 0.20888(4) 0.0313(4) Uani d . 1 . .
O O5B 0.97958(12) 0.27709(4) 0.14444(4) 0.0218(3) Uani d . 1 . .
O O6B 0.78241(13) 0.27760(4) 0.15025(4) 0.0220(3) Uani d . 1 . .
O O7B 0.86003(14) 0.20896(4) 0.12160(4) 0.0268(3) Uani d . 1 . .
O O8B 0.97619(12) 0.25699(4) 0.06893(4) 0.0209(3) Uani d . 1 . .
O O9B 0.78380(12) 0.27519(4) 0.07175(4) 0.0230(3) Uani d . 1 . .
O O10B 0.89211(14) 0.26650(4) -0.00352(4) 0.0280(3) Uani d . 1 . .
O O11B 0.98679(12) 0.33232(4) 0.03493(4) 0.0217(3) Uani d . 1 . .
O O12B 0.79523(13) 0.33453(4) 0.01530(4) 0.0224(3) Uani d . 1 . .
O O13B 0.88829(14) 0.40638(4) 0.00006(4) 0.0288(4) Uani d . 1 . .
O O14B 0.96637(13) 0.39871(4) 0.07351(4) 0.0222(3) Uani d . 1 . .
O O15B 0.77192(13) 0.38525(4) 0.07196(4) 0.0249(3) Uani d . 1 B .
C C1B 1.08792(19) 0.36317(6) 0.14494(6) 0.0250(5) Uani d . 1 . .
H H1B1 1.1194 0.3651 0.1197 0.03 Uiso calc R 1 . .
H H1B2 1.1232 0.3412 0.1586 0.03 Uiso calc R 1 . .
C C2B 1.1138(2) 0.39824(6) 0.16432(7) 0.0289(5) Uani d . 1 . .
H H2B 1.0749 0.42 0.1509 0.035 Uiso calc R 1 . .
C C3B 1.2383(2) 0.40481(8) 0.16272(10) 0.0433(7) Uani d . 1 . .
H H3B1 1.2617 0.4089 0.1366 0.052 Uiso calc R 1 . .
H H3B2 1.2786 0.3824 0.1736 0.052 Uiso calc R 1 . .
C C4B 1.2678(3) 0.43896(8) 0.18398(13) 0.0663(12) Uani d . 1 . .
H H4B1 1.349 0.4416 0.184 0.08 Uiso calc R 1 . .
H H4B2 1.2345 0.4618 0.1713 0.08 Uiso calc R 1 . .
C C5B 1.2265(3) 0.43506(10) 0.22349(13) 0.0682(12) Uani d . 1 . .
H H5B1 1.2645 0.4134 0.2368 0.082 Uiso calc R 1 . .
H H5B2 1.2443 0.4577 0.2361 0.082 Uiso calc R 1 . .
C C6B 1.1033(3) 0.42970(9) 0.22472(10) 0.0556(9) Uani d . 1 . .
H H6B1 1.0649 0.4522 0.2132 0.067 Uiso calc R 1 . .
H H6B2 1.0787 0.4263 0.2507 0.067 Uiso calc R 1 . .
C C7B 1.0730(2) 0.39558(7) 0.20419(7) 0.0360(6) Uani d . 1 . .
H H7B1 1.1057 0.3728 0.2173 0.043 Uiso calc R 1 . .
H H7B2 0.9917 0.3932 0.2044 0.043 Uiso calc R 1 . .
C C8B 0.6628(2) 0.36315(7) 0.15910(7) 0.0286(5) Uani d . 1 . .
H H8B1 0.6173 0.3419 0.1529 0.034 Uiso calc R 1 . .
H H8B2 0.633 0.3859 0.1452 0.034 Uiso calc R 1 . .
C C9B 0.6528(2) 0.36817(7) 0.19994(7) 0.0314(5) Uani d . 1 . .
H H9B 0.6834 0.3453 0.214 0.038 Uiso calc R 1 . .
C C10B 0.5299(2) 0.37354(8) 0.20995(8) 0.0399(6) Uani d . 1 . .
H H10C 0.4979 0.3951 0.1947 0.048 Uiso calc R 1 . .
H H10D 0.4895 0.351 0.2043 0.048 Uiso calc R 1 . .
C C11B 0.5156(2) 0.38028(9) 0.25028(8) 0.0450(7) Uani d . 1 . .
H H11C 0.5406 0.3577 0.2655 0.054 Uiso calc R 1 . .
H H11D 0.4363 0.3849 0.2556 0.054 Uiso calc R 1 . .
C C12B 0.5818(3) 0.41374(9) 0.26077(9) 0.0476(7) Uani d . 1 . .
H H12C 0.5506 0.4369 0.2479 0.057 Uiso calc R 1 . .
H H12D 0.5755 0.4163 0.2877 0.057 Uiso calc R 1 . .
C C13B 0.7027(3) 0.40905(9) 0.25037(8) 0.0441(7) Uani d . 1 . .
H H13C 0.7422 0.4319 0.2557 0.053 Uiso calc R 1 . .
H H13D 0.7362 0.3878 0.2657 0.053 Uiso calc R 1 . .
C C14B 0.7172(2) 0.40206(8) 0.21019(8) 0.0401(6) Uani d . 1 . .
H H14C 0.7967 0.3978 0.2049 0.048 Uiso calc R 1 . .
H H14D 0.6912 0.4244 0.1948 0.048 Uiso calc R 1 . .
C C15B 1.09362(18) 0.26803(6) 0.15128(6) 0.0234(4) Uani d . 1 . .
H H15C 1.1183 0.2812 0.1728 0.028 Uiso calc R 1 . .
H H15D 1.1377 0.2771 0.1296 0.028 Uiso calc R 1 . .
C C16B 1.1158(2) 0.22629(6) 0.15879(6) 0.0254(5) Uani d . 1 . .
H H16B 1.0921 0.2136 0.1365 0.031 Uiso calc R 1 . .
C C17B 1.2403(2) 0.21876(7) 0.16400(8) 0.0362(6) Uani d . 1 . .
H H17C 1.2801 0.2286 0.1417 0.043 Uiso calc R 1 . .
H H17D 1.2663 0.232 0.1853 0.043 Uiso calc R 1 . .
C C18B 1.2670(3) 0.17701(9) 0.17074(9) 0.0490(8) Uani d . 1 . .
H H18C 1.2481 0.164 0.1484 0.059 Uiso calc R 1 . .
H H18D 1.3472 0.1731 0.1753 0.059 Uiso calc R 1 . .
C C19B 1.2029(3) 0.16046(9) 0.20356(9) 0.0553(9) Uani d . 1 . .
H H19C 1.2283 0.1713 0.2263 0.066 Uiso calc R 1 . .
H H19D 1.2178 0.1332 0.2063 0.066 Uiso calc R 1 . .
C C20B 1.0790(3) 0.16793(8) 0.19909(8) 0.0475(7) Uani d . 1 . .
H H20C 1.0405 0.1582 0.2217 0.057 Uiso calc R 1 . .
H H20D 1.0519 0.1544 0.1781 0.057 Uiso calc R 1 . .
C C21B 1.0514(2) 0.20970(7) 0.19214(7) 0.0334(6) Uani d . 1 . .
H H21C 1.0702 0.2229 0.2143 0.04 Uiso calc R 1 . .
H H21D 0.9711 0.2134 0.1876 0.04 Uiso calc R 1 . .
C C22B 0.68169(19) 0.26545(7) 0.16741(6) 0.0263(5) Uani d . 1 . .
H H22C 0.6276 0.2608 0.1479 0.032 Uiso calc R 1 . .
H H22D 0.6508 0.2857 0.1819 0.032 Uiso calc R 1 . .
C C23B 0.6963(2) 0.23012(6) 0.19280(7) 0.0278(5) Uani d . 1 . .
H H23B 0.7392 0.2113 0.1791 0.033 Uiso calc R 1 . .
C C24B 0.5829(3) 0.21432(9) 0.20217(8) 0.0453(7) Uani d . 1 . .
H H24C 0.5463 0.208 0.1791 0.054 Uiso calc R 1 . .
H H24D 0.5365 0.2336 0.2135 0.054 Uiso calc R 1 . .
C C25B 0.5911(3) 0.17933(9) 0.22879(9) 0.0530(8) Uani d . 1 . .
H H25C 0.5157 0.1716 0.236 0.064 Uiso calc R 1 . .
H H25D 0.6271 0.1587 0.216 0.064 Uiso calc R 1 . .
C C26B 0.6566(3) 0.18603(9) 0.26326(8) 0.0478(7) Uani d . 1 . .
H H26C 0.6652 0.1623 0.2787 0.057 Uiso calc R 1 . .
H H26D 0.6157 0.2042 0.2779 0.057 Uiso calc R 1 . .
C C27B 0.7703(3) 0.20094(8) 0.25318(8) 0.0425(7) Uani d . 1 . .
H H27C 0.8138 0.1818 0.2405 0.051 Uiso calc R 1 . .
H H27D 0.8103 0.2061 0.276 0.051 Uiso calc R 1 . .
C C28B 0.7597(2) 0.23681(7) 0.22788(7) 0.0331(5) Uani d . 1 . .
H H28C 0.7207 0.2564 0.2412 0.04 Uiso calc R 1 . .
H H28D 0.8343 0.2457 0.2212 0.04 Uiso calc R 1 . .
C C29B 1.07119(19) 0.23449(6) 0.05958(6) 0.0238(4) Uani d . 1 . .
H H29C 1.1303 0.2377 0.0778 0.029 Uiso calc R 1 . .
H H29D 1.0988 0.2438 0.035 0.029 Uiso calc R 1 . .
C C30B 1.0486(2) 0.19298(6) 0.05866(7) 0.0286(5) Uani d . 1 . .
H H30B 1.0155 0.1841 0.0829 0.034 Uiso calc R 1 . .
C C31B 1.1571(2) 0.17135(8) 0.05347(9) 0.0440(7) Uani d . 1 . .
H H31C 1.2069 0.1752 0.0744 0.053 Uiso calc R 1 . .
H H31D 1.1935 0.1813 0.0305 0.053 Uiso calc R 1 . .
C C32B 1.1402(3) 0.12940(9) 0.05116(11) 0.0590(9) Uani d . 1 . .
H H32C 1.2123 0.1166 0.0472 0.071 Uiso calc R 1 . .
H H32D 1.1091 0.1189 0.0748 0.071 Uiso calc R 1 . .
C C33B 1.0627(3) 0.12238(9) 0.01990(11) 0.0600(9) Uani d . 1 . .
H H33C 1.0498 0.0953 0.0196 0.072 Uiso calc R 1 . .
H H33D 1.0965 0.1309 -0.004 0.072 Uiso calc R 1 . .
C C34B 0.9537(3) 0.14332(8) 0.02500(11) 0.0566(9) Uani d . 1 . .
H H34C 0.9171 0.1329 0.0477 0.068 Uiso calc R 1 . .
H H34D 0.9048 0.1395 0.0038 0.068 Uiso calc R 1 . .
C C35B 0.9687(3) 0.18510(8) 0.02791(9) 0.0469(8) Uani d . 1 . .
H H35C 0.997 0.1962 0.0041 0.056 Uiso calc R 1 . .
H H35D 0.8961 0.1972 0.0327 0.056 Uiso calc R 1 . .
C C36B 0.66630(18) 0.28022(7) 0.07235(6) 0.0256(5) Uani d . 1 . .
H H36C 0.6423 0.296 0.0503 0.031 Uiso calc R 1 . .
H H36D 0.6442 0.2933 0.0945 0.031 Uiso calc R 1 . .
C C37B 0.6095(2) 0.24294(7) 0.07288(7) 0.0301(5) Uani d . 1 . .
H H37B 0.6392 0.2267 0.0942 0.036 Uiso calc R 1 . .
C C38B 0.4856(2) 0.24856(9) 0.07850(9) 0.0462(7) Uani d . 1 . .
H H38C 0.4554 0.2658 0.0584 0.055 Uiso calc R 1 . .
H H38D 0.4721 0.2601 0.1022 0.055 Uiso calc R 1 . .
C C39B 0.4260(3) 0.21169(12) 0.07891(12) 0.0748(13) Uani d . 1 . .
H H39C 0.3454 0.2164 0.0814 0.09 Uiso calc R 1 . .
H H39D 0.4508 0.1953 0.1005 0.09 Uiso calc R 1 . .
C C40B 0.4495(3) 0.19195(13) 0.04328(13) 0.0815(15) Uani d . 1 . .
H H40C 0.4133 0.1675 0.0447 0.098 Uiso calc R 1 . .
H H40D 0.4182 0.2072 0.0219 0.098 Uiso calc R 1 . .
C C41B 0.5729(3) 0.18616(11) 0.03788(11) 0.0603(10) Uani d . 1 . .
H H41C 0.5867 0.1746 0.0142 0.072 Uiso calc R 1 . .
H H41D 0.6028 0.1689 0.0581 0.072 Uiso calc R 1 . .
C C42B 0.6324(2) 0.22313(9) 0.03752(8) 0.0413(6) Uani d . 1 . .
H H42C 0.6074 0.2395 0.0159 0.05 Uiso calc R 1 . .
H H42D 0.7129 0.2184 0.035 0.05 Uiso calc R 1 . .
C C43B 1.10293(18) 0.33075(6) 0.04270(6) 0.0249(5) Uani d . 1 . .
H H43C 1.1195 0.3096 0.0609 0.03 Uiso calc R 1 . .
H H43D 1.1238 0.3541 0.0537 0.03 Uiso calc R 1 . .
C C44B 1.1708(2) 0.32599(7) 0.00813(7) 0.0297(5) Uani d . 1 . .
H H44B 1.1425 0.304 -0.0042 0.036 Uiso calc R 1 . .
C C45B 1.2918(2) 0.31760(9) 0.01839(10) 0.0481(7) Uani d . 1 . .
H H45C 1.2969 0.2941 0.0343 0.058 Uiso calc R 1 . .
H H45D 1.3191 0.3379 0.0328 0.058 Uiso calc R 1 . .
C C46B 1.3655(3) 0.31386(11) -0.01556(12) 0.0639(10) Uani d . 1 . .
H H46C 1.4436 0.311 -0.0076 0.077 Uiso calc R 1 . .
H H46D 1.3461 0.291 -0.0277 0.077 Uiso calc R 1 . .
C C47B 1.3531(3) 0.34746(11) -0.04313(12) 0.0665(10) Uani d . 1 . .
H H47C 1.3829 0.3697 -0.0323 0.08 Uiso calc R 1 . .
H H47D 1.3966 0.3428 -0.0656 0.08 Uiso calc R 1 . .
C C48B 1.2330(3) 0.35514(10) -0.05358(9) 0.0538(8) Uani d . 1 . .
H H48C 1.2055 0.3341 -0.067 0.065 Uiso calc R 1 . .
H H48D 1.2271 0.3781 -0.0703 0.065 Uiso calc R 1 . .
C C49B 1.1615(2) 0.36010(8) -0.01939(8) 0.0371(6) Uani d . 1 . .
H H49C 1.0834 0.3642 -0.027 0.045 Uiso calc R 1 . .
H H49D 1.1849 0.3825 -0.0072 0.045 Uiso calc R 1 . .
C C50B 0.71601(19) 0.33504(7) -0.01410(6) 0.0263(5) Uani d . 1 . .
H H50C 0.6475 0.3479 -0.0062 0.032 Uiso calc R 1 . .
H H50D 0.6975 0.309 -0.0184 0.032 Uiso calc R 1 . .
C C51B 0.7548(2) 0.35410(7) -0.05028(7) 0.0303(5) Uani d . 1 . .
H H51B 0.7713 0.3806 -0.0458 0.036 Uiso calc R 1 . .
C C52B 0.6609(2) 0.35469(8) -0.07856(7) 0.0382(6) Uani d . 1 . .
H H52C 0.5959 0.3684 -0.0691 0.046 Uiso calc R 1 . .
H H52D 0.639 0.3288 -0.082 0.046 Uiso calc R 1 . .
C C53B 0.6960(3) 0.37340(9) -0.11596(8) 0.0476(7) Uani d . 1 . .
H H53C 0.635 0.3722 -0.1339 0.057 Uiso calc R 1 . .
H H53D 0.7107 0.4 -0.1131 0.057 Uiso calc R 1 . .
C C54B 0.7982(3) 0.35443(9) -0.13058(7) 0.0454(7) Uani d . 1 . .
H H54C 0.8207 0.3676 -0.1541 0.055 Uiso calc R 1 . .
H H54D 0.7815 0.3284 -0.1356 0.055 Uiso calc R 1 . .
C C55B 0.8936(3) 0.35425(8) -0.10285(7) 0.0389(6) Uani d . 1 . .
H H55C 0.9582 0.3404 -0.1124 0.047 Uiso calc R 1 . .
H H55D 0.9157 0.3802 -0.0998 0.047 Uiso calc R 1 . .
C C56B 0.8592(2) 0.33595(7) -0.06534(7) 0.0324(5) Uani d . 1 . .
H H56C 0.8466 0.3091 -0.0679 0.039 Uiso calc R 1 . .
H H56D 0.9202 0.3378 -0.0475 0.039 Uiso calc R 1 . .
C C57B 1.05012(19) 0.42582(6) 0.06596(6) 0.0251(5) Uani d . 1 . .
H H57C 1.0705 0.426 0.0395 0.03 Uiso calc R 1 . .
H H57D 1.1168 0.4182 0.0806 0.03 Uiso calc R 1 . .
C C58B 1.0142(2) 0.46514(6) 0.07487(6) 0.0272(5) Uani d . 1 . .
H H58B 1.0011 0.465 0.1021 0.033 Uiso calc R 1 . .
C C59B 1.1066(2) 0.49241(7) 0.06509(7) 0.0344(6) Uani d . 1 . .
H H59C 1.1233 0.4923 0.0384 0.041 Uiso calc R 1 . .
H H59D 1.1744 0.4842 0.0789 0.041 Uiso calc R 1 . .
C C60B 1.0730(3) 0.53222(7) 0.07461(8) 0.0449(7) Uani d . 1 . .
H H60C 1.0669 0.533 0.1018 0.054 Uiso calc R 1 . .
H H60D 1.1314 0.5496 0.066 0.054 Uiso calc R 1 . .
C C61B 0.9640(3) 0.54518(7) 0.05710(8) 0.0458(7) Uani d . 1 . .
H H61C 0.9733 0.5482 0.0299 0.055 Uiso calc R 1 . .
H H61D 0.9422 0.5698 0.0659 0.055 Uiso calc R 1 . .
C C62B 0.8730(3) 0.51772(7) 0.06636(8) 0.0402(6) Uani d . 1 . .
H H62C 0.8046 0.5262 0.053 0.048 Uiso calc R 1 . .
H H62D 0.8572 0.5169 0.0932 0.048 Uiso calc R 1 . .
C C63B 0.9073(2) 0.47859(7) 0.05543(7) 0.0302(5) Uani d . 1 . .
H H63C 0.8479 0.461 0.0622 0.036 Uiso calc R 1 . .
H H63D 0.9182 0.4791 0.0283 0.036 Uiso calc R 1 . .
C C64B 0.6545(2) 0.38166(8) 0.06920(7) 0.0359(6) Uani d D 1 . .
H H64C 0.6268 0.3649 0.0898 0.043 Uiso calc R 1 A 1
H H64D 0.6351 0.3712 0.0456 0.043 Uiso calc R 1 A 1
C C65B 0.6014(4) 0.42341(16) 0.07123(16) 0.0315(13) Uani d PD 0.6 B 1
H H65B 0.6397 0.4353 0.0916 0.038 Uiso calc PR 0.6 B 1
C C66B 0.4773(4) 0.42155(18) 0.08148(17) 0.0495(14) Uani d PD 0.6 B 1
H H66C 0.4679 0.4032 0.1028 0.059 Uiso calc PR 0.6 B 1
H H66D 0.451 0.4463 0.089 0.059 Uiso calc PR 0.6 B 1
C C67B 0.4073(4) 0.41042(18) 0.0493(2) 0.0629(17) Uani d PD 0.6 B 1
H H67C 0.4294 0.3848 0.0431 0.076 Uiso calc PR 0.6 B 1
H H67D 0.3286 0.4103 0.0567 0.076 Uiso calc PR 0.6 B 1
C C68B 0.4207(4) 0.4369(2) 0.01557(18) 0.0617(18) Uani d PD 0.6 B 1
H H68C 0.3931 0.4622 0.021 0.074 Uiso calc PR 0.6 B 1
H H68D 0.3764 0.4284 -0.005 0.074 Uiso calc PR 0.6 B 1
C C69B 0.5427(4) 0.43859(15) 0.00413(15) 0.0518(13) Uani d PD 0.6 B 1
H H69C 0.5675 0.414 -0.0042 0.062 Uiso calc PR 0.6 B 1
H H69D 0.5508 0.4574 -0.0169 0.062 Uiso calc PR 0.6 B 1
C C70B 0.6156(4) 0.44881(14) 0.03602(14) 0.0384(11) Uani d PD 0.6 B 1
H H70C 0.5979 0.4749 0.0416 0.046 Uiso calc PR 0.6 B 1
H H70D 0.6939 0.4475 0.0281 0.046 Uiso calc PR 0.6 B 1
C C65E 0.5849(6) 0.4123(2) 0.0627(2) 0.031(2) Uani d PD 0.4 B 2
H H65E 0.6046 0.4306 0.081 0.037 Uiso calc PR 0.4 B 2
C C66E 0.4625(5) 0.4038(2) 0.0689(2) 0.0396(16) Uani d PD 0.4 B 2
H H66I 0.4407 0.3842 0.0525 0.048 Uiso calc PR 0.4 B 2
H H66J 0.4514 0.3941 0.0948 0.048 Uiso calc PR 0.4 B 2
C C67E 0.3901(6) 0.4384(2) 0.0610(3) 0.054(2) Uani d PD 0.4 B 2
H H67I 0.4054 0.4567 0.0795 0.065 Uiso calc PR 0.4 B 2
H H67J 0.3116 0.4317 0.0635 0.065 Uiso calc PR 0.4 B 2
C C68E 0.4094(6) 0.4566(3) 0.0225(3) 0.055(2) Uani d PD 0.4 B 2
H H68I 0.3639 0.48 0.0191 0.066 Uiso calc PR 0.4 B 2
H H68J 0.386 0.4396 0.0038 0.066 Uiso calc PR 0.4 B 2
C C69E 0.5319(6) 0.46560(18) 0.0166(2) 0.0446(17) Uani d PD 0.4 B 2
H H69I 0.543 0.4759 -0.0091 0.054 Uiso calc PR 0.4 B 2
H H69J 0.5526 0.4849 0.0334 0.054 Uiso calc PR 0.4 B 2
C C70E 0.6061(5) 0.4314(2) 0.02387(19) 0.0331(14) Uani d PD 0.4 B 2
H H70I 0.6843 0.4388 0.022 0.04 Uiso calc PR 0.4 B 2
H H70J 0.5928 0.4135 0.0049 0.04 Uiso calc PR 0.4 B 2
V V1C 0.42271(3) 0.611464(10) 0.388461(10) 0.02010(8) Uani d . 1 C 2
V V2C 0.43474(3) 0.528028(10) 0.370774(10) 0.01794(7) Uani d . 1 C 2
V V3C 0.41742(3) 0.526984(10) 0.285532(10) 0.01716(7) Uani d . 1 C 2
V V4C 0.39358(3) 0.608947(10) 0.250495(10) 0.01849(7) Uani d . 1 C 2
V V5C 0.41790(3) 0.661474(10) 0.314206(10) 0.02072(8) Uani d . 1 C 2
O O1C 0.41629(14) 0.62746(5) 0.42837(4) 0.0290(4) Uani d . 1 C 2
O O2C 0.52542(12) 0.56693(4) 0.39190(4) 0.0210(3) Uani d . 1 C 2
O O3C 0.32842(12) 0.56796(4) 0.38265(4) 0.0219(3) Uani d . 1 C 2
O O4C 0.45108(13) 0.49353(4) 0.40023(4) 0.0264(3) Uani d . 1 C 2
O O5C 0.52693(12) 0.52803(4) 0.32563(4) 0.0200(3) Uani d . 1 C 2
O O6C 0.33507(12) 0.51112(4) 0.33140(4) 0.0192(3) Uani d . 1 C 2
O O7C 0.41662(14) 0.49083(4) 0.26250(4) 0.0260(3) Uani d . 1 C 2
O O8C 0.49710(12) 0.56435(4) 0.25257(4) 0.0201(3) Uani d . 1 C 2
O O9C 0.30773(12) 0.56701(4) 0.27252(4) 0.0209(3) Uani d . 1 C 2
O O10C 0.36621(13) 0.61933(4) 0.20813(4) 0.0259(3) Uani d . 1 C 2
O O11C 0.50221(13) 0.64114(4) 0.27204(4) 0.0226(3) Uani d . 1 C 2
O O12C 0.30549(13) 0.64530(4) 0.27961(4) 0.0229(3) Uani d . 1 C 2
O O13C 0.43033(15) 0.70544(4) 0.31195(5) 0.0308(4) Uani d . 1 C 2
O O14C 0.51979(12) 0.63763(4) 0.35167(4) 0.0226(3) Uani d . 1 C 2
O O15C 0.32444(13) 0.64569(4) 0.35741(4) 0.0241(3) Uani d . 1 C 2
C C1C 0.62336(18) 0.55874(6) 0.41350(6) 0.0237(5) Uani d . 1 C 2
H H1C1 0.6863 0.5714 0.401 0.028 Uiso calc R 1 C 2
H H1C2 0.6394 0.5315 0.4143 0.028 Uiso calc R 1 C 2
C C2C 0.61540(18) 0.57068(6) 0.45279(6) 0.0220(4) Uani d . 1 C 2
H H2C 0.5969 0.5981 0.4516 0.026 Uiso calc R 1 C 2
C C3C 0.72822(19) 0.56446(7) 0.47147(6) 0.0256(5) Uani d . 1 C 2
H H3C1 0.7492 0.5375 0.4725 0.031 Uiso calc R 1 C 2
H H3C2 0.7848 0.5783 0.4568 0.031 Uiso calc R 1 C 2
C C4C 0.7250(2) 0.57775(7) 0.51057(7) 0.0318(5) Uani d . 1 C 2
H H4C1 0.7973 0.572 0.5227 0.038 Uiso calc R 1 C 2
H H4C2 0.7123 0.6052 0.5093 0.038 Uiso calc R 1 C 2
C C5C 0.6342(2) 0.55900(8) 0.53349(7) 0.0364(6) Uani d . 1 C 2
H H5C1 0.6301 0.5698 0.5579 0.044 Uiso calc R 1 C 2
H H5C2 0.6527 0.532 0.5377 0.044 Uiso calc R 1 C 2
C C6C 0.5220(2) 0.56399(7) 0.51447(7) 0.0325(5) Uani d . 1 C 2
H H6C1 0.4662 0.5498 0.5292 0.039 Uiso calc R 1 C 2
H H6C2 0.499 0.5907 0.5132 0.039 Uiso calc R 1 C 2
C C7C 0.5257(2) 0.55048(7) 0.47555(6) 0.0267(5) Uani d . 1 C 2
H H7C1 0.453 0.5554 0.4635 0.032 Uiso calc R 1 C 2
H H7C2 0.5415 0.5232 0.4768 0.032 Uiso calc R 1 C 2
C C8C 0.21033(18) 0.56667(7) 0.37939(6) 0.0251(5) Uani d . 1 C 2
H H8C1 0.1897 0.5425 0.37 0.03 Uiso calc R 1 C 2
H H8C2 0.1834 0.587 0.3616 0.03 Uiso calc R 1 C 2
C C9C 0.1625(4) 0.53818(15) 0.40815(14) 0.0225(12) Uani d PU 0.430(4) D 1
H H9C 0.2198 0.5333 0.391 0.027 Uiso calc PR 0.430(4) D 1
C C10C 0.0385(5) 0.53453(18) 0.40084(16) 0.0291(13) Uani d PU 0.430(4) D 1
H H10E 0.002 0.5595 0.4012 0.035 Uiso calc PR 0.430(4) D 1
H H10F 0.0287 0.5257 0.3758 0.035 Uiso calc PR 0.430(4) D 1
C C11C -0.018(2) 0.5080(9) 0.4287(5) 0.032(3) Uani d PU 0.430(4) D 1
H H11E 0.0121 0.4822 0.4269 0.039 Uiso calc PR 0.430(4) D 1
H H11F -0.0984 0.508 0.4237 0.039 Uiso calc PR 0.430(4) D 1
C C12C 0.0036(5) 0.5214(2) 0.46862(17) 0.0373(15) Uani d PU 0.430(4) D 1
H H12E -0.0345 0.5459 0.471 0.045 Uiso calc PR 0.430(4) D 1
H H12F -0.0278 0.5033 0.4873 0.045 Uiso calc PR 0.430(4) D 1
C C13C 0.1273(5) 0.52507(18) 0.47605(16) 0.0313(13) Uani d PU 0.430(4) D 1
H H13E 0.1375 0.5351 0.5006 0.038 Uiso calc PR 0.430(4) D 1
H H13F 0.1642 0.5001 0.4765 0.038 Uiso calc PR 0.430(4) D 1
C C14C 0.1800(9) 0.5507(3) 0.4467(3) 0.0259(19) Uani d PU 0.430(4) D 1
H H14E 0.2603 0.5516 0.4515 0.031 Uiso calc PR 0.430(4) D 1
H H14F 0.1483 0.5763 0.4481 0.031 Uiso calc PR 0.430(4) D 1
C C9E 0.1557(3) 0.57111(12) 0.41801(12) 0.0265(10) Uani d P 0.570(4) C 2
H H9E 0.189 0.593 0.4291 0.032 Uiso calc PR 0.570(4) D 2
C C10E 0.0308(4) 0.57919(13) 0.41325(13) 0.0331(10) Uani d P 0.570(4) C 2
H H10G -0.0007 0.5867 0.4369 0.04 Uiso calc PR 0.570(4) D 2
H H10H 0.019 0.6003 0.3945 0.04 Uiso calc PR 0.570(4) D 2
C C13E 0.1138(4) 0.50256(14) 0.43370(15) 0.0416(12) Uani d P 0.570(4) C 2
H H13G 0.1249 0.4818 0.4528 0.05 Uiso calc PR 0.570(4) D 2
H H13H 0.1421 0.4942 0.4099 0.05 Uiso calc PR 0.570(4) D 2
C C12E -0.0089(17) 0.5128(7) 0.4302(6) 0.047(5) Uani d P 0.570(4) C 2
H H12G -0.0376 0.5199 0.4545 0.057 Uiso calc PR 0.570(4) D 2
H H12H -0.0496 0.4909 0.4231 0.057 Uiso calc PR 0.570(4) D 2
C C11E -0.0291(4) 0.54534(15) 0.40129(15) 0.0401(12) Uani d P 0.570(4) C 2
H H11G -0.0012 0.5385 0.3769 0.048 Uiso calc PR 0.570(4) D 2
H H11H -0.1093 0.5512 0.3991 0.048 Uiso calc PR 0.570(4) D 2
C C14E 0.1768(8) 0.5364(2) 0.4443(3) 0.037(2) Uani d P 0.570(4) C 2
H H14G 0.2569 0.5301 0.4445 0.044 Uiso calc PR 0.570(4) D 2
H H14H 0.1551 0.5423 0.4696 0.044 Uiso calc PR 0.570(4) D 2
C C15C 0.64318(17) 0.53401(6) 0.32209(6) 0.0235(4) Uani d . 1 . .
H H15E 0.6693 0.5463 0.344 0.028 Uiso calc R 1 C 2
H H15F 0.6567 0.551 0.3 0.028 Uiso calc R 1 C 2
C C16C 0.70856(19) 0.49764(7) 0.31870(7) 0.0288(5) Uani d . 1 C .
H H16C 0.6783 0.4849 0.2974 0.035 Uiso calc R 1 . .
C C17C 0.8292(2) 0.50662(10) 0.31036(10) 0.0503(8) Uani d . 1 . .
H H17E 0.8577 0.5218 0.3299 0.06 Uiso calc R 1 C .
H H17F 0.8334 0.5217 0.2865 0.06 Uiso calc R 1 . .
C C18C 0.9021(2) 0.47112(12) 0.30837(13) 0.0694(12) Uani d . 1 C .
H H18E 0.8814 0.4581 0.2863 0.083 Uiso calc R 1 . .
H H18F 0.9803 0.4782 0.3056 0.083 Uiso calc R 1 . .
C C19C 0.8907(3) 0.44457(11) 0.34244(13) 0.0713(13) Uani d . 1 . .
H H19E 0.9333 0.4212 0.3388 0.086 Uiso calc R 1 C .
H H19F 0.9221 0.456 0.364 0.086 Uiso calc R 1 . .
C C20C 0.7708(3) 0.43553(9) 0.35016(10) 0.0522(8) Uani d . 1 C .
H H20E 0.7659 0.4196 0.3734 0.063 Uiso calc R 1 . .
H H20F 0.7419 0.4214 0.3299 0.063 Uiso calc R 1 . .
C C21C 0.7002(2) 0.47113(8) 0.35344(8) 0.0375(6) Uani d . 1 . .
H H21E 0.7248 0.4841 0.3751 0.045 Uiso calc R 1 C .
H H21F 0.6221 0.4644 0.3575 0.045 Uiso calc R 1 . .
C C22C 0.25117(17) 0.48350(6) 0.33249(6) 0.0208(4) Uani d . 1 . .
H H22E 0.2312 0.4786 0.3069 0.025 Uiso calc R 1 C 2
H H22F 0.1843 0.4936 0.3445 0.025 Uiso calc R 1 C 2
C C23C 0.28641(18) 0.44683(6) 0.35309(6) 0.0228(4) Uani d . 1 C .
H H23C 0.3067 0.4521 0.3789 0.027 Uiso calc R 1 . .
C C24C 0.1892(2) 0.42028(7) 0.35503(7) 0.0335(6) Uani d . 1 . .
H H24E 0.127 0.4318 0.3684 0.04 Uiso calc R 1 C .
H H24F 0.164 0.4164 0.3297 0.04 Uiso calc R 1 . .
C C25C 0.2206(3) 0.38248(8) 0.37462(8) 0.0432(7) Uani d . 1 C .
H H25E 0.2366 0.3858 0.4009 0.052 Uiso calc R 1 . .
H H25F 0.1577 0.3655 0.3736 0.052 Uiso calc R 1 . .
C C26C 0.3214(3) 0.36512(7) 0.35663(9) 0.0497(8) Uani d . 1 . .
H H26E 0.3426 0.3414 0.3706 0.06 Uiso calc R 1 C .
H H26F 0.3026 0.3593 0.3311 0.06 Uiso calc R 1 . .
C C27C 0.4182(2) 0.39103(8) 0.35550(8) 0.0411(6) Uani d . 1 C .
H H27E 0.4813 0.3794 0.3426 0.049 Uiso calc R 1 . .
H H27F 0.4417 0.3951 0.381 0.049 Uiso calc R 1 . .
C C28C 0.3862(2) 0.42869(7) 0.33531(7) 0.0286(5) Uani d . 1 . .
H H28E 0.4494 0.4456 0.3357 0.034 Uiso calc R 1 C .
H H28F 0.3692 0.4248 0.3092 0.034 Uiso calc R 1 . .
C C29C 0.58903(18) 0.55544(6) 0.22939(6) 0.0227(4) Uani d . 1 . .
H H29E 0.6193 0.5303 0.2376 0.027 Uiso calc R 1 C 2
H H29F 0.6478 0.5736 0.2325 0.027 Uiso calc R 1 C 2
C C30C 0.55876(19) 0.55589(7) 0.18843(6) 0.0262(5) Uani d . 1 C .
H H30C 0.5139 0.5792 0.182 0.031 Uiso calc R 1 . .
C C31C 0.6627(2) 0.55712(7) 0.16455(7) 0.0328(5) Uani d . 1 . .
H H31E 0.7093 0.5345 0.1707 0.039 Uiso calc R 1 C .
H H31F 0.7058 0.5792 0.1699 0.039 Uiso calc R 1 . .
C C32C 0.6334(3) 0.55924(8) 0.12346(7) 0.0413(6) Uani d . 1 C .
H H32E 0.5916 0.5829 0.1169 0.05 Uiso calc R 1 . .
H H32F 0.7021 0.5592 0.1086 0.05 Uiso calc R 1 . .
C C33C 0.5641(3) 0.52628(9) 0.11441(8) 0.0498(8) Uani d . 1 . .
H H33E 0.6086 0.5028 0.1186 0.06 Uiso calc R 1 C .
H H33F 0.5428 0.5289 0.088 0.06 Uiso calc R 1 . .
C C34C 0.4603(3) 0.52418(10) 0.13829(8) 0.0479(7) Uani d . 1 C .
H H34E 0.4193 0.5016 0.133 0.057 Uiso calc R 1 . .
H H34F 0.4118 0.5463 0.132 0.057 Uiso calc R 1 . .
C C35C 0.4894(2) 0.52261(8) 0.17955(7) 0.0367(6) Uani d . 1 . .
H H35E 0.4205 0.5228 0.1943 0.044 Uiso calc R 1 C .
H H35F 0.5311 0.4991 0.1864 0.044 Uiso calc R 1 . .
C C36C 0.19039(18) 0.56716(6) 0.27743(6) 0.0243(5) Uani d . 1 . .
H H36E 0.1676 0.5881 0.2924 0.029 Uiso calc R 1 C 2
H H36F 0.169 0.5436 0.291 0.029 Uiso calc R 1 C 2
C C37C 0.13082(19) 0.57122(7) 0.24044(7) 0.0272(5) Uani d . 1 C .
H H37C 0.154 0.595 0.227 0.033 Uiso calc R 1 . .
C C38C 0.0061(2) 0.57367(8) 0.24652(8) 0.0381(6) Uani d . 1 . .
H H38E -0.0126 0.596 0.2601 0.046 Uiso calc R 1 C .
H H38F -0.0172 0.5514 0.2619 0.046 Uiso calc R 1 . .
C C39C -0.0570(2) 0.57597(10) 0.20993(10) 0.0513(8) Uani d . 1 C .
H H39E -0.1374 0.5756 0.215 0.062 Uiso calc R 1 . .
H H39F -0.041 0.5999 0.196 0.062 Uiso calc R 1 . .
C C40C -0.0254(3) 0.54380(10) 0.18652(10) 0.0548(9) Uani d . 1 . .
H H40E -0.0493 0.52 0.1991 0.066 Uiso calc R 1 C .
H H40F -0.0639 0.5472 0.1624 0.066 Uiso calc R 1 . .
C C41C 0.0986(2) 0.54192(9) 0.18018(9) 0.0473(7) Uani d . 1 C .
H H41E 0.1211 0.5645 0.1652 0.057 Uiso calc R 1 . .
H H41F 0.1178 0.5199 0.1662 0.057 Uiso calc R 1 . .
C C42C 0.1614(2) 0.53915(8) 0.21679(8) 0.0378(6) Uani d . 1 . .
H H42E 0.1446 0.5152 0.2306 0.045 Uiso calc R 1 C .
H H42F 0.2418 0.5392 0.2117 0.045 Uiso calc R 1 . .
C C43C 0.61441(19) 0.64755(7) 0.26144(6) 0.0265(5) Uani d . 1 . .
H H43E 0.6606 0.6254 0.2698 0.032 Uiso calc R 1 C 2
H H43F 0.6411 0.6691 0.2741 0.032 Uiso calc R 1 C 2
C C44C 0.6293(2) 0.65519(7) 0.21983(7) 0.0283(5) Uani d . 1 C .
H H44C 0.607 0.6325 0.2074 0.034 Uiso calc R 1 . .
C C45C 0.7519(2) 0.66137(8) 0.21182(8) 0.0406(6) Uani d . 1 . .
H H45E 0.7762 0.6832 0.2247 0.049 Uiso calc R 1 C .
H H45F 0.7957 0.6392 0.2215 0.049 Uiso calc R 1 . .
C C46C 0.7735(3) 0.66810(9) 0.17054(9) 0.0535(8) Uani d . 1 C .
H H46E 0.8524 0.6737 0.1664 0.064 Uiso calc R 1 . .
H H46F 0.7577 0.6452 0.158 0.064 Uiso calc R 1 . .
C C47C 0.7017(3) 0.70046(9) 0.15396(9) 0.0604(10) Uani d . 1 . .
H H47E 0.7252 0.724 0.164 0.072 Uiso calc R 1 C .
H H47F 0.7126 0.7028 0.1269 0.072 Uiso calc R 1 . .
C C48C 0.5800(3) 0.69507(9) 0.16236(8) 0.0510(8) Uani d . 1 C .
H H48E 0.5541 0.6734 0.1496 0.061 Uiso calc R 1 . .
H H48F 0.5371 0.7175 0.1527 0.061 Uiso calc R 1 . .
C C49C 0.5593(2) 0.68856(7) 0.20381(7) 0.0360(6) Uani d . 1 . .
H H49E 0.48 0.6838 0.2083 0.043 Uiso calc R 1 C .
H H49F 0.5781 0.7112 0.2164 0.043 Uiso calc R 1 . .
C C50C 0.20063(19) 0.66366(7) 0.27250(7) 0.0274(5) Uani d . 1 . .
H H50E 0.1829 0.6799 0.2928 0.033 Uiso calc R 1 C 2
H H50F 0.143 0.6446 0.2722 0.033 Uiso calc R 1 C 2
C C51C 0.1979(2) 0.68714(7) 0.23609(7) 0.0292(5) Uani d . 1 C .
H H51C 0.2214 0.6709 0.216 0.035 Uiso calc R 1 . .
C C52C 0.0793(2) 0.70147(8) 0.22824(8) 0.0369(6) Uani d . 1 . .
H H52E 0.0303 0.6799 0.2269 0.044 Uiso calc R 1 C .
H H52F 0.0532 0.7163 0.2488 0.044 Uiso calc R 1 . .
C C53C 0.0719(2) 0.72563(8) 0.19209(8) 0.0445(7) Uani d . 1 C .
H H53E -0.004 0.7364 0.1893 0.053 Uiso calc R 1 . .
H H53F 0.0861 0.7097 0.1712 0.053 Uiso calc R 1 . .
C C54C 0.1541(3) 0.75726(8) 0.19033(8) 0.0460(7) Uani d . 1 . .
H H54E 0.1521 0.7702 0.1654 0.055 Uiso calc R 1 C .
H H54F 0.1321 0.7756 0.2084 0.055 Uiso calc R 1 . .
C C55C 0.2715(3) 0.74276(8) 0.19874(8) 0.0422(6) Uani d . 1 C .
H H55E 0.3216 0.7641 0.1994 0.051 Uiso calc R 1 . .
H H55F 0.2973 0.7269 0.179 0.051 Uiso calc R 1 . .
C C56C 0.2752(2) 0.72003(7) 0.23591(7) 0.0333(5) Uani d . 1 . .
H H56E 0.3517 0.7106 0.2409 0.04 Uiso calc R 1 C .
H H56F 0.2532 0.7363 0.2558 0.04 Uiso calc R 1 . .
C C57C 0.63764(18) 0.63943(7) 0.35372(6) 0.0251(5) Uani d . 1 . .
H H57E 0.6655 0.6542 0.3318 0.03 Uiso calc R 1 C 2
H H57F 0.6707 0.6139 0.3536 0.03 Uiso calc R 1 C 2
C C58C 0.67252(19) 0.65726(7) 0.38846(6) 0.0269(5) Uani d . 1 C .
H H58C 0.6344 0.644 0.4098 0.032 Uiso calc R 1 . .
C C59C 0.7973(2) 0.65228(8) 0.39479(7) 0.0352(6) Uani d . 1 . .
H H59E 0.818 0.6254 0.3963 0.042 Uiso calc R 1 C .
H H59F 0.8375 0.6646 0.3737 0.042 Uiso calc R 1 . .
C C60C 0.8302(3) 0.66923(10) 0.43050(8) 0.0508(8) Uani d . 1 C .
H H60E 0.7948 0.6554 0.4517 0.061 Uiso calc R 1 . .
H H60F 0.9113 0.6667 0.4337 0.061 Uiso calc R 1 . .
C C61C 0.7955(3) 0.70995(11) 0.42993(10) 0.0623(10) Uani d . 1 . .
H H61E 0.8364 0.7241 0.4101 0.075 Uiso calc R 1 C .
H H61F 0.8148 0.7199 0.4538 0.075 Uiso calc R 1 . .
C C62C 0.6714(3) 0.71540(9) 0.42327(9) 0.0520(8) Uani d . 1 C .
H H62E 0.6305 0.7035 0.4444 0.062 Uiso calc R 1 . .
H H62F 0.6519 0.7424 0.4216 0.062 Uiso calc R 1 . .
C C63C 0.6372(2) 0.69838(7) 0.38775(7) 0.0338(6) Uani d . 1 . .
H H63E 0.5559 0.7008 0.3849 0.041 Uiso calc R 1 C .
H H63F 0.6717 0.7121 0.3663 0.041 Uiso calc R 1 . .
C C64C 0.21760(19) 0.65896(7) 0.36896(7) 0.0282(5) Uani d . 1 . .
H H64E 0.1961 0.6444 0.3919 0.034 Uiso calc R 1 C 2
H H64F 0.1628 0.6543 0.3497 0.034 Uiso calc R 1 C 2
C C65C 0.2131(2) 0.70005(7) 0.37592(7) 0.0304(5) Uani d . 1 C .
H H65C 0.2322 0.7148 0.3525 0.036 Uiso calc R 1 . .
C C66C 0.0950(2) 0.71072(8) 0.38697(9) 0.0434(7) Uani d . 1 . .
H H66E 0.0729 0.6945 0.4087 0.052 Uiso calc R 1 C .
H H66F 0.0443 0.7063 0.3664 0.052 Uiso calc R 1 . .
C C67C 0.0830(3) 0.75164(8) 0.39619(10) 0.0487(8) Uani d . 1 C .
H H67E 0.0946 0.768 0.3735 0.058 Uiso calc R 1 . .
H H67F 0.0071 0.7566 0.4052 0.058 Uiso calc R 1 . .
C C68C 0.1653(3) 0.76091(9) 0.42532(9) 0.0594(10) Uani d . 1 . .
H H68E 0.1601 0.788 0.4288 0.071 Uiso calc R 1 C .
H H68F 0.1465 0.7474 0.4491 0.071 Uiso calc R 1 . .
C C69C 0.2826(3) 0.75048(9) 0.41479(10) 0.0571(9) Uani d . 1 C .
H H69E 0.3328 0.7551 0.4354 0.069 Uiso calc R 1 . .
H H69F 0.3051 0.7665 0.3929 0.069 Uiso calc R 1 . .
C C70C 0.2937(3) 0.70939(8) 0.40600(8) 0.0465(7) Uani d . 1 . .
H H70E 0.3703 0.704 0.3978 0.056 Uiso calc R 1 C .
H H70F 0.2796 0.6933 0.4287 0.056 Uiso calc R 1 . .
V V1D 0.62899(3) 0.887615(10) 0.239296(11) 0.02354(8) Uani d . 1 . .
V V2D 0.60986(4) 0.837530(11) 0.173487(12) 0.02739(9) Uani d . 1 . .
V V3D 0.61692(4) 0.890001(12) 0.101251(12) 0.03301(10) Uani d . 1 . .
V V4D 0.60583(4) 0.972551(12) 0.122272(13) 0.03515(10) Uani d . 1 . .
V V5D 0.61766(3) 0.971013(10) 0.207685(12) 0.02524(9) Uani d . 1 . .
O O1D 0.64266(14) 0.87416(5) 0.28171(5) 0.0311(4) Uani d . 1 . .
O O2D 0.71750(14) 0.85059(4) 0.21140(5) 0.0266(3) Uani d . 1 . .
O O3D 0.52034(14) 0.85951(5) 0.21320(5) 0.0297(4) Uani d . 1 . .
O O4D 0.59815(16) 0.79349(5) 0.17550(5) 0.0367(4) Uani d . 1 . .
O O5D 0.71081(15) 0.85528(5) 0.13314(5) 0.0316(4) Uani d . 1 . .
O O6D 0.51428(15) 0.86092(5) 0.13341(5) 0.0321(4) Uani d . 1 . .
O O7D 0.62985(19) 0.87591(6) 0.06081(5) 0.0455(5) Uani d . 1 . .
O O8D 0.71142(16) 0.93299(5) 0.10975(5) 0.0357(4) Uani d . 1 . .
O O9D 0.51488(17) 0.93480(5) 0.09933(6) 0.0435(5) Uani d . 1 F .
O O10D 0.5962(2) 1.00747(6) 0.09320(6) 0.0561(6) Uani d . 1 . .
O O11D 0.70461(14) 0.98755(4) 0.16304(5) 0.0284(4) Uani d . 1 . .
O O12D 0.51123(15) 0.97318(5) 0.16638(5) 0.0355(4) Uani d . 1 . .
O O13D 0.62076(15) 1.00581(5) 0.23265(5) 0.0318(4) Uani d . 1 . .
O O14D 0.72255(13) 0.92923(4) 0.22049(5) 0.0257(3) Uani d . 1 . .
O O15D 0.52983(13) 0.93352(4) 0.23748(5) 0.0270(3) Uani d . 1 . .
C C1D 0.8173(2) 0.82979(7) 0.22060(7) 0.0316(5) Uani d . 1 . .
H H1D1 0.8786 0.8474 0.2216 0.038 Uiso calc R 1 . .
H H1D2 0.8344 0.8129 0.2007 0.038 Uiso calc R 1 . .
C C2D 0.8118(2) 0.80668(7) 0.25707(7) 0.0297(5) Uani d . 1 . .
H H2D 0.7888 0.8236 0.2767 0.036 Uiso calc R 1 . .
C C3D 0.9272(2) 0.79037(7) 0.26680(8) 0.0362(6) Uani d . 1 . .
H H3D1 0.9539 0.7752 0.2466 0.043 Uiso calc R 1 . .
H H3D2 0.9788 0.8111 0.2689 0.043 Uiso calc R 1 . .
C C4D 0.9275(3) 0.76605(8) 0.30292(8) 0.0433(7) Uani d . 1 . .
H H4D1 0.9113 0.7819 0.3237 0.052 Uiso calc R 1 . .
H H4D2 1.0019 0.7544 0.307 0.052 Uiso calc R 1 . .
C C5D 0.8420(3) 0.73554(8) 0.30249(8) 0.0428(7) Uani d . 1 . .
H H5D1 0.8398 0.7217 0.327 0.051 Uiso calc R 1 . .
H H5D2 0.864 0.7176 0.284 0.051 Uiso calc R 1 . .
C C6D 0.7270(2) 0.75202(8) 0.29299(8) 0.0401(6) Uani d . 1 . .
H H6D1 0.6745 0.7315 0.2911 0.048 Uiso calc R 1 . .
H H6D2 0.701 0.7676 0.313 0.048 Uiso calc R 1 . .
C C7D 0.7291(2) 0.77574(7) 0.25660(7) 0.0340(6) Uani d . 1 . .
H H7D1 0.7482 0.7596 0.2363 0.041 Uiso calc R 1 . .
H H7D2 0.6545 0.7869 0.2516 0.041 Uiso calc R 1 . .
C C8D 0.4029(2) 0.85957(8) 0.21907(8) 0.0369(6) Uani d . 1 . .
H H8D1 0.3702 0.8407 0.2039 0.044 Uiso calc R 1 . .
H H8D2 0.3711 0.8844 0.2105 0.044 Uiso calc R 1 . .
C C9D 0.3710(2) 0.85116(7) 0.25915(8) 0.0357(6) Uani d . 1 . .
H H9D 0.4052 0.8702 0.2741 0.043 Uiso calc R 1 . .
C C10D 0.2453(2) 0.85507(9) 0.26315(9) 0.0474(7) Uani d . 1 . .
H H10I 0.221 0.8808 0.2546 0.057 Uiso calc R 1 . .
H H10J 0.2096 0.8375 0.2473 0.057 Uiso calc R 1 . .
C C11D 0.2087(3) 0.84698(9) 0.30301(10) 0.0518(8) Uani d . 1 . .
H H11I 0.2367 0.8664 0.3184 0.062 Uiso calc R 1 . .
H H11J 0.127 0.8479 0.3043 0.062 Uiso calc R 1 . .
C C12D 0.2515(3) 0.80878(10) 0.31825(12) 0.0674(11) Uani d . 1 . .
H H12I 0.2161 0.7892 0.3048 0.081 Uiso calc R 1 . .
H H12J 0.2309 0.8051 0.3447 0.081 Uiso calc R 1 . .
C C13D 0.3770(3) 0.80482(9) 0.31441(11) 0.0634(10) Uani d . 1 . .
H H13I 0.4128 0.8226 0.33 0.076 Uiso calc R 1 . .
H H13J 0.4015 0.7792 0.3232 0.076 Uiso calc R 1 . .
C C14D 0.4128(3) 0.81260(8) 0.27425(9) 0.0479(7) Uani d . 1 . .
H H14I 0.4944 0.8112 0.2726 0.057 Uiso calc R 1 . .
H H14J 0.3831 0.7933 0.259 0.057 Uiso calc R 1 . .
C C15D 0.8217(2) 0.84326(7) 0.12592(7) 0.0350(6) Uani d . 1 . .
H H15G 0.8665 0.8452 0.1485 0.042 Uiso calc R 1 . .
H H15H 0.8531 0.8602 0.1062 0.042 Uiso calc R 1 . .
C C16D 0.8304(2) 0.80374(7) 0.11433(7) 0.0356(6) Uani d . 1 . .
H H16D 0.7872 0.7874 0.1322 0.043 Uiso calc R 1 . .
C C17D 0.9510(3) 0.79023(8) 0.11580(9) 0.0443(7) Uani d . 1 . .
H H17G 0.9791 0.7911 0.1413 0.053 Uiso calc R 1 . .
H H17H 0.9958 0.8071 0.0994 0.053 Uiso calc R 1 . .
C C18D 0.9641(3) 0.75034(9) 0.10369(9) 0.0482(7) Uani d . 1 . .
H H18G 1.0434 0.7427 0.104 0.058 Uiso calc R 1 . .
H H18H 0.9247 0.7331 0.1213 0.058 Uiso calc R 1 . .
C C19D 0.9183(3) 0.74756(9) 0.06532(9) 0.0490(7) Uani d . 1 . .
H H19G 0.9233 0.7212 0.0588 0.059 Uiso calc R 1 . .
H H19H 0.9636 0.7625 0.0474 0.059 Uiso calc R 1 . .
C C20D 0.7989(3) 0.76140(8) 0.06253(8) 0.0470(7) Uani d . 1 . .
H H20G 0.7519 0.744 0.0776 0.056 Uiso calc R 1 . .
H H20H 0.7744 0.7614 0.0365 0.056 Uiso calc R 1 . .
C C21D 0.7833(3) 0.80048(8) 0.07574(8) 0.0425(7) Uani d . 1 . .
H H21G 0.7034 0.8072 0.0759 0.051 Uiso calc R 1 . .
H H21H 0.82 0.8185 0.0582 0.051 Uiso calc R 1 . .
C C22D 0.4000(2) 0.85564(8) 0.12620(8) 0.0401(6) Uani d . 1 . .
H H22G 0.3631 0.8803 0.1204 0.048 Uiso calc R 1 . .
H H22H 0.3649 0.8441 0.1487 0.048 Uiso calc R 1 . .
C C23D 0.3828(2) 0.83109(8) 0.09444(7) 0.0360(6) Uani d . 1 . .
H H23D 0.4192 0.8429 0.0719 0.043 Uiso calc R 1 . .
C C24D 0.2584(3) 0.82889(10) 0.08669(9) 0.0505(8) Uani d . 1 . .
H H24G 0.2202 0.8197 0.1096 0.061 Uiso calc R 1 . .
H H24H 0.2283 0.8542 0.0794 0.061 Uiso calc R 1 . .
C C25D 0.2354(3) 0.80294(11) 0.05609(9) 0.0551(9) Uani d . 1 . .
H H25G 0.1546 0.8007 0.0533 0.066 Uiso calc R 1 . .
H H25H 0.2651 0.8138 0.0324 0.066 Uiso calc R 1 . .
C C26D 0.2880(3) 0.76443(10) 0.06471(10) 0.0614(10) Uani d . 1 . .
H H26G 0.2523 0.7524 0.0869 0.074 Uiso calc R 1 . .
H H26H 0.2754 0.7487 0.0438 0.074 Uiso calc R 1 . .
C C27D 0.4114(3) 0.76656(9) 0.07151(9) 0.0526(8) Uani d . 1 . .
H H27G 0.4484 0.7763 0.0486 0.063 Uiso calc R 1 . .
H H27H 0.4423 0.7412 0.0783 0.063 Uiso calc R 1 . .
C C28D 0.4338(3) 0.79203(7) 0.10245(8) 0.0392(6) Uani d . 1 . .
H H28G 0.5146 0.7939 0.1056 0.047 Uiso calc R 1 . .
H H28H 0.4031 0.7809 0.1259 0.047 Uiso calc R 1 . .
C C29D 0.8285(2) 0.93479(8) 0.11119(8) 0.0402(6) Uani d . 1 . .
H H29G 0.858 0.914 0.1279 0.048 Uiso calc R 1 . .
H H29H 0.849 0.9585 0.1215 0.048 Uiso calc R 1 . .
C C30D 0.8809(3) 0.93244(9) 0.07286(8) 0.0474(7) Uani d . 1 . .
H H30D 0.8524 0.9097 0.062 0.057 Uiso calc R 1 . .
C C31D 1.0055(3) 0.92753(12) 0.07616(11) 0.0641(10) Uani d . 1 . .
H H31G 1.0364 0.9198 0.0525 0.077 Uiso calc R 1 . .
H H31H 1.0236 0.9075 0.0955 0.077 Uiso calc R 1 . .
C C32D 1.0586(4) 0.96410(15) 0.08604(13) 0.0859(15) Uani d . 1 . .
H H32G 1.0343 0.9702 0.1111 0.103 Uiso calc R 1 . .
H H32H 1.14 0.9606 0.0864 0.103 Uiso calc R 1 . .
C C33D 1.0267(5) 0.99607(14) 0.05850(14) 0.0950(17) Uani d . 1 . .
H H33G 1.06 1.0193 0.0661 0.114 Uiso calc R 1 . .
H H33H 1.057 0.9909 0.0339 0.114 Uiso calc R 1 . .
C C34D 0.9033(4) 1.00193(11) 0.05559(12) 0.0809(13) Uani d . 1 . .
H H34G 0.8859 1.0219 0.0361 0.097 Uiso calc R 1 . .
H H34H 0.8737 1.01 0.0793 0.097 Uiso calc R 1 . .
C C35D 0.8491(4) 0.96633(9) 0.04636(10) 0.0603(9) Uani d . 1 . .
H H35G 0.87 0.9607 0.0209 0.072 Uiso calc R 1 . .
H H35H 0.7678 0.9703 0.047 0.072 Uiso calc R 1 . .
C C36D 0.4166(3) 0.94365(10) 0.07798(12) 0.0715(12) Uani d D 1 . .
H H36G 0.4082 0.9712 0.0742 0.086 Uiso calc R 1 E 1
H H36H 0.3519 0.9346 0.0924 0.086 Uiso calc R 1 E 1
C C37D 0.4155(4) 0.92788(10) 0.04235(12) 0.0866(15) Uani d DU 1 F 1
H H37D 0.4348 0.9006 0.0465 0.104 Uiso calc R 1 F 1
C C38D 0.2943(4) 0.93126(13) 0.02602(15) 0.0943(15) Uani d DU 1 F 1
H H38G 0.2418 0.9199 0.0442 0.113 Uiso calc R 1 F 1
H H38H 0.2727 0.958 0.0213 0.113 Uiso calc R 1 F 1
C C39D 0.2885(5) 0.91253(16) -0.00812(13) 0.1016(17) Uani d DU 1 F 1
H H39G 0.2942 0.8852 -0.0024 0.122 Uiso calc R 1 F 1
H H39H 0.2159 0.9184 -0.0199 0.122 Uiso calc R 1 F 1
C C40D 0.3751(4) 0.92368(17) -0.03351(13) 0.0998(17) Uani d DU 1 F 1
H H40G 0.3562 0.9492 -0.0441 0.12 Uiso calc R 1 F 1
H H40H 0.3746 0.9069 -0.0541 0.12 Uiso calc R 1 F 1
C C41D 0.4899(5) 0.9238(2) -0.01902(16) 0.125(2) Uani d DU 1 F 1
H H41G 0.5384 0.9354 -0.0384 0.15 Uiso calc R 1 F 1
H H41H 0.5165 0.8977 -0.0137 0.15 Uiso calc R 1 F 1
C C42D 0.4998(5) 0.94471(12) 0.01567(12) 0.1001(18) Uani d DU 1 F 1
H H42G 0.5753 0.9414 0.0261 0.12 Uiso calc R 1 F 1
H H42H 0.4838 0.9717 0.0103 0.12 Uiso calc R 1 F 1
C C43D 0.7866(2) 1.01552(7) 0.16308(8) 0.0338(6) Uani d U 1 . .
H H43G 0.852 1.007 0.1492 0.041 Uiso calc R 1 . .
H H43H 0.81 1.0181 0.1889 0.041 Uiso calc R 1 . .
C C44D 0.7491(2) 1.05288(7) 0.14666(9) 0.0398(6) Uani d U 1 . .
H H44D 0.7262 1.0493 0.1207 0.048 Uiso calc R 1 . .
C C45D 0.8475(2) 1.07941(8) 0.14416(9) 0.0431(7) Uani d U 1 . .
H H45G 0.8728 1.084 0.1694 0.052 Uiso calc R 1 . .
H H45H 0.9097 1.0676 0.131 0.052 Uiso calc R 1 . .
C C46D 0.8137(3) 1.11658(9) 0.12357(10) 0.0556(8) Uani d . 1 . .
H H46G 0.8767 1.1336 0.1229 0.067 Uiso calc R 1 . .
H H46H 0.7937 1.1122 0.0978 0.067 Uiso calc R 1 . .
C C47D 0.7151(3) 1.13456(7) 0.14282(9) 0.0435(7) Uani d . 1 . .
H H47G 0.7383 1.1416 0.1675 0.052 Uiso calc R 1 . .
H H47H 0.6913 1.1577 0.1283 0.052 Uiso calc R 1 . .
C C48D 0.6173(2) 1.10849(7) 0.14726(9) 0.0397(6) Uani d . 1 . .
H H48G 0.5598 1.1199 0.1627 0.048 Uiso calc R 1 . .
H H48H 0.5849 1.1052 0.1227 0.048 Uiso calc R 1 . .
C C49D 0.6523(2) 1.07089(8) 0.16495(10) 0.0445(7) Uani d . 1 . .
H H49G 0.6711 1.0738 0.1911 0.053 Uiso calc R 1 . .
H H49H 0.589 1.054 0.1646 0.053 Uiso calc R 1 . .
C C50D 0.3929(2) 0.97018(8) 0.16861(9) 0.0415(7) Uani d . 1 . .
H H50G 0.3734 0.9543 0.1909 0.05 Uiso calc R 1 . .
H H50H 0.366 0.9581 0.1467 0.05 Uiso calc R 1 . .
C C51D 0.3357(2) 1.00891(9) 0.17037(10) 0.0476(7) Uani d . 1 . .
H H51D 0.3683 1.0215 0.1914 0.057 Uiso calc R 1 . .
C C52D 0.2127(3) 1.00403(11) 0.17811(10) 0.0579(9) Uani d . 1 . .
H H52G 0.2036 0.9891 0.2018 0.069 Uiso calc R 1 . .
H H52H 0.1801 0.9901 0.1584 0.069 Uiso calc R 1 . .
C C53D 0.1499(3) 1.04191(12) 0.18004(11) 0.0658(10) Uani d . 1 . .
H H53G 0.0699 1.0375 0.1831 0.079 Uiso calc R 1 . .
H H53H 0.1755 1.0545 0.2018 0.079 Uiso calc R 1 . .
C C54D 0.1678(3) 1.06658(10) 0.14604(11) 0.0567(9) Uani d . 1 . .
H H54G 0.1309 1.0912 0.1489 0.068 Uiso calc R 1 . .
H H54H 0.1339 1.0554 0.1247 0.068 Uiso calc R 1 . .
C C55D 0.2906(3) 1.07209(9) 0.13838(12) 0.0616(10) Uani d . 1 . .
H H55G 0.3235 1.0853 0.1586 0.074 Uiso calc R 1 . .
H H55H 0.2998 1.0877 0.1151 0.074 Uiso calc R 1 . .
C C56D 0.3510(3) 1.03403(9) 0.13533(10) 0.0520(8) Uani d . 1 . .
H H56G 0.3217 1.0217 0.1139 0.062 Uiso calc R 1 . .
H H56H 0.4308 1.038 0.1311 0.062 Uiso calc R 1 . .
C C57D 0.83993(19) 0.93041(7) 0.21522(7) 0.0286(5) Uani d . 1 . .
H H57G 0.8564 0.9465 0.1928 0.034 Uiso calc R 1 . .
H H57H 0.8696 0.9049 0.2115 0.034 Uiso calc R 1 . .
C C58D 0.8962(2) 0.94557(7) 0.24847(8) 0.0331(5) Uani d . 1 . .
H H58D 0.8559 0.9692 0.2542 0.04 Uiso calc R 1 . .
C C59D 1.0156(2) 0.95526(9) 0.23933(9) 0.0440(7) Uani d . 1 . .
H H59G 1.0171 0.9736 0.2177 0.053 Uiso calc R 1 . .
H H59H 1.0571 0.9325 0.2328 0.053 Uiso calc R 1 . .
C C60D 1.0718(3) 0.97182(9) 0.27243(10) 0.0503(8) Uani d . 1 . .
H H60G 1.1503 0.9763 0.2664 0.06 Uiso calc R 1 . .
H H60H 1.0356 0.9962 0.2769 0.06 Uiso calc R 1 . .
C C61D 1.0653(2) 0.94626(9) 0.30699(9) 0.0476(7) Uani d . 1 . .
H H61G 1.0968 0.9587 0.328 0.057 Uiso calc R 1 . .
H H61H 1.1098 0.9232 0.3037 0.057 Uiso calc R 1 . .
C C62D 0.9459(3) 0.93612(9) 0.31581(9) 0.0471(7) Uani d . 1 . .
H H62G 0.9032 0.9588 0.3219 0.057 Uiso calc R 1 . .
H H62H 0.9444 0.9181 0.3377 0.057 Uiso calc R 1 . .
C C63D 0.8921(2) 0.91895(8) 0.28293(8) 0.0406(6) Uani d . 1 . .
H H63G 0.9313 0.8952 0.2781 0.049 Uiso calc R 1 . .
H H63H 0.8142 0.9133 0.289 0.049 Uiso calc R 1 . .
C C64D 0.4437(2) 0.94500(7) 0.26176(8) 0.0316(5) Uani d . 1 . .
H H64G 0.3767 0.9308 0.2572 0.038 Uiso calc R 1 . .
H H64H 0.4256 0.9718 0.2559 0.038 Uiso calc R 1 . .
C C65D 0.4742(2) 0.93914(7) 0.30233(7) 0.0324(5) Uani d . 1 . .
H H65D 0.4919 0.9119 0.3077 0.039 Uiso calc R 1 . .
C C66D 0.3750(3) 0.94936(9) 0.32619(9) 0.0463(7) Uani d . 1 . .
H H66G 0.3111 0.9343 0.3199 0.056 Uiso calc R 1 . .
H H66H 0.3544 0.9761 0.321 0.056 Uiso calc R 1 . .
C C67D 0.4024(3) 0.94206(11) 0.36720(10) 0.0612(9) Uani d . 1 . .
H H67G 0.3389 0.9504 0.3821 0.073 Uiso calc R 1 . .
H H67H 0.4143 0.9149 0.3729 0.073 Uiso calc R 1 . .
C C68D 0.5046(4) 0.96226(11) 0.37788(10) 0.0658(10) Uani d . 1 . .
H H68G 0.4891 0.9895 0.3756 0.079 Uiso calc R 1 . .
H H68H 0.523 0.9551 0.404 0.079 Uiso calc R 1 . .
C C69D 0.6024(3) 0.95314(10) 0.35374(9) 0.0524(8) Uani d . 1 . .
H H69G 0.6245 0.9265 0.3585 0.063 Uiso calc R 1 . .
H H69H 0.6657 0.9684 0.3601 0.063 Uiso calc R 1 . .
C C70D 0.5750(2) 0.96081(8) 0.31280(8) 0.0376(6) Uani d . 1 . .
H H70G 0.5601 0.9879 0.3075 0.045 Uiso calc R 1 . .
H H70H 0.6392 0.9534 0.2977 0.045 Uiso calc R 1 . .

loop_
_atom_site_aniso_label
_atom_site_aniso_U_11
_atom_site_aniso_U_22
_atom_site_aniso_U_33
_atom_site_aniso_U_12
_atom_site_aniso_U_13
_atom_site_aniso_U_23
V1A 0.01783(17) 0.02086(18) 0.01970(17) -0.00081(13) -0.00104(14) -0.00354(14)
V2A 0.02048(18) 0.01827(17) 0.02099(17) -0.00060(13) -0.00151(15) -0.00278(13)
V3A 0.02499(19) 0.02042(18) 0.01935(18) -0.00306(14) 0.00055(15) -0.00367(14)
V4A 0.01954(18) 0.01908(17) 0.02226(18) -0.00267(13) 0.00400(15) -0.00424(14)
V5A 0.01849(18) 0.02086(18) 0.02116(18) -0.00080(14) 0.00226(15) -0.00197(14)
O1A 0.0307(9) 0.0278(8) 0.0252(8) 0.0028(7) -0.0039(7) -0.0057(6)
O2A 0.0193(7) 0.0231(8) 0.0229(7) 0.0014(6) -0.0007(6) -0.0037(6)
O3A 0.0165(7) 0.0257(8) 0.0241(8) -0.0015(6) -0.0013(6) 0.0004(6)
O4A 0.0298(9) 0.0231(8) 0.0288(8) -0.0010(6) 0.0004(7) -0.0026(6)
O5A 0.0211(8) 0.0257(8) 0.0263(8) 0.0013(6) -0.0049(6) -0.0069(6)
O6A 0.0249(8) 0.0224(8) 0.0237(8) -0.0046(6) 0.0034(6) -0.0045(6)
O7A 0.0411(10) 0.0293(9) 0.0239(8) -0.0094(7) -0.0003(7) -0.0033(7)
O8A 0.0214(8) 0.0239(8) 0.0247(8) -0.0052(6) -0.0003(6) -0.0031(6)
O9A 0.0232(8) 0.0224(8) 0.0284(8) -0.0020(6) 0.0084(7) -0.0020(6)
O10A 0.0285(8) 0.0228(8) 0.0293(8) -0.0036(6) 0.0091(7) -0.0046(6)
O11A 0.0206(8) 0.0236(8) 0.0253(8) -0.0050(6) 0.0054(6) -0.0051(6)
O12A 0.0182(7) 0.0296(8) 0.0253(8) -0.0022(6) 0.0018(6) -0.0034(6)
O13A 0.0327(9) 0.0271(8) 0.0268(8) -0.0015(7) 0.0022(7) -0.0007(7)
O14A 0.0151(7) 0.0235(8) 0.0267(8) -0.0009(6) 0.0004(6) -0.0042(6)
O15A 0.0190(7) 0.0243(8) 0.0223(7) 0.0000(6) -0.0032(6) -0.0020(6)
C1A 0.0168(10) 0.0297(12) 0.0263(11) 0.0013(8) -0.0009(9) -0.0056(9)
C2A 0.0230(11) 0.0273(12) 0.0292(12) 0.0020(9) -0.0030(10) -0.0065(9)
C3A 0.0295(13) 0.0361(14) 0.0526(17) 0.0063(11) -0.0007(12) -0.0126(12)
C4A 0.0468(18) 0.0362(16) 0.081(2) 0.0153(13) -0.0035(17) -0.0158(15)
C5A 0.070(2) 0.0315(15) 0.069(2) 0.0012(14) -0.0050(18) -0.0200(15)
C6A 0.0461(16) 0.0312(14) 0.0471(16) -0.0076(12) -0.0127(13) -0.0057(12)
C7A 0.0289(12) 0.0298(12) 0.0337(13) -0.0022(10) -0.0058(10) -0.0069(10)
C8A 0.0170(10) 0.0286(12) 0.0278(11) 0.0004(8) 0.0009(9) 0.0015(9)
C9A 0.0177(11) 0.0323(12) 0.0322(12) -0.0016(9) 0.0000(10) 0.0006(10)
C10A 0.0233(12) 0.0353(14) 0.0467(15) -0.0007(10) -0.0043(11) 0.0054(11)
C11A 0.0234(13) 0.0536(18) 0.0545(18) -0.0064(12) -0.0104(13) 0.0000(14)
C12A 0.0309(14) 0.0402(15) 0.0619(19) -0.0113(11) -0.0080(13) -0.0055(13)
C13A 0.0316(14) 0.0329(13) 0.0491(16) -0.0035(10) -0.0020(12) -0.0065(12)
C14A 0.0247(12) 0.0307(13) 0.0365(13) -0.0024(9) -0.0034(10) -0.0012(10)
C15A 0.0222(11) 0.0319(12) 0.0310(12) -0.0002(9) -0.0057(10) -0.0053(10)
C16A 0.0254(12) 0.0343(13) 0.0300(12) 0.0046(10) -0.0056(10) -0.0062(10)
C17A 0.0287(14) 0.0514(17) 0.0444(16) 0.0062(12) -0.0060(12) -0.0037(13)
C18A 0.0321(15) 0.0595(19) 0.0525(18) 0.0195(13) -0.0059(13) -0.0053(15)
C19A 0.0521(19) 0.057(2) 0.059(2) 0.0275(16) -0.0069(16) 0.0049(16)
C20A 0.053(2) 0.054(2) 0.068(2) 0.0219(16) 0.0069(17) 0.0207(17)
C21A 0.0418(16) 0.0465(17) 0.0407(15) 0.0182(13) 0.0005(13) 0.0073(12)
C22A 0.0221(11) 0.0255(11) 0.0277(12) -0.0043(9) 0.0035(9) -0.0036(9)
C23A 0.0281(12) 0.0227(11) 0.0261(11) -0.0048(9) 0.0035(10) -0.0041(9)
C24A 0.0278(12) 0.0322(13) 0.0319(13) -0.0044(10) 0.0065(10) -0.0020(10)
C25A 0.0422(15) 0.0431(15) 0.0333(14) -0.0113(12) 0.0117(12) -0.0008(11)
C26A 0.0511(18) 0.0443(16) 0.0340(14) -0.0136(13) 0.0013(13) 0.0101(12)
C27A 0.0400(15) 0.0410(15) 0.0358(14) -0.0083(12) -0.0045(12) 0.0068(11)
C28A 0.0274(12) 0.0287(12) 0.0323(13) -0.0042(9) 0.0011(10) 0.0002(10)
C29A 0.0207(11) 0.0361(13) 0.0285(12) -0.0060(9) 0.0009(10) -0.0061(10)
C30A 0.0260(12) 0.0247(11) 0.0273(12) -0.0050(9) -0.0045(10) 0.0013(9)
C31A 0.0341(14) 0.0386(14) 0.0390(14) -0.0142(11) -0.0026(12) -0.0003(11)
C32A 0.0409(15) 0.0321(14) 0.0544(17) -0.0122(11) -0.0092(13) -0.0037(12)
C33A 0.0497(17) 0.0375(15) 0.0436(16) -0.0051(12) -0.0135(13) -0.0119(12)
C34A 0.0473(16) 0.0355(14) 0.0346(14) -0.0049(12) -0.0013(12) -0.0099(11)
C35A 0.0310(12) 0.0259(12) 0.0278(12) -0.0024(9) -0.0034(10) -0.0028(9)
C36A 0.0244(12) 0.0287(12) 0.0350(13) -0.0044(9) 0.0098(10) -0.0022(10)
C37A 0.0253(12) 0.0250(11) 0.0242(11) 0.0019(9) 0.0053(9) 0.0016(9)
C38A 0.0285(13) 0.0398(14) 0.0379(14) 0.0038(11) 0.0112(11) -0.0023(11)
C39A 0.0370(16) 0.0574(19) 0.0534(18) 0.0150(14) 0.0100(14) -0.0129(15)
C40A 0.056(2) 0.068(2) 0.0534(19) 0.0186(17) 0.0065(16) -0.0295(17)
C41A 0.0497(18) 0.0502(18) 0.0453(17) 0.0056(14) -0.0015(14) -0.0216(14)
C42A 0.0328(13) 0.0358(13) 0.0254(12) 0.0053(10) 0.0007(10) -0.0016(10)
C43A 0.0220(11) 0.0271(12) 0.0361(13) -0.0074(9) 0.0074(10) -0.0035(10)
C44A 0.0254(12) 0.0256(11) 0.0249(11) -0.0032(9) 0.0025(9) -0.0003(9)
C45A 0.0268(12) 0.0282(12) 0.0391(14) -0.0042(10) 0.0017(11) -0.0007(10)
C46A 0.0443(16) 0.0252(13) 0.0556(17) -0.0097(11) 0.0011(14) -0.0034(12)
C47A 0.0447(17) 0.0240(13) 0.072(2) -0.0006(11) 0.0097(15) 0.0033(13)
C48A 0.0354(14) 0.0278(13) 0.0561(17) 0.0025(11) 0.0082(13) 0.0043(12)
C49A 0.0259(12) 0.0295(12) 0.0326(13) -0.0015(9) 0.0015(10) 0.0043(10)
C50A 0.0193(11) 0.0371(13) 0.0304(12) -0.0050(9) 0.0026(10) -0.0043(10)
C51A 0.0211(11) 0.0401(14) 0.0259(12) 0.0003(10) 0.0007(10) -0.0036(10)
C52A 0.0243(13) 0.0549(18) 0.0478(16) 0.0004(12) 0.0077(12) 0.0063(13)
C53A 0.0293(15) 0.067(2) 0.064(2) 0.0138(14) 0.0130(15) 0.0098(17)
C54A 0.0321(15) 0.062(2) 0.073(2) 0.0151(14) 0.0024(16) 0.0107(17)
C55A 0.0358(15) 0.0467(17) 0.0547(18) 0.0048(12) -0.0032(14) 0.0059(14)
C56A 0.0240(12) 0.0436(15) 0.0342(13) -0.0020(10) 0.0005(11) -0.0008(11)
C57A 0.0170(10) 0.0255(11) 0.0287(11) -0.0017(8) -0.0017(9) -0.0049(9)
C58A 0.0224(12) 0.0356(13) 0.0359(13) -0.0005(10) 0.0025(10) -0.0024(10)
C59A 0.0249(14) 0.0589(19) 0.063(2) 0.0030(12) 0.0022(14) 0.0163(16)
C60A 0.0300(16) 0.077(3) 0.091(3) 0.0169(16) 0.0205(18) 0.032(2)
C61A 0.0332(16) 0.071(2) 0.086(3) 0.0065(15) 0.0197(18) 0.034(2)
C62A 0.0422(17) 0.065(2) 0.056(2) 0.0099(15) 0.0174(16) 0.0228(16)
C63A 0.0270(13) 0.0419(15) 0.0515(17) 0.0040(11) 0.0069(12) 0.0089(13)
C64A 0.0196(11) 0.0333(12) 0.0290(12) 0.0000(9) -0.0053(10) -0.0009(10)
C65A 0.0307(12) 0.0284(12) 0.0248(11) 0.0042(9) -0.0058(10) -0.0031(9)
C66A 0.0355(14) 0.0444(15) 0.0331(14) 0.0019(11) -0.0107(12) -0.0029(11)
C67A 0.0554(18) 0.0526(18) 0.0302(14) 0.0034(14) -0.0153(13) -0.0063(12)
C68A 0.0593(19) 0.0469(16) 0.0233(12) 0.0128(14) -0.0046(12) -0.0027(11)
C69A 0.0441(16) 0.0417(15) 0.0262(12) 0.0096(12) 0.0006(11) -0.0022(11)
C70A 0.0328(13) 0.0329(13) 0.0255(12) 0.0021(10) -0.0012(10) -0.0023(10)
V1B 0.02465(19) 0.01643(17) 0.02135(18) -0.00258(14) 0.00241(15) -0.00320(13)
V2B 0.02559(19) 0.01818(17) 0.01737(17) -0.00487(14) 0.00059(15) -0.00205(13)
V3B 0.02211(18) 0.01593(17) 0.01893(17) -0.00396(13) -0.00161(14) -0.00070(13)
V4B 0.02283(18) 0.01844(17) 0.01738(17) -0.00256(14) -0.00125(14) -0.00178(13)
V5B 0.02301(18) 0.01862(17) 0.01914(17) -0.00246(14) -0.00001(15) -0.00039(13)
O1B 0.0399(10) 0.0218(8) 0.0293(8) -0.0038(7) 0.0081(8) -0.0045(6)
O2B 0.0247(8) 0.0199(7) 0.0232(7) -0.0062(6) -0.0016(6) -0.0006(6)
O3B 0.0264(8) 0.0202(7) 0.0270(8) -0.0016(6) 0.0057(7) -0.0018(6)
O4B 0.0411(10) 0.0312(9) 0.0222(8) -0.0086(7) -0.0005(7) -0.0028(7)
O5B 0.0227(8) 0.0194(7) 0.0238(8) -0.0015(6) -0.0036(6) -0.0038(6)
O6B 0.0239(8) 0.0208(7) 0.0215(7) -0.0054(6) 0.0020(6) -0.0015(6)
O7B 0.0323(9) 0.0207(8) 0.0274(8) -0.0054(6) 0.0013(7) -0.0006(6)
O8B 0.0222(8) 0.0198(7) 0.0205(7) -0.0006(6) -0.0003(6) -0.0011(6)
O9B 0.0205(8) 0.0267(8) 0.0215(7) -0.0040(6) -0.0018(6) 0.0018(6)
O10B 0.0364(9) 0.0251(8) 0.0227(8) 0.0008(7) -0.0032(7) -0.0043(6)
O11B 0.0213(8) 0.0199(7) 0.0239(7) -0.0024(6) 0.0004(6) -0.0014(6)
O12B 0.0252(8) 0.0219(7) 0.0200(7) -0.0016(6) -0.0049(6) -0.0005(6)
O13B 0.0356(9) 0.0254(8) 0.0255(8) -0.0064(7) -0.0020(7) 0.0006(6)
O14B 0.0253(8) 0.0191(7) 0.0225(7) -0.0052(6) 0.0012(6) -0.0020(6)
O15B 0.0222(8) 0.0287(8) 0.0243(8) -0.0012(6) 0.0005(6) -0.0040(6)
C1B 0.0234(11) 0.0241(11) 0.0277(11) -0.0053(9) -0.0002(9) -0.0010(9)
C2B 0.0285(12) 0.0206(11) 0.0372(13) -0.0058(9) -0.0076(10) 0.0021(9)
C3B 0.0286(13) 0.0292(13) 0.071(2) -0.0090(10) -0.0112(14) 0.0071(13)
C4B 0.0374(16) 0.0269(15) 0.135(4) -0.0089(12) -0.035(2) -0.0020(18)
C5B 0.068(2) 0.0397(17) 0.100(3) 0.0036(16) -0.051(2) -0.0282(19)
C6B 0.064(2) 0.0404(17) 0.065(2) 0.0058(15) -0.0287(17) -0.0254(15)
C7B 0.0438(15) 0.0305(13) 0.0348(13) -0.0012(11) -0.0107(12) -0.0103(10)
C8B 0.0254(12) 0.0238(11) 0.0366(13) -0.0025(9) 0.0054(10) -0.0022(9)
C9B 0.0298(13) 0.0299(12) 0.0355(13) -0.0039(10) 0.0073(11) -0.0084(10)
C10B 0.0306(14) 0.0462(16) 0.0430(15) -0.0042(11) 0.0046(12) -0.0032(12)
C11B 0.0305(14) 0.0617(19) 0.0431(16) 0.0005(13) 0.0059(13) -0.0052(14)
C12B 0.0462(17) 0.0517(18) 0.0460(17) 0.0074(14) 0.0118(14) -0.0142(14)
C13B 0.0447(17) 0.0494(17) 0.0404(15) -0.0070(13) 0.0068(13) -0.0159(13)
C14B 0.0374(15) 0.0395(15) 0.0456(16) -0.0098(12) 0.0128(13) -0.0167(12)
C15B 0.0230(11) 0.0233(11) 0.0240(11) -0.0027(8) -0.0042(9) -0.0017(8)
C16B 0.0309(12) 0.0230(11) 0.0226(11) -0.0006(9) -0.0051(9) -0.0022(9)
C17B 0.0315(13) 0.0358(14) 0.0413(15) 0.0050(11) -0.0095(11) -0.0038(11)
C18B 0.0473(17) 0.0420(16) 0.0569(19) 0.0170(13) -0.0165(15) -0.0039(14)
C19B 0.086(3) 0.0324(15) 0.0454(17) 0.0153(15) -0.0201(17) 0.0056(13)
C20B 0.077(2) 0.0281(14) 0.0362(15) -0.0039(14) 0.0020(15) 0.0077(11)
C21B 0.0481(16) 0.0262(12) 0.0253(12) -0.0014(11) -0.0012(11) 0.0017(9)
C22B 0.0231(11) 0.0292(12) 0.0265(11) -0.0057(9) 0.0031(9) -0.0002(9)
C23B 0.0307(12) 0.0244(11) 0.0285(12) -0.0057(9) 0.0070(10) -0.0009(9)
C24B 0.0405(16) 0.0526(18) 0.0420(16) -0.0197(13) 0.0060(13) 0.0087(13)
C25B 0.057(2) 0.0534(19) 0.0479(17) -0.0278(15) 0.0127(15) 0.0116(14)
C26B 0.061(2) 0.0430(16) 0.0377(15) -0.0074(14) 0.0152(14) 0.0125(12)
C27B 0.0521(18) 0.0369(15) 0.0369(14) -0.0042(12) 0.0013(13) 0.0104(12)
C28B 0.0396(14) 0.0290(13) 0.0301(12) -0.0044(10) 0.0007(11) 0.0037(10)
C29B 0.0241(11) 0.0232(11) 0.0243(11) 0.0013(9) -0.0005(9) -0.0026(8)
C30B 0.0334(13) 0.0217(11) 0.0310(12) 0.0005(9) -0.0051(10) -0.0041(9)
C31B 0.0417(16) 0.0314(14) 0.0596(19) 0.0071(12) -0.0067(14) -0.0104(13)
C32B 0.063(2) 0.0328(16) 0.082(3) 0.0148(14) -0.0198(19) -0.0149(16)
C33B 0.085(3) 0.0325(16) 0.064(2) 0.0054(16) -0.0112(19) -0.0191(15)
C34B 0.068(2) 0.0335(16) 0.070(2) -0.0044(14) -0.0297(18) -0.0109(15)
C35B 0.0551(18) 0.0257(13) 0.0608(19) 0.0018(12) -0.0265(15) -0.0090(12)
C36B 0.0199(11) 0.0300(12) 0.0263(11) -0.0007(9) -0.0019(9) 0.0028(9)
C37B 0.0256(12) 0.0340(13) 0.0312(12) -0.0090(10) 0.0001(10) -0.0022(10)
C38B 0.0259(14) 0.0621(19) 0.0534(18) -0.0109(13) 0.0045(13) -0.0202(15)
C39B 0.0444(19) 0.096(3) 0.092(3) -0.040(2) 0.030(2) -0.052(2)
C40B 0.049(2) 0.105(3) 0.100(3) -0.044(2) 0.024(2) -0.064(3)
C41B 0.0513(19) 0.068(2) 0.067(2) -0.0291(17) 0.0175(17) -0.0348(18)
C42B 0.0319(14) 0.0535(17) 0.0407(15) -0.0138(12) 0.0046(12) -0.0145(13)
C43B 0.0217(11) 0.0245(11) 0.0286(12) -0.0037(8) -0.0027(9) -0.0013(9)
C44B 0.0236(12) 0.0282(12) 0.0375(13) -0.0025(9) 0.0047(10) -0.0037(10)
C45B 0.0257(14) 0.0525(18) 0.065(2) 0.0003(12) 0.0050(14) 0.0013(15)
C46B 0.0305(16) 0.069(2) 0.092(3) 0.0014(15) 0.0210(18) -0.008(2)
C47B 0.048(2) 0.073(2) 0.080(3) -0.0156(17) 0.036(2) -0.010(2)
C48B 0.054(2) 0.0561(19) 0.0503(18) -0.0104(15) 0.0252(16) 0.0039(15)
C49B 0.0370(14) 0.0346(14) 0.0393(14) -0.0048(11) 0.0106(12) 0.0026(11)
C50B 0.0255(11) 0.0288(12) 0.0247(11) -0.0007(9) -0.0069(10) -0.0029(9)
C51B 0.0386(14) 0.0270(12) 0.0250(12) -0.0024(10) -0.0065(11) 0.0003(9)
C52B 0.0415(15) 0.0436(15) 0.0292(13) 0.0006(12) -0.0106(12) 0.0002(11)
C53B 0.064(2) 0.0477(17) 0.0308(14) -0.0014(14) -0.0171(14) 0.0035(12)
C54B 0.070(2) 0.0440(16) 0.0225(12) -0.0056(14) -0.0025(13) -0.0012(11)
C55B 0.0527(17) 0.0364(14) 0.0275(13) -0.0066(12) 0.0034(12) -0.0001(11)
C56B 0.0372(14) 0.0342(13) 0.0257(12) -0.0011(10) -0.0025(11) 0.0004(10)
C57B 0.0252(11) 0.0230(11) 0.0272(11) -0.0068(9) 0.0012(9) 0.0002(9)
C58B 0.0387(14) 0.0211(11) 0.0219(11) -0.0078(9) 0.0020(10) 0.0004(8)
C59B 0.0447(15) 0.0275(12) 0.0312(13) -0.0124(11) -0.0016(11) 0.0003(10)
C60B 0.072(2) 0.0267(13) 0.0374(15) -0.0186(13) 0.0017(14) -0.0022(11)
C61B 0.073(2) 0.0215(12) 0.0427(16) -0.0021(13) 0.0072(15) 0.0005(11)
C62B 0.0558(18) 0.0269(13) 0.0369(14) 0.0052(12) 0.0082(13) 0.0020(11)
C63B 0.0377(14) 0.0243(12) 0.0281(12) -0.0010(10) 0.0025(11) 0.0016(9)
C64B 0.0215(12) 0.0547(17) 0.0326(13) -0.0048(11) -0.0005(10) -0.0095(12)
C65B 0.020(2) 0.035(3) 0.040(3) -0.002(2) -0.005(2) -0.010(2)
C66B 0.027(3) 0.050(3) 0.074(4) 0.000(2) 0.008(3) -0.020(3)
C67B 0.026(3) 0.065(4) 0.100(5) 0.002(3) -0.010(3) -0.030(4)
C68B 0.042(3) 0.055(4) 0.090(5) 0.012(3) -0.032(3) -0.020(4)
C69B 0.058(3) 0.043(3) 0.055(3) 0.011(2) -0.022(3) -0.011(2)
C70B 0.035(3) 0.034(3) 0.048(3) 0.005(2) -0.012(2) -0.009(2)
C65E 0.024(4) 0.035(5) 0.035(4) -0.011(3) -0.009(3) -0.007(3)
C66E 0.027(4) 0.038(4) 0.055(5) -0.006(3) -0.001(4) -0.003(4)
C67E 0.029(4) 0.047(5) 0.085(6) 0.009(3) 0.003(4) -0.005(4)
C68E 0.040(5) 0.036(5) 0.086(7) 0.015(4) -0.015(4) 0.001(4)
C69E 0.042(4) 0.028(4) 0.062(5) 0.008(3) -0.007(4) 0.004(3)
C70E 0.029(4) 0.036(4) 0.034(4) 0.002(3) -0.006(3) -0.005(3)
V1C 0.01907(18) 0.02238(18) 0.01930(17) 0.00086(14) -0.00043(14) -0.00527(14)
V2C 0.01682(17) 0.01988(17) 0.01719(17) -0.00075(13) 0.00016(14) -0.00162(13)
V3C 0.01745(17) 0.01685(17) 0.01735(16) -0.00068(13) -0.00032(14) -0.00220(13)
V4C 0.01962(17) 0.01825(17) 0.01758(17) -0.00091(13) -0.00161(14) -0.00083(13)
V5C 0.02210(18) 0.01822(17) 0.02214(18) 0.00012(14) -0.00185(15) -0.00377(14)
O1C 0.0309(9) 0.0307(9) 0.0259(8) 0.0045(7) -0.0019(7) -0.0073(7)
O2C 0.0176(7) 0.0245(8) 0.0214(7) 0.0000(6) -0.0033(6) -0.0049(6)
O3C 0.0155(7) 0.0246(8) 0.0262(8) 0.0003(6) 0.0011(6) -0.0054(6)
O4C 0.0288(8) 0.0274(8) 0.0228(8) -0.0030(6) -0.0024(7) 0.0000(6)
O5C 0.0150(7) 0.0262(8) 0.0188(7) -0.0003(6) -0.0003(6) -0.0019(6)
O6C 0.0182(7) 0.0203(7) 0.0193(7) -0.0035(6) 0.0000(6) -0.0007(6)
O7C 0.0330(9) 0.0222(8) 0.0234(8) -0.0038(6) 0.0026(7) -0.0042(6)
O8C 0.0198(7) 0.0207(7) 0.0197(7) -0.0002(6) 0.0026(6) -0.0008(6)
O9C 0.0150(7) 0.0217(7) 0.0256(8) -0.0007(6) -0.0017(6) 0.0024(6)
O10C 0.0294(8) 0.0251(8) 0.0228(8) 0.0012(6) -0.0025(7) -0.0003(6)
O11C 0.0224(8) 0.0239(8) 0.0220(7) -0.0052(6) 0.0012(6) -0.0044(6)
O12C 0.0215(8) 0.0227(8) 0.0251(8) 0.0036(6) -0.0029(6) -0.0056(6)
O13C 0.0369(9) 0.0225(8) 0.0332(9) -0.0012(7) -0.0037(8) -0.0038(7)
O14C 0.0191(7) 0.0259(8) 0.0229(7) -0.0016(6) -0.0031(6) -0.0017(6)
O15C 0.0202(8) 0.0266(8) 0.0255(8) 0.0048(6) 0.0006(6) -0.0033(6)
C1C 0.0185(10) 0.0291(11) 0.0239(11) 0.0009(8) -0.0035(9) -0.0042(9)
C2C 0.0213(11) 0.0246(11) 0.0201(10) -0.0020(8) -0.0014(9) -0.0014(8)
C3C 0.0237(11) 0.0284(12) 0.0248(11) -0.0023(9) -0.0029(9) -0.0019(9)
C4C 0.0354(13) 0.0350(13) 0.0254(12) -0.0059(10) -0.0076(10) -0.0034(10)
C5C 0.0465(16) 0.0419(15) 0.0209(11) -0.0055(12) -0.0010(11) -0.0007(10)
C6C 0.0354(14) 0.0360(13) 0.0261(12) -0.0053(10) 0.0071(11) -0.0008(10)
C7C 0.0265(12) 0.0270(12) 0.0267(12) -0.0037(9) 0.0011(10) -0.0011(9)
C8C 0.0159(10) 0.0304(12) 0.0289(12) -0.0003(9) -0.0007(9) -0.0022(9)
C9C 0.015(2) 0.033(3) 0.020(2) -0.0001(19) 0.002(2) -0.003(2)
C10C 0.019(3) 0.043(3) 0.025(3) -0.001(3) 0.000(2) -0.005(2)
C11C 0.027(6) 0.042(7) 0.029(6) -0.014(6) 0.006(4) -0.008(5)
C12C 0.025(3) 0.058(4) 0.029(3) -0.005(3) 0.010(2) 0.000(3)
C13C 0.023(3) 0.045(3) 0.025(3) 0.004(2) 0.002(2) -0.003(2)
C14C 0.016(3) 0.041(6) 0.021(3) 0.005(4) 0.002(2) -0.008(4)
C9E 0.0186(19) 0.030(2) 0.032(2) -0.0002(15) 0.0028(17) -0.0075(17)
C10E 0.023(2) 0.040(3) 0.036(2) 0.0055(18) 0.0054(19) -0.0054(19)
C13E 0.040(3) 0.034(3) 0.050(3) 0.000(2) 0.015(2) -0.001(2)
C12E 0.027(5) 0.046(7) 0.072(9) -0.014(4) 0.004(4) -0.020(4)
C11E 0.022(3) 0.052(3) 0.047(3) -0.002(2) 0.002(2) -0.015(2)
C14E 0.028(3) 0.040(5) 0.042(4) 0.005(4) 0.007(2) -0.001(4)
C15C 0.0161(10) 0.0322(12) 0.0229(11) -0.0041(9) 0.0005(9) -0.0056(9)
C16C 0.0179(11) 0.0386(13) 0.0312(12) 0.0017(9) 0.0003(10) -0.0126(10)
C17C 0.0197(13) 0.066(2) 0.068(2) -0.0016(13) 0.0059(14) -0.0255(17)
C18C 0.0200(14) 0.087(3) 0.106(3) 0.0069(15) 0.0071(18) -0.048(3)
C19C 0.0411(18) 0.073(3) 0.103(3) 0.0334(18) -0.026(2) -0.042(2)
C20C 0.0481(18) 0.0490(18) 0.059(2) 0.0252(14) -0.0160(15) -0.0142(15)
C21C 0.0342(14) 0.0401(15) 0.0382(14) 0.0126(11) -0.0074(12) -0.0064(11)
C22C 0.0162(10) 0.0227(11) 0.0237(10) -0.0034(8) 0.0003(8) -0.0023(8)
C23C 0.0225(11) 0.0226(11) 0.0235(11) -0.0032(8) -0.0017(9) -0.0010(8)
C24C 0.0318(13) 0.0311(13) 0.0375(14) -0.0109(10) -0.0020(11) 0.0022(10)
C25C 0.0560(18) 0.0287(13) 0.0447(16) -0.0165(12) -0.0032(14) 0.0058(11)
C26C 0.083(2) 0.0203(13) 0.0451(16) -0.0013(13) -0.0035(16) 0.0023(11)
C27C 0.0472(16) 0.0314(14) 0.0436(15) 0.0131(12) 0.0022(13) 0.0006(11)
C28C 0.0292(12) 0.0249(12) 0.0313(12) 0.0031(9) 0.0039(10) -0.0022(9)
C29C 0.0187(10) 0.0262(11) 0.0232(11) -0.0003(8) 0.0035(9) -0.0027(8)
C30C 0.0256(12) 0.0304(12) 0.0229(11) -0.0006(9) 0.0018(9) -0.0045(9)
C31C 0.0318(13) 0.0356(13) 0.0310(13) 0.0000(10) 0.0070(11) -0.0037(10)
C32C 0.0484(17) 0.0469(16) 0.0287(13) -0.0009(13) 0.0123(12) -0.0040(11)
C33C 0.069(2) 0.0554(19) 0.0272(14) -0.0049(16) 0.0068(14) -0.0147(13)
C34C 0.0544(19) 0.0606(19) 0.0308(14) -0.0152(15) -0.0036(13) -0.0133(13)
C35C 0.0406(15) 0.0427(15) 0.0282(13) -0.0116(12) 0.0028(11) -0.0088(11)
C36C 0.0187(11) 0.0253(11) 0.0280(11) -0.0008(8) 0.0004(9) 0.0036(9)
C37C 0.0204(11) 0.0277(12) 0.0331(12) -0.0016(9) -0.0047(10) 0.0022(9)
C38C 0.0215(12) 0.0456(16) 0.0472(16) 0.0004(11) -0.0034(11) -0.0033(12)
C39C 0.0263(14) 0.063(2) 0.066(2) 0.0090(13) -0.0184(14) -0.0139(16)
C40C 0.0399(17) 0.060(2) 0.066(2) 0.0042(14) -0.0274(16) -0.0180(16)
C41C 0.0430(16) 0.0526(18) 0.0479(17) 0.0105(13) -0.0170(14) -0.0180(14)
C42C 0.0311(13) 0.0371(14) 0.0458(16) 0.0050(11) -0.0119(12) -0.0080(12)
C43C 0.0222(11) 0.0300(12) 0.0280(12) -0.0059(9) 0.0018(9) -0.0056(9)
C44C 0.0328(13) 0.0258(12) 0.0271(12) -0.0069(9) 0.0066(10) -0.0043(9)
C45C 0.0378(15) 0.0365(14) 0.0481(16) -0.0067(11) 0.0156(13) -0.0057(12)
C46C 0.063(2) 0.0415(16) 0.0563(19) -0.0099(14) 0.0340(17) -0.0065(14)
C47C 0.092(3) 0.0428(17) 0.0457(18) -0.0127(17) 0.0309(19) 0.0050(14)
C48C 0.077(2) 0.0390(16) 0.0360(15) -0.0066(15) 0.0054(15) 0.0084(12)
C49C 0.0461(16) 0.0277(13) 0.0338(13) -0.0039(11) 0.0057(12) 0.0023(10)
C50C 0.0217(11) 0.0268(12) 0.0340(13) 0.0047(9) -0.0021(10) -0.0054(10)
C51C 0.0286(12) 0.0287(12) 0.0305(12) 0.0077(10) -0.0039(10) -0.0057(10)
C52C 0.0316(14) 0.0360(14) 0.0425(15) 0.0078(11) -0.0064(12) -0.0010(11)
C53C 0.0418(16) 0.0465(16) 0.0440(16) 0.0147(13) -0.0116(13) 0.0005(13)
C54C 0.0526(18) 0.0423(16) 0.0406(15) 0.0134(13) -0.0013(14) 0.0088(12)
C55C 0.0453(16) 0.0438(16) 0.0362(14) 0.0022(12) 0.0004(13) 0.0057(12)
C56C 0.0340(13) 0.0339(13) 0.0316(13) 0.0016(10) -0.0025(11) -0.0004(10)
C57C 0.0185(11) 0.0301(12) 0.0271(11) -0.0038(9) -0.0005(9) -0.0029(9)
C58C 0.0256(12) 0.0324(12) 0.0228(11) -0.0104(9) -0.0016(9) 0.0002(9)
C59C 0.0268(13) 0.0440(15) 0.0343(13) -0.0121(11) -0.0072(11) 0.0068(11)
C60C 0.0443(17) 0.069(2) 0.0399(16) -0.0254(15) -0.0171(14) 0.0037(14)
C61C 0.070(2) 0.068(2) 0.053(2) -0.0296(19) -0.0186(18) -0.0176(17)
C62C 0.067(2) 0.0497(18) 0.0419(16) -0.0195(16) -0.0009(15) -0.0179(14)
C63C 0.0365(14) 0.0336(13) 0.0321(13) -0.0097(11) -0.0003(11) -0.0054(10)
C64C 0.0202(11) 0.0312(12) 0.0327(12) 0.0048(9) 0.0039(10) -0.0019(10)
C65C 0.0292(13) 0.0314(13) 0.0303(12) 0.0058(10) 0.0049(10) -0.0035(10)
C66C 0.0355(15) 0.0339(14) 0.0592(18) 0.0070(11) 0.0164(14) 0.0030(13)
C67C 0.0458(17) 0.0329(15) 0.066(2) 0.0121(12) 0.0228(16) 0.0003(13)
C68C 0.094(3) 0.0434(17) 0.0399(16) 0.0218(18) 0.0107(17) -0.0089(13)
C69C 0.076(2) 0.0441(18) 0.0525(19) 0.0140(16) -0.0219(17) -0.0197(15)
C70C 0.0571(19) 0.0406(16) 0.0423(16) 0.0138(13) -0.0111(14) -0.0126(13)
V1D 0.02546(19) 0.01716(17) 0.0280(2) -0.00052(14) -0.00531(16) -0.00092(14)
V2D 0.0330(2) 0.01794(18) 0.0317(2) -0.00139(15) -0.00576(18) -0.00468(15)
V3D 0.0447(3) 0.0243(2) 0.0306(2) -0.00447(18) -0.01081(19) -0.00464(16)
V4D 0.0480(3) 0.0214(2) 0.0360(2) -0.00577(18) -0.0164(2) 0.00155(17)
V5D 0.0259(2) 0.01631(18) 0.0335(2) -0.00060(14) -0.00775(17) -0.00146(15)
O1D 0.0342(9) 0.0253(8) 0.0333(9) 0.0041(7) -0.0042(7) -0.0009(7)
O2D 0.0295(9) 0.0200(8) 0.0305(8) 0.0030(6) -0.0059(7) -0.0031(6)
O3D 0.0284(9) 0.0260(8) 0.0355(9) -0.0061(7) -0.0029(7) -0.0058(7)
O4D 0.0456(11) 0.0236(9) 0.0413(10) -0.0019(7) -0.0095(9) -0.0040(7)
O5D 0.0360(9) 0.0288(9) 0.0300(9) 0.0004(7) -0.0040(7) -0.0016(7)
O6D 0.0359(9) 0.0247(8) 0.0361(9) -0.0012(7) -0.0101(8) -0.0044(7)
O7D 0.0630(14) 0.0399(11) 0.0343(10) -0.0052(9) -0.0111(10) -0.0053(8)
O8D 0.0423(10) 0.0296(9) 0.0363(10) -0.0083(8) -0.0027(8) -0.0062(7)
O9D 0.0511(12) 0.0258(9) 0.0540(12) -0.0027(8) -0.0286(10) -0.0032(8)
O10D 0.0905(18) 0.0325(11) 0.0451(12) -0.0131(11) -0.0285(12) 0.0046(9)
O11D 0.0337(9) 0.0207(8) 0.0311(9) -0.0049(7) -0.0071(7) -0.0022(6)
O12D 0.0338(10) 0.0287(9) 0.0433(10) -0.0045(7) -0.0174(8) 0.0051(7)
O13D 0.0337(9) 0.0222(8) 0.0400(10) -0.0035(7) 0.0014(8) -0.0048(7)
O14D 0.0230(8) 0.0192(7) 0.0345(9) 0.0003(6) -0.0055(7) -0.0003(6)
O15D 0.0251(8) 0.0192(7) 0.0365(9) 0.0000(6) -0.0049(7) -0.0007(6)
C1D 0.0315(13) 0.0242(12) 0.0387(14) 0.0034(10) -0.0018(11) -0.0004(10)
C2D 0.0322(13) 0.0277(12) 0.0290(12) 0.0074(10) -0.0038(10) -0.0037(9)
C3D 0.0346(14) 0.0319(13) 0.0414(15) 0.0066(10) -0.0074(12) -0.0007(11)
C4D 0.0466(17) 0.0454(16) 0.0371(15) 0.0144(13) -0.0092(13) -0.0026(12)
C5D 0.0557(18) 0.0371(15) 0.0336(14) 0.0136(13) 0.0025(13) 0.0074(11)
C6D 0.0467(16) 0.0377(15) 0.0345(14) 0.0051(12) 0.0039(12) 0.0061(11)
C7D 0.0388(14) 0.0279(12) 0.0346(13) 0.0016(10) -0.0040(11) 0.0020(10)
C8D 0.0287(13) 0.0403(15) 0.0428(15) -0.0106(11) -0.0052(12) -0.0063(12)
C9D 0.0366(14) 0.0276(13) 0.0437(15) -0.0085(10) 0.0022(12) -0.0056(11)
C10D 0.0365(15) 0.0498(18) 0.0572(19) -0.0104(13) 0.0022(14) -0.0081(14)
C11D 0.0441(17) 0.0485(18) 0.063(2) -0.0087(14) 0.0126(16) -0.0039(15)
C12D 0.080(3) 0.0451(19) 0.076(3) -0.0100(17) 0.035(2) 0.0056(17)
C13D 0.084(3) 0.0365(17) 0.066(2) 0.0102(16) 0.024(2) 0.0166(15)
C14D 0.060(2) 0.0258(13) 0.0573(19) -0.0037(13) 0.0160(16) -0.0005(12)
C15D 0.0372(14) 0.0358(14) 0.0317(13) -0.0037(11) -0.0024(11) 0.0021(10)
C16D 0.0417(15) 0.0358(14) 0.0288(13) 0.0000(11) 0.0002(11) 0.0012(10)
C17D 0.0438(16) 0.0444(16) 0.0443(16) 0.0042(13) -0.0009(13) -0.0020(13)
C18D 0.0497(18) 0.0423(16) 0.0522(18) 0.0044(13) 0.0036(15) -0.0013(13)
C19D 0.064(2) 0.0405(16) 0.0420(16) 0.0034(14) 0.0106(15) -0.0033(13)
C20D 0.065(2) 0.0416(16) 0.0345(14) -0.0005(14) -0.0025(14) -0.0024(12)
C21D 0.0524(18) 0.0379(15) 0.0368(15) 0.0008(13) -0.0044(13) -0.0018(12)
C22D 0.0340(14) 0.0422(15) 0.0446(16) 0.0042(11) -0.0078(12) -0.0095(12)
C23D 0.0362(14) 0.0387(14) 0.0332(13) -0.0055(11) -0.0065(11) -0.0010(11)
C24D 0.0380(16) 0.071(2) 0.0429(16) -0.0048(14) -0.0097(14) -0.0071(15)
C25D 0.0434(17) 0.083(3) 0.0405(16) -0.0163(16) -0.0112(14) -0.0087(16)
C26D 0.076(2) 0.060(2) 0.0504(19) -0.0282(18) -0.0183(18) -0.0104(16)
C27D 0.072(2) 0.0395(16) 0.0480(18) -0.0099(15) -0.0170(16) -0.0110(13)
C28D 0.0503(17) 0.0324(14) 0.0356(14) -0.0097(12) -0.0104(12) -0.0042(11)
C29D 0.0506(17) 0.0342(14) 0.0374(14) -0.0109(12) -0.0011(13) -0.0104(11)
C30D 0.060(2) 0.0430(16) 0.0397(16) -0.0110(14) 0.0051(14) -0.0066(13)
C31D 0.060(2) 0.082(3) 0.052(2) -0.0127(19) 0.0118(18) -0.0108(18)
C32D 0.074(3) 0.120(4) 0.069(3) -0.040(3) 0.010(2) -0.028(3)
C33D 0.135(5) 0.078(3) 0.074(3) -0.054(3) 0.024(3) -0.007(2)
C34D 0.120(4) 0.055(2) 0.068(3) -0.025(2) 0.021(3) 0.0018(19)
C35D 0.089(3) 0.0462(18) 0.0451(18) -0.0088(18) 0.0099(18) -0.0006(14)
C36D 0.081(3) 0.0432(18) 0.090(3) 0.0029(17) -0.061(2) -0.0014(18)
C37D 0.137(4) 0.0344(18) 0.088(3) -0.002(2) -0.065(3) -0.0003(18)
C38D 0.114(4) 0.060(3) 0.110(4) 0.009(2) -0.056(3) -0.018(2)
C39D 0.113(4) 0.106(4) 0.083(3) -0.020(3) -0.052(3) 0.018(3)
C40D 0.113(4) 0.126(4) 0.064(3) -0.041(3) -0.025(3) -0.015(3)
C41D 0.141(5) 0.151(6) 0.086(4) -0.040(5) -0.026(4) -0.008(4)
C42D 0.168(5) 0.053(2) 0.078(3) -0.045(3) -0.062(3) 0.027(2)
C43D 0.0302(13) 0.0269(12) 0.0451(15) -0.0045(10) -0.0071(11) -0.0061(11)
C44D 0.0351(14) 0.0280(13) 0.0562(17) -0.0068(11) 0.0052(13) 0.0002(12)
C45D 0.0349(15) 0.0322(14) 0.0616(19) -0.0069(11) 0.0075(14) 0.0019(13)
C46D 0.060(2) 0.0411(17) 0.066(2) -0.0172(15) 0.0087(17) 0.0004(15)
C47D 0.0539(18) 0.0204(12) 0.0560(18) -0.0065(11) 0.0019(14) -0.0005(11)
C48D 0.0382(15) 0.0278(13) 0.0532(17) -0.0021(11) -0.0012(13) -0.0035(12)
C49D 0.0367(15) 0.0310(14) 0.065(2) -0.0060(11) 0.0024(14) 0.0033(13)
C50D 0.0326(14) 0.0377(15) 0.0531(17) -0.0097(11) -0.0195(13) 0.0091(12)
C51D 0.0319(15) 0.0495(17) 0.0595(19) -0.0008(12) -0.0138(14) 0.0097(14)
C52D 0.0433(18) 0.069(2) 0.058(2) -0.0030(16) -0.0053(16) 0.0174(17)
C53D 0.049(2) 0.087(3) 0.061(2) 0.0113(19) -0.0029(18) -0.004(2)
C54D 0.0442(18) 0.055(2) 0.071(2) 0.0105(15) -0.0057(17) -0.0063(17)
C55D 0.0491(19) 0.0418(18) 0.092(3) 0.0040(14) -0.0108(19) 0.0075(17)
C56D 0.0385(16) 0.0431(17) 0.072(2) 0.0032(13) -0.0069(16) 0.0114(15)
C57D 0.0251(12) 0.0232(11) 0.0375(13) 0.0004(9) -0.0025(10) -0.0019(9)
C58D 0.0286(13) 0.0262(12) 0.0446(15) 0.0007(10) -0.0074(11) -0.0032(10)
C59D 0.0330(14) 0.0461(16) 0.0527(17) -0.0072(12) -0.0070(13) 0.0007(13)
C60D 0.0349(15) 0.0477(17) 0.069(2) -0.0111(13) -0.0111(15) -0.0057(15)
C61D 0.0391(16) 0.0481(17) 0.0570(19) -0.0021(13) -0.0185(14) -0.0116(14)
C62D 0.0441(17) 0.0531(18) 0.0443(16) -0.0045(13) -0.0127(14) -0.0029(14)
C63D 0.0368(15) 0.0409(15) 0.0443(16) -0.0052(12) -0.0098(13) -0.0006(12)
C64D 0.0233(12) 0.0246(12) 0.0466(15) 0.0006(9) -0.0028(11) -0.0001(10)
C65D 0.0300(13) 0.0246(12) 0.0422(14) 0.0026(10) 0.0020(11) -0.0004(10)
C66D 0.0387(16) 0.0430(16) 0.0559(18) 0.0088(12) 0.0096(14) 0.0027(13)
C67D 0.065(2) 0.067(2) 0.0501(19) 0.0144(18) 0.0210(18) 0.0026(16)
C68D 0.091(3) 0.064(2) 0.0431(18) 0.010(2) 0.0039(19) -0.0137(16)
C69D 0.057(2) 0.057(2) 0.0428(17) -0.0019(15) -0.0073(15) -0.0061(14)
C70D 0.0384(15) 0.0362(14) 0.0388(14) -0.0028(11) -0.0031(12) -0.0066(11)

loop_
_atom_type_symbol
_atom_type_description
_atom_type_scat_dispersion_real
_atom_type_scat_dispersion_imag
_atom_type_scat_source
C C 0.0181 0.0091 'International Tables Vol C Tables 4.2.6.8 and 6.1.1.4'
H H 0 0 'International Tables Vol C Tables 4.2.6.8 and 6.1.1.4'
O O 0.0492 0.0322 'International Tables Vol C Tables 4.2.6.8 and 6.1.1.4'
V V 0.0687 2.1097 'International Tables Vol C Tables 4.2.6.8 and 6.1.1.4'

loop_
_geom_angle_atom_site_label_1
_geom_angle_atom_site_label_2
_geom_angle_atom_site_label_3
_geom_angle
O1A V1A O3A 119.42(8)
O1A V1A O14A 117.04(8)
O3A V1A O14A 123.52(7)
O1A V1A O15A 104.58(7)
O3A V1A O15A 92.47(6)
O14A V1A O15A 74.89(6)
O1A V1A O2A 102.29(7)
O3A V1A O2A 74.61(6)
O14A V1A O2A 92.47(6)
O15A V1A O2A 153.12(6)
O1A V1A V5A 126.62(6)
O3A V1A V5A 102.90(5)
O14A V1A V5A 38.27(4)
O15A V1A V5A 39.01(4)
O2A V1A V5A 120.11(4)
O1A V1A V2A 125.34(6)
O3A V1A V2A 37.88(4)
O14A V1A V2A 103.81(5)
O15A V1A V2A 120.65(5)
O2A V1A V2A 38.68(4)
V5A V1A V2A 108.011(14)
O4A V2A O5A 114.79(8)
O4A V2A O3A 114.72(8)
O5A V2A O3A 130.46(7)
O4A V2A O6A 104.00(8)
O5A V2A O6A 74.32(6)
O3A V2A O6A 92.33(7)
O4A V2A O2A 108.33(8)
O5A V2A O2A 92.06(7)
O3A V2A O2A 74.17(6)
O6A V2A O2A 147.67(6)
O4A V2A V3A 125.47(6)
O5A V2A V3A 38.56(5)
O3A V2A V3A 106.27(5)
O6A V2A V3A 38.56(4)
O2A V2A V3A 116.53(5)
O4A V2A V1A 126.56(6)
O5A V2A V1A 107.99(5)
O3A V2A V1A 37.54(4)
O6A V2A V1A 117.53(5)
O2A V2A V1A 38.57(4)
V3A V2A V1A 107.910(14)
O7A V3A O9A 110.35(8)
O7A V3A O6A 111.26(8)
O9A V3A O6A 90.52(7)
O7A V3A O8A 109.92(8)
O9A V3A O8A 74.19(6)
O6A V3A O8A 138.80(7)
O7A V3A O5A 109.80(8)
O9A V3A O5A 139.83(7)
O6A V3A O5A 73.98(6)
O8A V3A O5A 93.25(7)
O7A V3A V2A 127.09(6)
O9A V3A V2A 111.18(5)
O6A V3A V2A 38.68(5)
O8A V3A V2A 111.80(5)
O5A V3A V2A 38.08(4)
O7A V3A V4A 125.80(6)
O9A V3A V4A 38.65(5)
O6A V3A V4A 111.25(5)
O8A V3A V4A 37.92(5)
O5A V3A V4A 113.04(5)
V2A V3A V4A 107.109(14)
O10A V4A O12A 114.10(8)
O10A V4A O8A 116.42(8)
O12A V4A O8A 129.48(7)
O10A V4A O9A 105.13(7)
O12A V4A O9A 92.72(7)
O8A V4A O9A 74.08(6)
O10A V4A O11A 106.49(7)
O12A V4A O11A 74.60(6)
O8A V4A O11A 91.58(7)
O9A V4A O11A 148.37(6)
O10A V4A V5A 125.09(6)
O12A V4A V5A 37.53(5)
O8A V4A V5A 107.21(5)
O9A V4A V5A 118.02(5)
O11A V4A V5A 39.01(4)
O10A V4A V3A 126.28(6)
O12A V4A V3A 106.60(5)
O8A V4A V3A 38.29(4)
O9A V4A V3A 38.16(5)
O11A V4A V3A 117.24(5)
V5A V4A V3A 108.587(14)
O13A V5A O12A 116.50(8)
O13A V5A O14A 120.60(8)
O12A V5A O14A 122.90(7)
O13A V5A O11A 102.96(8)
O12A V5A O11A 75.23(6)
O14A V5A O11A 92.41(6)
O13A V5A O15A 103.83(8)
O12A V5A O15A 92.00(7)
O14A V5A O15A 74.63(6)
O11A V5A O15A 153.20(6)
O13A V5A V4A 124.36(6)
O12A V5A V4A 37.90(5)
O14A V5A V4A 103.51(5)
O11A V5A V4A 39.30(4)
O15A V5A V4A 120.19(5)
O13A V5A V1A 128.07(6)
O12A V5A V1A 102.23(5)
O14A V5A V1A 38.13(4)
O11A V5A V1A 120.10(5)
O15A V5A V1A 38.88(4)
V4A V5A V1A 107.514(14)
C1A O2A V1A 121.89(13)
C1A O2A V2A 130.51(13)
V1A O2A V2A 102.75(7)
C8A O3A V1A 125.53(13)
C8A O3A V2A 129.02(13)
V1A O3A V2A 104.58(7)
C15A O5A V2A 127.48(14)
C15A O5A V3A 128.78(13)
V2A O5A V3A 103.36(7)
C22A O6A V3A 130.69(13)
C22A O6A V2A 124.68(13)
V3A O6A V2A 102.77(7)
C29A O8A V4A 123.99(14)
C29A O8A V3A 131.51(14)
V4A O8A V3A 103.79(7)
C36A O9A V3A 123.43(14)
C36A O9A V4A 132.57(14)
V3A O9A V4A 103.19(7)
C43A O11A V5A 122.90(14)
C43A O11A V4A 132.02(14)
V5A O11A V4A 101.69(7)
C50A O12A V5A 128.32(14)
C50A O12A V4A 127.10(14)
V5A O12A V4A 104.56(7)
C57A O14A V1A 126.61(13)
C57A O14A V5A 128.54(13)
V1A O14A V5A 103.60(7)
C64A O15A V1A 130.17(14)
C64A O15A V5A 124.63(14)
V1A O15A V5A 102.11(7)
O2A C1A C2A 113.26(18)
O2A C1A H1A1 108.9
C2A C1A H1A1 108.9
O2A C1A H1A2 108.9
C2A C1A H1A2 108.9
H1A1 C1A H1A2 107.7
C1A C2A C3A 110.3(2)
C1A C2A C7A 112.98(19)
C3A C2A C7A 110.1(2)
C1A C2A H2A 107.8
C3A C2A H2A 107.8
C7A C2A H2A 107.8
C2A C3A C4A 111.3(2)
C2A C3A H3A1 109.4
C4A C3A H3A1 109.4
C2A C3A H3A2 109.4
C4A C3A H3A2 109.4
H3A1 C3A H3A2 108
C5A C4A C3A 111.1(3)
C5A C4A H4A1 109.4
C3A C4A H4A1 109.4
C5A C4A H4A2 109.4
C3A C4A H4A2 109.4
H4A1 C4A H4A2 108
C4A C5A C6A 111.3(2)
C4A C5A H5A1 109.4
C6A C5A H5A1 109.4
C4A C5A H5A2 109.4
C6A C5A H5A2 109.4
H5A1 C5A H5A2 108
C5A C6A C7A 111.1(2)
C5A C6A H6A1 109.4
C7A C6A H6A1 109.4
C5A C6A H6A2 109.4
C7A C6A H6A2 109.4
H6A1 C6A H6A2 108
C6A C7A C2A 110.8(2)
C6A C7A H7A1 109.5
C2A C7A H7A1 109.5
C6A C7A H7A2 109.5
C2A C7A H7A2 109.5
H7A1 C7A H7A2 108.1
O3A C8A C9A 111.87(18)
O3A C8A H8A1 109.2
C9A C8A H8A1 109.2
O3A C8A H8A2 109.2
C9A C8A H8A2 109.2
H8A1 C8A H8A2 107.9
C8A C9A C14A 112.75(19)
C8A C9A C10A 109.4(2)
C14A C9A C10A 109.8(2)
C8A C9A H9A 108.3
C14A C9A H9A 108.3
C10A C9A H9A 108.3
C11A C10A C9A 111.9(2)
C11A C10A H10A 109.2
C9A C10A H10A 109.2
C11A C10A H10B 109.2
C9A C10A H10B 109.2
H10A C10A H10B 107.9
C12A C11A C10A 111.5(2)
C12A C11A H11A 109.3
C10A C11A H11A 109.3
C12A C11A H11B 109.3
C10A C11A H11B 109.3
H11A C11A H11B 108
C11A C12A C13A 111.6(2)
C11A C12A H12A 109.3
C13A C12A H12A 109.3
C11A C12A H12B 109.3
C13A C12A H12B 109.3
H12A C12A H12B 108
C12A C13A C14A 111.0(2)
C12A C13A H13A 109.4
C14A C13A H13A 109.4
C12A C13A H13B 109.4
C14A C13A H13B 109.4
H13A C13A H13B 108
C9A C14A C13A 111.9(2)
C9A C14A H14A 109.2
C13A C14A H14A 109.2
C9A C14A H14B 109.2
C13A C14A H14B 109.2
H14A C14A H14B 107.9
O5A C15A C16A 112.57(19)
O5A C15A H15A 109.1
C16A C15A H15A 109.1
O5A C15A H15B 109.1
C16A C15A H15B 109.1
H15A C15A H15B 107.8
C15A C16A C21A 112.5(2)
C15A C16A C17A 110.0(2)
C21A C16A C17A 110.3(2)
C15A C16A H16A 108
C21A C16A H16A 108
C17A C16A H16A 108
C16A C17A C18A 111.3(2)
C16A C17A H17A 109.4
C18A C17A H17A 109.4
C16A C17A H17B 109.4
C18A C17A H17B 109.4
H17A C17A H17B 108
C19A C18A C17A 111.7(3)
C19A C18A H18A 109.3
C17A C18A H18A 109.3
C19A C18A H18B 109.3
C17A C18A H18B 109.3
H18A C18A H18B 107.9
C18A C19A C20A 111.3(3)
C18A C19A H19A 109.4
C20A C19A H19A 109.4
C18A C19A H19B 109.4
C20A C19A H19B 109.4
H19A C19A H19B 108
C21A C20A C19A 110.4(3)
C21A C20A H20A 109.6
C19A C20A H20A 109.6
C21A C20A H20B 109.6
C19A C20A H20B 109.6
H20A C20A H20B 108.1
C16A C21A C20A 111.8(3)
C16A C21A H21A 109.3
C20A C21A H21A 109.3
C16A C21A H21B 109.3
C20A C21A H21B 109.3
H21A C21A H21B 107.9
O6A C22A C23A 113.10(18)
O6A C22A H22A 109
C23A C22A H22A 109
O6A C22A H22B 109
C23A C22A H22B 109
H22A C22A H22B 107.8
C22A C23A C28A 112.0(2)
C22A C23A C24A 109.73(19)
C28A C23A C24A 110.35(19)
C22A C23A H23A 108.2
C28A C23A H23A 108.2
C24A C23A H23A 108.2
C23A C24A C25A 110.9(2)
C23A C24A H24A 109.5
C25A C24A H24A 109.5
C23A C24A H24B 109.5
C25A C24A H24B 109.5
H24A C24A H24B 108.1
C26A C25A C24A 111.5(2)
C26A C25A H25A 109.3
C24A C25A H25A 109.3
C26A C25A H25B 109.3
C24A C25A H25B 109.3
H25A C25A H25B 108
C25A C26A C27A 111.0(2)
C25A C26A H26A 109.4
C27A C26A H26A 109.4
C25A C26A H26B 109.4
C27A C26A H26B 109.4
H26A C26A H26B 108
C28A C27A C26A 111.0(2)
C28A C27A H27A 109.4
C26A C27A H27A 109.4
C28A C27A H27B 109.4
C26A C27A H27B 109.4
H27A C27A H27B 108
C27A C28A C23A 111.2(2)
C27A C28A H28A 109.4
C23A C28A H28A 109.4
C27A C28A H28B 109.4
C23A C28A H28B 109.4
H28A C28A H28B 108
O8A C29A C30A 111.17(19)
O8A C29A H29A 109.4
C30A C29A H29A 109.4
O8A C29A H29B 109.4
C30A C29A H29B 109.4
H29A C29A H29B 108
C29A C30A C31A 111.6(2)
C29A C30A C35A 111.60(19)
C31A C30A C35A 109.9(2)
C29A C30A H30A 107.8
C31A C30A H30A 107.8
C35A C30A H30A 107.8
C30A C31A C32A 110.8(2)
C30A C31A H31A 109.5
C32A C31A H31A 109.5
C30A C31A H31B 109.5
C32A C31A H31B 109.5
H31A C31A H31B 108.1
C33A C32A C31A 111.7(2)
C33A C32A H32A 109.3
C31A C32A H32A 109.3
C33A C32A H32B 109.3
C31A C32A H32B 109.3
H32A C32A H32B 107.9
C32A C33A C34A 111.5(2)
C32A C33A H33A 109.3
C34A C33A H33A 109.3
C32A C33A H33B 109.3
C34A C33A H33B 109.3
H33A C33A H33B 108
C35A C34A C33A 110.9(2)
C35A C34A H34A 109.5
C33A C34A H34A 109.5
C35A C34A H34B 109.5
C33A C34A H34B 109.5
H34A C34A H34B 108
C34A C35A C30A 111.9(2)
C34A C35A H35A 109.2
C30A C35A H35A 109.2
C34A C35A H35B 109.2
C30A C35A H35B 109.2
H35A C35A H35B 107.9
O9A C36A C37A 113.50(19)
O9A C36A H36A 108.9
C37A C36A H36A 108.9
O9A C36A H36B 108.9
C37A C36A H36B 108.9
H36A C36A H36B 107.7
C36A C37A C42A 112.6(2)
C36A C37A C38A 108.5(2)
C42A C37A C38A 110.7(2)
C36A C37A H37A 108.3
C42A C37A H37A 108.3
C38A C37A H37A 108.3
C37A C38A C39A 111.8(2)
C37A C38A H38A 109.3
C39A C38A H38A 109.3
C37A C38A H38B 109.3
C39A C38A H38B 109.3
H38A C38A H38B 107.9
C40A C39A C38A 111.2(2)
C40A C39A H39A 109.4
C38A C39A H39A 109.4
C40A C39A H39B 109.4
C38A C39A H39B 109.4
H39A C39A H39B 108
C39A C40A C41A 111.4(3)
C39A C40A H40A 109.4
C41A C40A H40A 109.4
C39A C40A H40B 109.4
C41A C40A H40B 109.4
H40A C40A H40B 108
C42A C41A C40A 111.0(3)
C42A C41A H41A 109.4
C40A C41A H41A 109.4
C42A C41A H41B 109.4
C40A C41A H41B 109.4
H41A C41A H41B 108
C41A C42A C37A 111.2(2)
C41A C42A H42A 109.4
C37A C42A H42A 109.4
C41A C42A H42B 109.4
C37A C42A H42B 109.4
H42A C42A H42B 108
O11A C43A C44A 113.51(19)
O11A C43A H43A 108.9
C44A C43A H43A 108.9
O11A C43A H43B 108.9
C44A C43A H43B 108.9
H43A C43A H43B 107.7
C43A C44A C49A 113.1(2)
C43A C44A C45A 110.50(19)
C49A C44A C45A 109.47(19)
C43A C44A H44A 107.9
C49A C44A H44A 107.9
C45A C44A H44A 107.9
C46A C45A C44A 110.4(2)
C46A C45A H45A 109.6
C44A C45A H45A 109.6
C46A C45A H45B 109.6
C44A C45A H45B 109.6
H45A C45A H45B 108.1
C47A C46A C45A 111.7(2)
C47A C46A H46A 109.3
C45A C46A H46A 109.3
C47A C46A H46B 109.3
C45A C46A H46B 109.3
H46A C46A H46B 107.9
C46A C47A C48A 112.0(2)
C46A C47A H47A 109.2
C48A C47A H47A 109.2
C46A C47A H47B 109.2
C48A C47A H47B 109.2
H47A C47A H47B 107.9
C49A C48A C47A 111.1(2)
C49A C48A H48A 109.4
C47A C48A H48A 109.4
C49A C48A H48B 109.4
C47A C48A H48B 109.4
H48A C48A H48B 108
C48A C49A C44A 110.5(2)
C48A C49A H49A 109.5
C44A C49A H49A 109.5
C48A C49A H49B 109.5
C44A C49A H49B 109.5
H49A C49A H49B 108.1
O12A C50A C51A 110.98(19)
O12A C50A H50A 109.4
C51A C50A H50A 109.4
O12A C50A H50B 109.4
C51A C50A H50B 109.4
H50A C50A H50B 108
C50A C51A C56A 112.6(2)
C50A C51A C52A 110.1(2)
C56A C51A C52A 109.9(2)
C50A C51A H51A 108
C56A C51A H51A 108
C52A C51A H51A 108
C53A C52A C51A 111.4(3)
C53A C52A H52A 109.4
C51A C52A H52A 109.4
C53A C52A H52B 109.4
C51A C52A H52B 109.3
H52A C52A H52B 108
C52A C53A C54A 111.5(3)
C52A C53A H53A 109.3
C54A C53A H53A 109.3
C52A C53A H53B 109.3
C54A C53A H53B 109.3
H53A C53A H53B 108
C53A C54A C55A 111.4(3)
C53A C54A H54A 109.4
C55A C54A H54A 109.4
C53A C54A H54B 109.4
C55A C54A H54B 109.4
H54A C54A H54B 108
C56A C55A C54A 110.1(3)
C56A C55A H55A 109.6
C54A C55A H55A 109.6
C56A C55A H55B 109.6
C54A C55A H55B 109.6
H55A C55A H55B 108.1
C55A C56A C51A 110.8(2)
C55A C56A H56A 109.5
C51A C56A H56A 109.5
C55A C56A H56B 109.5
C51A C56A H56B 109.5
H56A C56A H56B 108.1
O14A C57A C58A 112.38(18)
O14A C57A H57A 109.1
C58A C57A H57A 109.1
O14A C57A H57B 109.1
C58A C57A H57B 109.1
H57A C57A H57B 107.9
C57A C58A C63A 113.2(2)
C57A C58A C59A 108.7(2)
C63A C58A C59A 110.4(2)
C57A C58A H58A 108.1
C63A C58A H58A 108.1
C59A C58A H58A 108.1
C60A C59A C58A 112.5(3)
C60A C59A H59A 109.1
C58A C59A H59A 109.1
C60A C59A H59B 109.1
C58A C59A H59B 109.1
H59A C59A H59B 107.8
C61A C60A C59A 111.1(3)
C61A C60A H60A 109.4
C59A C60A H60A 109.4
C61A C60A H60B 109.4
C59A C60A H60B 109.4
H60A C60A H60B 108
C60A C61A C62A 110.3(3)
C60A C61A H61A 109.6
C62A C61A H61A 109.6
C60A C61A H61B 109.6
C62A C61A H61B 109.6
H61A C61A H61B 108.1
C61A C62A C63A 110.5(3)
C61A C62A H62A 109.6
C63A C62A H62A 109.6
C61A C62A H62B 109.6
C63A C62A H62B 109.6
H62A C62A H62B 108.1
C58A C63A C62A 111.7(2)
C58A C63A H63A 109.3
C62A C63A H63A 109.3
C58A C63A H63B 109.3
C62A C63A H63B 109.3
H63A C63A H63B 107.9
O15A C64A C65A 114.27(19)
O15A C64A H64A 108.7
C65A C64A H64A 108.7
O15A C64A H64B 108.7
C65A C64A H64B 108.7
H64A C64A H64B 107.6
C70A C65A C64A 112.6(2)
C70A C65A C66A 110.6(2)
C64A C65A C66A 108.8(2)
C70A C65A H65A 108.3
C64A C65A H65A 108.3
C66A C65A H65A 108.3
C67A C66A C65A 111.2(2)
C67A C66A H66A 109.4
C65A C66A H66A 109.4
C67A C66A H66B 109.4
C65A C66A H66B 109.4
H66A C66A H66B 108
C68A C67A C66A 111.1(2)
C68A C67A H67A 109.4
C66A C67A H67A 109.4
C68A C67A H67B 109.4
C66A C67A H67B 109.4
H67A C67A H67B 108
C67A C68A C69A 111.1(2)
C67A C68A H68A 109.4
C69A C68A H68A 109.4
C67A C68A H68B 109.4
C69A C68A H68B 109.4
H68A C68A H68B 108
C68A C69A C70A 110.8(2)
C68A C69A H69A 109.5
C70A C69A H69A 109.5
C68A C69A H69B 109.5
C70A C69A H69B 109.5
H69A C69A H69B 108.1
C65A C70A C69A 111.5(2)
C65A C70A H70A 109.3
C69A C70A H70A 109.3
C65A C70A H70B 109.3
C69A C70A H70B 109.3
H70A C70A H70B 108
O1B V1B O2B 115.42(8)
O1B V1B O15B 113.65(8)
O2B V1B O15B 130.93(7)
O1B V1B O3B 104.96(8)
O2B V1B O3B 74.38(6)
O15B V1B O3B 92.48(7)
O1B V1B O14B 108.48(8)
O2B V1B O14B 90.69(7)
O15B V1B O14B 74.72(6)
O3B V1B O14B 146.56(6)
O1B V1B V5B 127.72(6)
O2B V1B V5B 106.22(5)
O15B V1B V5B 38.07(5)
O3B V1B V5B 115.92(5)
O14B V1B V5B 39.30(4)
O1B V1B V2B 122.60(6)
O2B V1B V2B 37.58(4)
O15B V1B V2B 110.16(5)
O3B V1B V2B 37.95(5)
O14B V1B V2B 117.55(5)
V5B V1B V2B 109.656(14)
O4B V2B O6B 111.67(8)
O4B V2B O2B 108.72(8)
O6B V2B O2B 139.60(6)
O4B V2B O3B 111.41(8)
O6B V2B O3B 90.45(6)
O2B V2B O3B 74.04(6)
O4B V2B O5B 109.84(8)
O6B V2B O5B 73.98(6)
O2B V2B O5B 93.27(6)
O3B V2B O5B 138.75(6)
O4B V2B V3B 130.28(6)
O6B V2B V3B 39.72(5)
O2B V2B V3B 109.87(5)
O3B V2B V3B 108.44(5)
O5B V2B V3B 38.66(4)
O4B V2B V1B 122.49(6)
O6B V2B V1B 113.92(5)
O2B V2B V1B 37.33(5)
O3B V2B V1B 37.86(5)
O5B V2B V1B 114.91(5)
V3B V2B V1B 107.203(14)
O7B V3B O5B 116.63(8)
O7B V3B O9B 114.91(8)
O5B V3B O9B 128.43(6)
O7B V3B O8B 106.04(8)
O5B V3B O8B 93.04(6)
O9B V3B O8B 74.49(6)
O7B V3B O6B 105.13(8)
O5B V3B O6B 73.88(6)
O9B V3B O6B 91.39(6)
O8B V3B O6B 148.81(6)
O7B V3B V2B 130.01(6)
O5B V3B V2B 39.28(4)
O9B V3B V2B 101.86(5)
O8B V3B V2B 115.94(4)
O6B V3B V2B 38.99(4)
O10B V4B O9B 118.43(8)
O10B V4B O11B 118.94(8)
O9B V4B O11B 122.62(7)
O10B V4B O12B 102.12(7)
O9B V4B O12B 92.32(7)
O11B V4B O12B 75.25(6)
O10B V4B O8B 102.72(7)
O9B V4B O8B 74.67(6)
O11B V4B O8B 93.76(6)
O12B V4B O8B 155.12(6)
O10B V4B V5B 126.45(6)
O9B V4B V5B 101.85(5)
O11B V4B V5B 38.63(4)
O12B V4B V5B 39.20(4)
O8B V4B V5B 121.87(4)
O13B V5B O15B 116.46(8)
O13B V5B O11B 118.57(8)
O15B V5B O11B 124.96(7)
O13B V5B O12B 105.28(7)
O15B V5B O12B 91.93(7)
O11B V5B O12B 75.05(6)
O13B V5B O14B 103.29(7)
O15B V5B O14B 75.26(6)
O11B V5B O14B 91.30(6)
O12B V5B O14B 151.43(6)
O13B V5B V1B 126.03(6)
O15B V5B V1B 38.68(5)
O11B V5B V1B 102.57(5)
O12B V5B V1B 118.60(5)
O14B V5B V1B 39.26(4)
O13B V5B V4B 128.48(6)
O15B V5B V4B 103.24(5)
O11B V5B V4B 38.31(4)
O12B V5B V4B 39.31(4)
O14B V5B V4B 118.16(5)
V1B V5B V4B 105.491(14)
C1B O2B V1B 126.01(13)
C1B O2B V2B 128.90(13)
V1B O2B V2B 105.08(7)
C8B O3B V1B 124.94(14)
C8B O3B V2B 129.92(14)
V1B O3B V2B 104.20(7)
C15B O5B V3B 128.41(13)
C15B O5B V2B 129.51(13)
V3B O5B V2B 102.06(7)
C22B O6B V2B 128.55(14)
C22B O6B V3B 128.84(13)
V2B O6B V3B 101.30(7)
C29B O8B V3B 130.27(13)
C29B O8B V4B 124.13(13)
V3B O8B V4B 103.09(7)
C36B O9B V4B 128.87(13)
C36B O9B V3B 125.79(13)
V4B O9B V3B 105.32(7)
C43B O11B V4B 127.06(13)
C43B O11B V5B 128.96(13)
V4B O11B V5B 103.07(7)
C50B O12B V5B 130.13(13)
C50B O12B V4B 124.16(13)
V5B O12B V4B 101.49(7)
C57B O14B V1B 130.37(13)
C57B O14B V5B 123.02(13)
V1B O14B V5B 101.44(7)
C64B O15B V5B 126.89(14)
C64B O15B V1B 129.09(14)
V5B O15B V1B 103.26(7)
O2B C1B C2B 111.70(19)
O2B C1B H1B1 109.3
C2B C1B H1B1 109.3
O2B C1B H1B2 109.3
C2B C1B H1B2 109.3
H1B1 C1B H1B2 107.9
C1B C2B C7B 111.30(19)
C1B C2B C3B 109.8(2)
C7B C2B C3B 110.7(2)
C1B C2B H2B 108.3
C7B C2B H2B 108.3
C3B C2B H2B 108.3
C2B C3B C4B 111.0(3)
C2B C3B H3B1 109.4
C4B C3B H3B1 109.4
C2B C3B H3B2 109.4
C4B C3B H3B2 109.4
H3B1 C3B H3B2 108
C5B C4B C3B 111.3(3)
C5B C4B H4B1 109.4
C3B C4B H4B1 109.4
C5B C4B H4B2 109.4
C3B C4B H4B2 109.4
H4B1 C4B H4B2 108
C6B C5B C4B 111.0(3)
C6B C5B H5B1 109.4
C4B C5B H5B1 109.4
C6B C5B H5B2 109.4
C4B C5B H5B2 109.4
H5B1 C5B H5B2 108
C5B C6B C7B 110.6(3)
C5B C6B H6B1 109.5
C7B C6B H6B1 109.5
C5B C6B H6B2 109.5
C7B C6B H6B2 109.5
H6B1 C6B H6B2 108.1
C2B C7B C6B 112.1(3)
C2B C7B H7B1 109.2
C6B C7B H7B1 109.2
C2B C7B H7B2 109.2
C6B C7B H7B2 109.2
H7B1 C7B H7B2 107.9
O3B C8B C9B 112.9(2)
O3B C8B H8B1 109
C9B C8B H8B1 109
O3B C8B H8B2 109
C9B C8B H8B2 109
H8B1 C8B H8B2 107.8
C8B C9B C14B 110.4(2)
C8B C9B C10B 109.1(2)
C14B C9B C10B 109.9(2)
C8B C9B H9B 109.1
C14B C9B H9B 109.1
C10B C9B H9B 109.1
C11B C10B C9B 111.3(2)
C11B C10B H10C 109.4
C9B C10B H10C 109.4
C11B C10B H10D 109.4
C9B C10B H10D 109.4
H10C C10B H10D 108
C10B C11B C12B 111.2(3)
C10B C11B H11C 109.4
C12B C11B H11C 109.4
C10B C11B H11D 109.4
C12B C11B H11D 109.4
H11C C11B H11D 108
C13B C12B C11B 111.1(2)
C13B C12B H12C 109.4
C11B C12B H12C 109.4
C13B C12B H12D 109.4
C11B C12B H12D 109.4
H12C C12B H12D 108
C14B C13B C12B 112.0(3)
C14B C13B H13C 109.2
C12B C13B H13C 109.2
C14B C13B H13D 109.2
C12B C13B H13D 109.2
H13C C13B H13D 107.9
C13B C14B C9B 111.4(2)
C13B C14B H14C 109.4
C9B C14B H14C 109.4
C13B C14B H14D 109.4
C9B C14B H14D 109.4
H14C C14B H14D 108
O5B C15B C16B 112.67(18)
O5B C15B H15C 109.1
C16B C15B H15C 109.1
O5B C15B H15D 109.1
C16B C15B H15D 109.1
H15C C15B H15D 107.8
C15B C16B C21B 112.9(2)
C15B C16B C17B 109.39(19)
C21B C16B C17B 110.6(2)
C15B C16B H16B 107.9
C21B C16B H16B 107.9
C17B C16B H16B 107.9
C18B C17B C16B 111.3(2)
C18B C17B H17C 109.4
C16B C17B H17C 109.4
C18B C17B H17D 109.4
C16B C17B H17D 109.4
H17C C17B H17D 108
C19B C18B C17B 111.0(3)
C19B C18B H18C 109.4
C17B C18B H18C 109.4
C19B C18B H18D 109.4
C17B C18B H18D 109.4
H18C C18B H18D 108
C18B C19B C20B 111.7(2)
C18B C19B H19C 109.3
C20B C19B H19C 109.3
C18B C19B H19D 109.3
C20B C19B H19D 109.3
H19C C19B H19D 108
C19B C20B C21B 111.7(3)
C19B C20B H20C 109.3
C21B C20B H20C 109.3
C19B C20B H20D 109.3
C21B C20B H20D 109.3
H20C C20B H20D 107.9
C20B C21B C16B 110.7(2)
C20B C21B H21C 109.5
C16B C21B H21C 109.5
C20B C21B H21D 109.5
C16B C21B H21D 109.5
H21C C21B H21D 108.1
O6B C22B C23B 113.43(19)
O6B C22B H22C 108.9
C23B C22B H22C 108.9
O6B C22B H22D 108.9
C23B C22B H22D 108.9
H22C C22B H22D 107.7
C22B C23B C28B 112.50(19)
C22B C23B C24B 109.2(2)
C28B C23B C24B 110.8(2)
C22B C23B H23B 108.1
C28B C23B H23B 108.1
C24B C23B H23B 108.1
C23B C24B C25B 112.1(3)
C23B C24B H24C 109.2
C25B C24B H24C 109.2
C23B C24B H24D 109.2
C25B C24B H24D 109.2
H24C C24B H24D 107.9
C26B C25B C24B 112.0(3)
C26B C25B H25C 109.2
C24B C25B H25C 109.2
C26B C25B H25D 109.2
C24B C25B H25D 109.2
H25C C25B H25D 107.9
C25B C26B C27B 110.9(2)
C25B C26B H26C 109.5
C27B C26B H26C 109.5
C25B C26B H26D 109.5
C27B C26B H26D 109.5
H26C C26B H26D 108
C26B C27B C28B 110.6(2)
C26B C27B H27C 109.5
C28B C27B H27C 109.5
C26B C27B H27D 109.5
C28B C27B H27D 109.5
H27C C27B H27D 108.1
C23B C28B C27B 111.1(2)
C23B C28B H28C 109.4
C27B C28B H28C 109.4
C23B C28B H28D 109.4
C27B C28B H28D 109.4
H28C C28B H28D 108
O8B C29B C30B 114.08(19)
O8B C29B H29C 108.7
C30B C29B H29C 108.7
O8B C29B H29D 108.7
C30B C29B H29D 108.7
H29C C29B H29D 107.6
C35B C30B C29B 112.2(2)
C35B C30B C31B 109.4(2)
C29B C30B C31B 109.5(2)
C35B C30B H30B 108.6
C29B C30B H30B 108.6
C31B C30B H30B 108.6
C30B C31B C32B 112.3(3)
C30B C31B H31C 109.1
C32B C31B H31C 109.1
C30B C31B H31D 109.1
C32B C31B H31D 109.1
H31C C31B H31D 107.9
C33B C32B C31B 110.8(3)
C33B C32B H32C 109.5
C31B C32B H32C 109.5
C33B C32B H32D 109.5
C31B C32B H32D 109.5
H32C C32B H32D 108.1
C32B C33B C34B 109.6(3)
C32B C33B H33C 109.7
C34B C33B H33C 109.7
C32B C33B H33D 109.7
C34B C33B H33D 109.7
H33C C33B H33D 108.2
C33B C34B C35B 112.3(3)
C33B C34B H34C 109.1
C35B C34B H34C 109.1
C33B C34B H34D 109.1
C35B C34B H34D 109.1
H34C C34B H34D 107.9
C30B C35B C34B 112.1(2)
C30B C35B H35C 109.2
C34B C35B H35C 109.2
C30B C35B H35D 109.2
C34B C35B H35D 109.2
H35C C35B H35D 107.9
O9B C36B C37B 111.13(19)
O9B C36B H36C 109.4
C37B C36B H36C 109.4
O9B C36B H36D 109.4
C37B C36B H36D 109.4
H36C C36B H36D 108
C36B C37B C38B 110.1(2)
C36B C37B C42B 111.6(2)
C38B C37B C42B 110.4(2)
C36B C37B H37B 108.2
C38B C37B H37B 108.2
C42B C37B H37B 108.2
C37B C38B C39B 111.5(3)
C37B C38B H38C 109.3
C39B C38B H38C 109.3
C37B C38B H38D 109.3
C39B C38B H38D 109.3
H38C C38B H38D 108
C38B C39B C40B 110.9(3)
C38B C39B H39C 109.5
C40B C39B H39C 109.5
C38B C39B H39D 109.5
C40B C39B H39D 109.5
H39C C39B H39D 108.1
C41B C40B C39B 110.5(3)
C41B C40B H40C 109.6
C39B C40B H40C 109.6
C41B C40B H40D 109.6
C39B C40B H40D 109.6
H40C C40B H40D 108.1
C40B C41B C42B 111.1(3)
C40B C41B H41C 109.4
C42B C41B H41C 109.4
C40B C41B H41D 109.4
C42B C41B H41D 109.4
H41C C41B H41D 108
C41B C42B C37B 111.3(2)
C41B C42B H42C 109.4
C37B C42B H42C 109.4
C41B C42B H42D 109.4
C37B C42B H42D 109.4
H42C C42B H42D 108
O11B C43B C44B 111.63(18)
O11B C43B H43C 109.3
C44B C43B H43C 109.3
O11B C43B H43D 109.3
C44B C43B H43D 109.3
H43C C43B H43D 108
C43B C44B C45B 110.0(2)
C43B C44B C49B 112.4(2)
C45B C44B C49B 110.3(2)
C43B C44B H44B 108
C45B C44B H44B 108
C49B C44B H44B 108
C44B C45B C46B 112.4(3)
C44B C45B H45C 109.1
C46B C45B H45C 109.1
C44B C45B H45D 109.1
C46B C45B H45D 109.1
H45C C45B H45D 107.8
C47B C46B C45B 112.1(3)
C47B C46B H46C 109.2
C45B C46B H46C 109.2
C47B C46B H46D 109.2
C45B C46B H46D 109.2
H46C C46B H46D 107.9
C48B C47B C46B 111.3(3)
C48B C47B H47C 109.4
C46B C47B H47C 109.4
C48B C47B H47D 109.4
C46B C47B H47D 109.4
H47C C47B H47D 108
C47B C48B C49B 111.1(3)
C47B C48B H48C 109.4
C49B C48B H48C 109.4
C47B C48B H48D 109.4
C49B C48B H48D 109.4
H48C C48B H48D 108
C48B C49B C44B 111.6(2)
C48B C49B H49C 109.3
C44B C49B H49C 109.3
C48B C49B H49D 109.3
C44B C49B H49D 109.3
H49C C49B H49D 108
O12B C50B C51B 114.31(19)
O12B C50B H50C 108.7
C51B C50B H50C 108.7
O12B C50B H50D 108.7
C51B C50B H50D 108.7
H50C C50B H50D 107.6
C50B C51B C56B 113.1(2)
C50B C51B C52B 109.1(2)
C56B C51B C52B 110.7(2)
C50B C51B H51B 107.9
C56B C51B H51B 107.9
C52B C51B H51B 107.9
C51B C52B C53B 111.4(2)
C51B C52B H52C 109.3
C53B C52B H52C 109.3
C51B C52B H52D 109.3
C53B C52B H52D 109.3
H52C C52B H52D 108
C54B C53B C52B 111.1(2)
C54B C53B H53C 109.4
C52B C53B H53C 109.4
C54B C53B H53D 109.4
C52B C53B H53D 109.4
H53C C53B H53D 108
C53B C54B C55B 111.2(2)
C53B C54B H54C 109.4
C55B C54B H54C 109.4
C53B C54B H54D 109.4
C55B C54B H54D 109.4
H54C C54B H54D 108
C56B C55B C54B 110.7(2)
C56B C55B H55C 109.5
C54B C55B H55C 109.5
C56B C55B H55D 109.5
C54B C55B H55D 109.5
H55C C55B H55D 108.1
C51B C56B C55B 112.3(2)
C51B C56B H56C 109.1
C55B C56B H56C 109.1
C51B C56B H56D 109.1
C55B C56B H56D 109.1
H56C C56B H56D 107.9
O14B C57B C58B 113.40(19)
O14B C57B H57C 108.9
C58B C57B H57C 108.9
O14B C57B H57D 108.9
C58B C57B H57D 108.9
H57C C57B H57D 107.7
C57B C58B C63B 112.91(19)
C57B C58B C59B 110.1(2)
C63B C58B C59B 110.1(2)
C57B C58B H58B 107.9
C63B C58B H58B 107.9
C59B C58B H58B 107.9
C58B C59B C60B 111.0(2)
C58B C59B H59C 109.4
C60B C59B H59C 109.4
C58B C59B H59D 109.4
C60B C59B H59D 109.4
H59C C59B H59D 108
C61B C60B C59B 112.1(2)
C61B C60B H60C 109.2
C59B C60B H60C 109.2
C61B C60B H60D 109.2
C59B C60B H60D 109.2
H60C C60B H60D 107.9
C60B C61B C62B 111.9(2)
C60B C61B H61C 109.2
C62B C61B H61C 109.2
C60B C61B H61D 109.2
C62B C61B H61D 109.2
H61C C61B H61D 107.9
C61B C62B C63B 110.6(2)
C61B C62B H62C 109.5
C63B C62B H62C 109.5
C61B C62B H62D 109.5
C63B C62B H62D 109.5
H62C C62B H62D 108.1
C58B C63B C62B 110.7(2)
C58B C63B H63C 109.5
C62B C63B H63C 109.5
C58B C63B H63D 109.5
C62B C63B H63D 109.5
H63C C63B H63D 108.1
C65E C64B O15B 121.7(4)
C65E C64B C65B 19.6(3)
O15B C64B C65B 106.2(3)
C65E C64B H64C 111
O15B C64B H64C 110.5
C65B C64B H64C 110.5
C65E C64B H64D 92.6
O15B C64B H64D 110.5
C65B C64B H64D 110.5
H64C C64B H64D 108.7
C70B C65B C66B 109.6(4)
C70B C65B C64B 114.6(4)
C66B C65B C64B 110.3(4)
C70B C65B H65B 107.4
C66B C65B H65B 107.4
C64B C65B H65B 107.4
C67B C66B C65B 111.9(5)
C67B C66B H66C 109.2
C65B C66B H66C 109.2
C67B C66B H66D 109.2
C65B C66B H66D 109.2
H66C C66B H66D 107.9
C68B C67B C66B 111.6(5)
C68B C67B H67C 109.3
C66B C67B H67C 109.3
C68B C67B H67D 109.3
C66B C67B H67D 109.3
H67C C67B H67D 108
C67B C68B C69B 110.3(5)
C67B C68B H68C 109.6
C69B C68B H68C 109.6
C67B C68B H68D 109.6
C69B C68B H68D 109.6
H68C C68B H68D 108.1
C70B C69B C68B 111.5(4)
C70B C69B H69C 109.3
C68B C69B H69C 109.3
C70B C69B H69D 109.3
C68B C69B H69D 109.3
H69C C69B H69D 108
C69B C70B C65B 113.5(4)
C69B C70B H70C 108.9
C65B C70B H70C 108.9
C69B C70B H70D 108.9
C65B C70B H70D 108.9
H70C C70B H70D 107.7
C64B C65E C66E 113.6(6)
C64B C65E C70E 110.8(6)
C66E C65E C70E 112.1(6)
C64B C65E H65E 106.6
C66E C65E H65E 106.6
C70E C65E H65E 106.6
C67E C66E C65E 111.2(6)
C67E C66E H66I 109.4
C65E C66E H66I 109.4
C67E C66E H66J 109.4
C65E C66E H66J 109.4
H66I C66E H66J 108
C66E C67E C68E 112.3(6)
C66E C67E H67I 109.1
C68E C67E H67I 109.1
C66E C67E H67J 109.1
C68E C67E H67J 109.1
H67I C67E H67J 107.9
C67E C68E C69E 110.9(6)
C67E C68E H68I 109.5
C69E C68E H68I 109.5
C67E C68E H68J 109.5
C69E C68E H68J 109.5
H68I C68E H68J 108
C70E C69E C68E 111.9(6)
C70E C69E H69I 109.2
C68E C69E H69I 109.2
C70E C69E H69J 109.2
C68E C69E H69J 109.2
H69I C69E H69J 107.9
C69E C70E C65E 111.4(6)
C69E C70E H70I 109.4
C65E C70E H70I 109.4
C69E C70E H70J 109.4
C65E C70E H70J 109.4
H70I C70E H70J 108
O1C V1C O14C 116.78(8)
O1C V1C O3C 114.16(8)
O14C V1C O3C 129.05(6)
O1C V1C O15C 104.35(8)
O14C V1C O15C 73.94(6)
O3C V1C O15C 92.98(6)
O1C V1C O2C 107.49(7)
O14C V1C O2C 91.14(6)
O3C V1C O2C 74.53(6)
O15C V1C O2C 148.16(6)
O1C V1C V2C 126.85(6)
O14C V1C V2C 105.56(5)
O3C V1C V2C 38.07(4)
O15C V1C V2C 117.58(5)
O2C V1C V2C 38.89(4)
O1C V1C V5C 124.07(6)
O14C V1C V5C 37.51(4)
O3C V1C V5C 108.33(5)
O15C V1C V5C 38.00(5)
O2C V1C V5C 117.83(5)
V2C V1C V5C 109.062(14)
O4C V2C O3C 117.72(8)
O4C V2C O5C 117.00(8)
O3C V2C O5C 125.25(6)
O4C V2C O2C 102.41(7)
O3C V2C O2C 74.84(6)
O5C V2C O2C 92.12(6)
O4C V2C O6C 106.51(7)
O3C V2C O6C 91.59(6)
O5C V2C O6C 74.78(6)
O2C V2C O6C 151.08(6)
O4C V2C V3C 128.08(6)
O3C V2C V3C 103.35(5)
O5C V2C V3C 38.22(4)
O2C V2C V3C 118.65(5)
O6C V2C V3C 39.02(4)
O4C V2C V1C 125.56(6)
O3C V2C V1C 38.35(4)
O5C V2C V1C 103.66(5)
O2C V2C V1C 38.94(4)
O6C V2C V1C 118.45(4)
V3C V2C V1C 106.323(14)
O7C V3C O9C 117.58(8)
O7C V3C O5C 117.64(8)
O9C V3C O5C 124.76(6)
O7C V3C O6C 103.08(7)
O9C V3C O6C 91.82(6)
O5C V3C O6C 75.17(6)
O7C V3C O8C 103.78(7)
O9C V3C O8C 74.58(6)
O5C V3C O8C 93.40(6)
O6C V3C O8C 153.11(6)
O7C V3C V2C 126.21(6)
O9C V3C V2C 103.21(5)
O5C V3C V2C 38.33(4)
O6C V3C V2C 39.32(4)
O8C V3C V2C 120.50(4)
O7C V3C V4C 124.16(6)
O9C V3C V4C 37.47(4)
O5C V3C V4C 106.34(5)
O6C V3C V4C 120.77(4)
O8C V3C V4C 38.59(4)
V2C V3C V4C 109.601(14)
O10C V4C O11C 114.72(8)
O10C V4C O9C 113.68(7)
O11C V4C O9C 131.56(6)
O10C V4C O8C 107.14(7)
O11C V4C O8C 93.41(6)
O9C V4C O8C 74.31(6)
O10C V4C O12C 106.52(7)
O11C V4C O12C 73.96(6)
O9C V4C O12C 90.69(7)
O8C V4C O12C 146.30(6)
O10C V4C V5C 129.01(6)
O11C V4C V5C 39.14(5)
O9C V4C V5C 104.19(5)
O8C V4C V5C 115.30(4)
O12C V4C V5C 38.68(4)
O10C V4C V3C 123.96(6)
O11C V4C V3C 110.59(5)
O9C V4C V3C 37.24(4)
O8C V4C V3C 38.54(4)
O12C V4C V3C 116.44(5)
V5C V4C V3C 106.916(14)
O13C V5C O14C 110.14(8)
O13C V5C O12C 112.65(8)
O14C V5C O12C 137.21(6)
O13C V5C O15C 109.86(8)
O14C V5C O15C 73.94(6)
O12C V5C O15C 91.11(7)
O13C V5C O11C 108.19(8)
O14C V5C O11C 93.25(6)
O12C V5C O11C 74.04(6)
O15C V5C O11C 141.95(6)
O13C V5C V4C 128.90(7)
O14C V5C V4C 109.05(5)
O12C V5C V4C 39.51(4)
O15C V5C V4C 111.54(5)
O11C V5C V4C 38.39(4)
O13C V5C V1C 123.61(6)
O14C V5C V1C 37.65(5)
O12C V5C V1C 111.96(5)
O15C V5C V1C 37.86(4)
O11C V5C V1C 115.88(5)
V4C V5C V1C 107.464(14)
C1C O2C V2C 123.78(13)
C1C O2C V1C 131.47(13)
V2C O2C V1C 102.17(7)
C8C O3C V2C 125.78(13)
C8C O3C V1C 129.33(13)
V2C O3C V1C 103.58(7)
C15C O5C V3C 127.49(13)
C15C O5C V2C 128.24(13)
V3C O5C V2C 103.45(7)
C22C O6C V3C 123.12(12)
C22C O6C V2C 131.66(13)
V3C O6C V2C 101.66(6)
C29C O8C V3C 124.46(13)
C29C O8C V4C 130.58(13)
V3C O8C V4C 102.88(7)
C36C O9C V3C 129.10(13)
C36C O9C V4C 125.61(13)
V3C O9C V4C 105.28(7)
C43C O11C V4C 129.28(13)
C43C O11C V5C 128.21(13)
V4C O11C V5C 102.47(7)
C50C O12C V5C 125.03(13)
C50C O12C V4C 131.19(14)
V5C O12C V4C 101.81(7)
C57C O14C V5C 129.07(14)
C57C O14C V1C 126.04(13)
V5C O14C V1C 104.84(7)
C64C O15C V1C 124.01(14)
C64C O15C V5C 131.14(14)
V1C O15C V5C 104.14(7)
O2C C1C C2C 114.12(18)
O2C C1C H1C1 108.7
C2C C1C H1C1 108.7
O2C C1C H1C2 108.7
C2C C1C H1C2 108.7
H1C1 C1C H1C2 107.6
C1C C2C C7C 113.05(18)
C1C C2C C3C 109.07(18)
C7C C2C C3C 110.62(18)
C1C C2C H2C 108
C7C C2C H2C 108
C3C C2C H2C 108
C4C C3C C2C 110.7(2)
C4C C3C H3C1 109.5
C2C C3C H3C1 109.5
C4C C3C H3C2 109.5
C2C C3C H3C2 109.5
H3C1 C3C H3C2 108.1
C5C C4C C3C 111.3(2)
C5C C4C H4C1 109.4
C3C C4C H4C1 109.4
C5C C4C H4C2 109.4
C3C C4C H4C2 109.4
H4C1 C4C H4C2 108
C4C C5C C6C 111.7(2)
C4C C5C H5C1 109.3
C6C C5C H5C1 109.3
C4C C5C H5C2 109.3
C6C C5C H5C2 109.3
H5C1 C5C H5C2 107.9
C7C C6C C5C 111.6(2)
C7C C6C H6C1 109.3
C5C C6C H6C1 109.3
C7C C6C H6C2 109.3
C5C C6C H6C2 109.3
H6C1 C6C H6C2 108
C6C C7C C2C 110.17(19)
C6C C7C H7C1 109.6
C2C C7C H7C1 109.6
C6C C7C H7C2 109.6
C2C C7C H7C2 109.6
H7C1 C7C H7C2 108.1
O3C C8C C9E 109.6(2)
O3C C8C H8C1 109.7
C9E C8C H8C1 109.7
O3C C8C H8C2 109.7
C9E C8C H8C2 109.7
H8C1 C8C H8C2 108.2
C14C C9C C10C 110.0(6)
C14C C9C H9C 125
C10C C9C H9C 125
C11C C10C C9C 113.5(11)
C11C C10C H10E 108.9
C9C C10C H10E 108.9
C11C C10C H10F 108.9
C9C C10C H10F 108.9
H10E C10C H10F 107.7
C10C C11C C12C 108(2)
C10C C11C H11E 110.1
C12C C11C H11E 110.1
C10C C11C H11F 110.1
C12C C11C H11F 110.1
H11E C11C H11F 108.4
C13C C12C C11C 111.6(10)
C13C C12C H12E 109.3
C11C C12C H12E 109.3
C13C C12C H12F 109.3
C11C C12C H12F 109.3
H12E C12C H12F 108
C14C C13C C12C 111.0(6)
C14C C13C H13E 109.4
C12C C13C H13E 109.4
C14C C13C H13F 109.4
C12C C13C H13F 109.4
H13E C13C H13F 108
C13C C14C C9C 112.3(7)
C13C C14C H14E 109.1
C9C C14C H14E 109.1
C13C C14C H14F 109.1
C9C C14C H14F 109.1
H14E C14C H14F 107.9
C14E C9E C10E 110.6(5)
C14E C9E C8C 111.6(5)
C10E C9E C8C 109.7(3)
C14E C9E H9E 108.3
C10E C9E H9E 108.3
C8C C9E H9E 108.3
C11E C10E C9E 111.9(4)
C11E C10E H10G 109.2
C9E C10E H10G 109.2
C11E C10E H10H 109.2
C9E C10E H10H 109.2
H10G C10E H10H 107.9
C14E C13E C12E 109.5(11)
C14E C13E H13G 109.8
C12E C13E H13G 109.8
C14E C13E H13H 109.8
C12E C13E H13H 109.8
H13G C13E H13H 108.2
C13E C12E C11E 111.3(13)
C13E C12E H12G 109.4
C11E C12E H12G 109.4
C13E C12E H12H 109.4
C11E C12E H12H 109.4
H12G C12E H12H 108
C10E C11E C12E 108.6(10)
C10E C11E H11G 110
C12E C11E H11G 110
C10E C11E H11H 110
C12E C11E H11H 110
H11G C11E H11H 108.3
C13E C14E C9E 113.3(7)
C13E C14E H14G 108.9
C9E C14E H14G 108.9
C13E C14E H14H 108.9
C9E C14E H14H 108.9
H14G C14E H14H 107.7
O5C C15C C16C 111.92(18)
O5C C15C H15E 109.2
C16C C15C H15E 109.2
O5C C15C H15F 109.2
C16C C15C H15F 109.2
H15E C15C H15F 107.9
C15C C16C C17C 108.8(2)
C15C C16C C21C 112.5(2)
C17C C16C C21C 110.5(2)
C15C C16C H16C 108.3
C17C C16C H16C 108.3
C21C C16C H16C 108.3
C16C C17C C18C 112.0(3)
C16C C17C H17E 109.2
C18C C17C H17E 109.2
C16C C17C H17F 109.2
C18C C17C H17F 109.2
H17E C17C H17F 107.9
C19C C18C C17C 112.4(3)
C19C C18C H18E 109.1
C17C C18C H18E 109.1
C19C C18C H18F 109.1
C17C C18C H18F 109.1
H18E C18C H18F 107.9
C20C C19C C18C 111.5(3)
C20C C19C H19E 109.3
C18C C19C H19E 109.3
C20C C19C H19F 109.3
C18C C19C H19F 109.3
H19E C19C H19F 108
C19C C20C C21C 111.2(3)
C19C C20C H20E 109.4
C21C C20C H20E 109.4
C19C C20C H20F 109.4
C21C C20C H20F 109.4
H20E C20C H20F 108
C20C C21C C16C 111.6(2)
C20C C21C H21E 109.3
C16C C21C H21E 109.3
C20C C21C H21F 109.3
C16C C21C H21F 109.3
H21E C21C H21F 108
O6C C22C C23C 113.46(17)
O6C C22C H22E 108.9
C23C C22C H22E 108.9
O6C C22C H22F 108.9
C23C C22C H22F 108.9
H22E C22C H22F 107.7
C28C C23C C22C 112.01(19)
C28C C23C C24C 110.5(2)
C22C C23C C24C 109.53(18)
C28C C23C H23C 108.2
C22C C23C H23C 108.2
C24C C23C H23C 108.2
C25C C24C C23C 112.0(2)
C25C C24C H24E 109.2
C23C C24C H24E 109.2
C25C C24C H24F 109.2
C23C C24C H24F 109.2
H24E C24C H24F 107.9
C26C C25C C24C 110.8(2)
C26C C25C H25E 109.5
C24C C25C H25E 109.5
C26C C25C H25F 109.5
C24C C25C H25F 109.5
H25E C25C H25F 108.1
C27C C26C C25C 111.6(2)
C27C C26C H26E 109.3
C25C C26C H26E 109.3
C27C C26C H26F 109.3
C25C C26C H26F 109.3
H26E C26C H26F 108
C26C C27C C28C 110.5(2)
C26C C27C H27E 109.6
C28C C27C H27E 109.6
C26C C27C H27F 109.6
C28C C27C H27F 109.6
H27E C27C H27F 108.1
C23C C28C C27C 111.5(2)
C23C C28C H28E 109.3
C27C C28C H28E 109.3
C23C C28C H28F 109.3
C27C C28C H28F 109.3
H28E C28C H28F 108
O8C C29C C30C 113.27(18)
O8C C29C H29E 108.9
C30C C29C H29E 108.9
O8C C29C H29F 108.9
C30C C29C H29F 108.9
H29E C29C H29F 107.7
C31C C30C C35C 110.1(2)
C31C C30C C29C 110.5(2)
C35C C30C C29C 112.6(2)
C31C C30C H30C 107.8
C35C C30C H30C 107.8
C29C C30C H30C 107.8
C30C C31C C32C 111.0(2)
C30C C31C H31E 109.4
C32C C31C H31E 109.4
C30C C31C H31F 109.4
C32C C31C H31F 109.4
H31E C31C H31F 108
C33C C32C C31C 110.8(2)
C33C C32C H32E 109.5
C31C C32C H32E 109.5
C33C C32C H32F 109.5
C31C C32C H32F 109.5
H32E C32C H32F 108.1
C32C C33C C34C 111.0(2)
C32C C33C H33E 109.4
C34C C33C H33E 109.4
C32C C33C H33F 109.4
C34C C33C H33F 109.4
H33E C33C H33F 108
C33C C34C C35C 111.2(3)
C33C C34C H34E 109.4
C35C C34C H34E 109.4
C33C C34C H34F 109.4
C35C C34C H34F 109.4
H34E C34C H34F 108
C30C C35C C34C 111.0(2)
C30C C35C H35E 109.4
C34C C35C H35E 109.4
C30C C35C H35F 109.4
C34C C35C H35F 109.4
H35E C35C H35F 108
O9C C36C C37C 111.19(18)
O9C C36C H36E 109.4
C37C C36C H36E 109.4
O9C C36C H36F 109.4
C37C C36C H36F 109.4
H36E C36C H36F 108
C42C C37C C36C 111.2(2)
C42C C37C C38C 110.7(2)
C36C C37C C38C 110.1(2)
C42C C37C H37C 108.2
C36C C37C H37C 108.2
C38C C37C H37C 108.2
C37C C38C C39C 111.6(2)
C37C C38C H38E 109.3
C39C C38C H38E 109.3
C37C C38C H38F 109.3
C39C C38C H38F 109.3
H38E C38C H38F 108
C40C C39C C38C 111.9(2)
C40C C39C H39E 109.2
C38C C39C H39E 109.2
C40C C39C H39F 109.2
C38C C39C H39F 109.2
H39E C39C H39F 107.9
C41C C40C C39C 110.7(3)
C41C C40C H40E 109.5
C39C C40C H40E 109.5
C41C C40C H40F 109.5
C39C C40C H40F 109.5
H40E C40C H40F 108.1
C40C C41C C42C 111.2(3)
C40C C41C H41E 109.4
C42C C41C H41E 109.4
C40C C41C H41F 109.4
C42C C41C H41F 109.4
H41E C41C H41F 108
C37C C42C C41C 111.9(2)
C37C C42C H42E 109.2
C41C C42C H42E 109.2
C37C C42C H42F 109.2
C41C C42C H42F 109.2
H42E C42C H42F 107.9
O11C C43C C44C 113.24(19)
O11C C43C H43E 108.9
C44C C43C H43E 108.9
O11C C43C H43F 108.9
C44C C43C H43F 108.9
H43E C43C H43F 107.7
C43C C44C C45C 108.6(2)
C43C C44C C49C 113.3(2)
C45C C44C C49C 110.3(2)
C43C C44C H44C 108.2
C45C C44C H44C 108.2
C49C C44C H44C 108.2
C46C C45C C44C 111.5(3)
C46C C45C H45E 109.3
C44C C45C H45E 109.3
C46C C45C H45F 109.3
C44C C45C H45F 109.3
H45E C45C H45F 108
C47C C46C C45C 111.0(3)
C47C C46C H46E 109.4
C45C C46C H46E 109.4
C47C C46C H46F 109.4
C45C C46C H46F 109.4
H46E C46C H46F 108
C48C C47C C46C 112.0(3)
C48C C47C H47E 109.2
C46C C47C H47E 109.2
C48C C47C H47F 109.2
C46C C47C H47F 109.2
H47E C47C H47F 107.9
C47C C48C C49C 111.6(3)
C47C C48C H48E 109.3
C49C C48C H48E 109.3
C47C C48C H48F 109.3
C49C C48C H48F 109.3
H48E C48C H48F 108
C48C C49C C44C 110.4(2)
C48C C49C H49E 109.6
C44C C49C H49E 109.6
C48C C49C H49F 109.6
C44C C49C H49F 109.6
H49E C49C H49F 108.1
O12C C50C C51C 112.8(2)
O12C C50C H50E 109
C51C C50C H50E 109
O12C C50C H50F 109
C51C C50C H50F 109
H50E C50C H50F 107.8
C50C C51C C56C 112.4(2)
C50C C51C C52C 109.3(2)
C56C C51C C52C 109.7(2)
C50C C51C H51C 108.4
C56C C51C H51C 108.4
C52C C51C H51C 108.4
C53C C52C C51C 111.5(2)
C53C C52C H52E 109.3
C51C C52C H52E 109.3
C53C C52C H52F 109.3
C51C C52C H52F 109.3
H52E C52C H52F 108
C52C C53C C54C 112.5(2)
C52C C53C H53E 109.1
C54C C53C H53E 109.1
C52C C53C H53F 109.1
C54C C53C H53F 109.1
H53E C53C H53F 107.8
C55C C54C C53C 111.7(2)
C55C C54C H54E 109.3
C53C C54C H54E 109.3
C55C C54C H54F 109.3
C53C C54C H54F 109.3
H54E C54C H54F 107.9
C54C C55C C56C 110.3(2)
C54C C55C H55E 109.6
C56C C55C H55E 109.6
C54C C55C H55F 109.6
C56C C55C H55F 109.6
H55E C55C H55F 108.1
C51C C56C C55C 111.1(2)
C51C C56C H56E 109.4
C55C C56C H56E 109.4
C51C C56C H56F 109.4
C55C C56C H56F 109.4
H56E C56C H56F 108
O14C C57C C58C 110.95(19)
O14C C57C H57E 109.4
C58C C57C H57E 109.4
O14C C57C H57F 109.4
C58C C57C H57F 109.4
H57E C57C H57F 108
C57C C58C C63C 111.9(2)
C57C C58C C59C 111.1(2)
C63C C58C C59C 110.8(2)
C57C C58C H58C 107.6
C63C C58C H58C 107.6
C59C C58C H58C 107.6
C60C C59C C58C 110.4(2)
C60C C59C H59E 109.6
C58C C59C H59E 109.6
C60C C59C H59F 109.6
C58C C59C H59F 109.6
H59E C59C H59F 108.1
C61C C60C C59C 111.1(3)
C61C C60C H60E 109.4
C59C C60C H60E 109.4
C61C C60C H60F 109.4
C59C C60C H60F 109.4
H60E C60C H60F 108
C60C C61C C62C 111.3(3)
C60C C61C H61E 109.4
C62C C61C H61E 109.4
C60C C61C H61F 109.4
C62C C61C H61F 109.4
H61E C61C H61F 108
C63C C62C C61C 111.0(3)
C63C C62C H62E 109.4
C61C C62C H62E 109.4
C63C C62C H62F 109.4
C61C C62C H62F 109.4
H62E C62C H62F 108
C58C C63C C62C 110.8(2)
C58C C63C H63E 109.5
C62C C63C H63E 109.5
C58C C63C H63F 109.5
C62C C63C H63F 109.5
H63E C63C H63F 108.1
O15C C64C C65C 113.8(2)
O15C C64C H64E 108.8
C65C C64C H64E 108.8
O15C C64C H64F 108.8
C65C C64C H64F 108.8
H64E C64C H64F 107.7
C64C C65C C70C 112.1(2)
C64C C65C C66C 108.5(2)
C70C C65C C66C 110.0(2)
C64C C65C H65C 108.7
C70C C65C H65C 108.7
C66C C65C H65C 108.7
C65C C66C C67C 112.4(2)
C65C C66C H66E 109.1
C67C C66C H66E 109.1
C65C C66C H66F 109.1
C67C C66C H66F 109.1
H66E C66C H66F 107.9
C68C C67C C66C 111.5(3)
C68C C67C H67E 109.3
C66C C67C H67E 109.3
C68C C67C H67F 109.3
C66C C67C H67F 109.3
H67E C67C H67F 108
C69C C68C C67C 112.0(3)
C69C C68C H68E 109.2
C67C C68C H68E 109.2
C69C C68C H68F 109.2
C67C C68C H68F 109.2
H68E C68C H68F 107.9
C68C C69C C70C 111.6(3)
C68C C69C H69E 109.3
C70C C69C H69E 109.3
C68C C69C H69F 109.3
C70C C69C H69F 109.3
H69E C69C H69F 108
C65C C70C C69C 111.7(2)
C65C C70C H70E 109.3
C69C C70C H70E 109.3
C65C C70C H70F 109.3
C69C C70C H70F 109.3
H70E C70C H70F 107.9
O1D V1D O3D 113.75(8)
O1D V1D O14D 116.58(8)
O3D V1D O14D 129.67(7)
O1D V1D O2D 105.60(8)
O3D V1D O2D 74.37(7)
O14D V1D O2D 91.80(7)
O1D V1D O15D 106.47(8)
O3D V1D O15D 92.08(7)
O14D V1D O15D 74.44(7)
O2D V1D O15D 147.92(7)
O1D V1D V2D 126.99(6)
O3D V1D V2D 38.81(5)
O14D V1D V2D 104.61(5)
O2D V1D V2D 38.88(5)
O15D V1D V2D 115.98(5)
O1D V1D V5D 125.23(6)
O3D V1D V5D 108.61(5)
O14D V1D V5D 37.47(5)
O2D V1D V5D 118.24(5)
O15D V1D V5D 38.40(5)
V2D V1D V5D 107.785(16)
O4D V2D O2D 109.01(8)
O4D V2D O5D 112.00(9)
O2D V2D O5D 91.07(7)
O4D V2D O6D 109.70(8)
O2D V2D O6D 141.28(7)
O5D V2D O6D 73.64(7)
O4D V2D O3D 110.28(9)
O2D V2D O3D 74.25(7)
O5D V2D O3D 137.72(7)
O6D V2D O3D 93.24(7)
O4D V2D V1D 127.07(7)
O2D V2D V1D 39.45(5)
O5D V2D V1D 109.67(5)
O6D V2D V1D 112.27(5)
O3D V2D V1D 38.12(5)
O4D V2D V3D 125.79(7)
O2D V2D V3D 113.40(5)
O5D V2D V3D 37.95(5)
O6D V2D V3D 37.73(5)
O3D V2D V3D 112.50(5)
V1D V2D V3D 107.147(15)
O7D V3D O6D 114.42(9)
O7D V3D O5D 105.31(9)
O6D V3D O5D 74.12(7)
O7D V3D O8D 112.94(10)
O6D V3D O8D 132.62(8)
O5D V3D O8D 92.29(8)
O7D V3D O9D 108.93(10)
O6D V3D O9D 91.71(8)
O5D V3D O9D 145.75(8)
O8D V3D O9D 74.37(8)
O7D V3D V4D 126.54(8)
O6D V3D V4D 108.60(5)
O5D V3D V4D 116.00(5)
O8D V3D V4D 37.74(6)
O9D V3D V4D 38.85(5)
O7D V3D V2D 124.52(8)
O6D V3D V2D 38.07(5)
O5D V3D V2D 38.10(5)
O8D V3D V2D 108.94(6)
O9D V3D V2D 116.27(7)
V4D V3D V2D 108.888(17)
O10D V4D O8D 115.61(12)
O10D V4D O12D 117.29(11)
O8D V4D O12D 127.10(8)
O10D V4D O9D 102.68(9)
O8D V4D O9D 75.03(8)
O12D V4D O9D 93.09(9)
O10D V4D O11D 106.45(9)
O8D V4D O11D 91.29(7)
O12D V4D O11D 74.54(7)
O9D V4D O11D 150.85(7)
O10D V4D V5D 128.92(8)
O8D V4D V5D 103.68(6)
O12D V4D V5D 38.26(5)
O9D V4D V5D 118.58(7)
O11D V4D V5D 39.12(5)
O10D V4D V3D 124.14(8)
O8D V4D V3D 38.34(5)
O12D V4D V3D 105.84(5)
O9D V4D V3D 38.94(6)
O11D V4D V3D 118.42(5)
V5D V4D V3D 106.940(16)
O13D V5D O14D 116.73(8)
O13D V5D O12D 118.00(9)
O14D V5D O12D 125.27(7)
O13D V5D O11D 103.62(8)
O14D V5D O11D 92.22(7)
O12D V5D O11D 74.80(7)
O13D V5D O15D 104.05(8)
O14D V5D O15D 74.98(7)
O12D V5D O15D 92.46(7)
O11D V5D O15D 152.33(7)
O13D V5D V4D 127.52(7)
O14D V5D V4D 103.21(5)
O12D V5D V4D 38.04(6)
O11D V5D V4D 39.62(5)
O15D V5D V4D 118.73(5)
O13D V5D V1D 123.84(7)
O14D V5D V1D 37.71(5)
O12D V5D V1D 106.16(5)
O11D V5D V1D 120.79(5)
O15D V5D V1D 38.72(5)
V4D V5D V1D 108.625(16)
C1D O2D V2D 124.78(14)
C1D O2D V1D 131.41(15)
V2D O2D V1D 101.67(7)
C8D O3D V1D 126.90(15)
C8D O3D V2D 129.55(15)
V1D O3D V2D 103.08(8)
C15D O5D V3D 126.83(15)
C15D O5D V2D 128.89(15)
V3D O5D V2D 103.96(8)
C22D O6D V3D 125.97(17)
C22D O6D V2D 129.54(17)
V3D O6D V2D 104.20(8)
C29D O8D V4D 125.93(15)
C29D O8D V3D 129.76(16)
V4D O8D V3D 103.92(9)
C36D O9D V4D 124.31(18)
C36D O9D V3D 131.12(19)
V4D O9D V3D 102.21(9)
C43D O11D V5D 123.34(15)
C43D O11D V4D 130.71(15)
V5D O11D V4D 101.26(7)
C50D O12D V4D 128.16(17)
C50D O12D V5D 127.54(17)
V4D O12D V5D 103.70(8)
C57D O14D V5D 124.89(14)
C57D O14D V1D 130.25(13)
V5D O14D V1D 104.82(7)
C64D O15D V5D 121.07(14)
C64D O15D V1D 131.43(14)
V5D O15D V1D 102.88(8)
O2D C1D C2D 113.8(2)
O2D C1D H1D1 108.8
C2D C1D H1D1 108.8
O2D C1D H1D2 108.8
C2D C1D H1D2 108.8
H1D1 C1D H1D2 107.7
C7D C2D C1D 112.7(2)
C7D C2D C3D 110.3(2)
C1D C2D C3D 109.2(2)
C7D C2D H2D 108.2
C1D C2D H2D 108.2
C3D C2D H2D 108.2
C4D C3D C2D 112.1(2)
C4D C3D H3D1 109.2
C2D C3D H3D1 109.2
C4D C3D H3D2 109.2
C2D C3D H3D2 109.2
H3D1 C3D H3D2 107.9
C3D C4D C5D 111.5(2)
C3D C4D H4D1 109.3
C5D C4D H4D1 109.3
C3D C4D H4D2 109.3
C5D C4D H4D2 109.3
H4D1 C4D H4D2 108
C4D C5D C6D 111.3(2)
C4D C5D H5D1 109.4
C6D C5D H5D1 109.4
C4D C5D H5D2 109.4
C6D C5D H5D2 109.4
H5D1 C5D H5D2 108
C7D C6D C5D 110.8(2)
C7D C6D H6D1 109.5
C5D C6D H6D1 109.5
C7D C6D H6D2 109.5
C5D C6D H6D2 109.5
H6D1 C6D H6D2 108.1
C2D C7D C6D 112.1(2)
C2D C7D H7D1 109.2
C6D C7D H7D1 109.2
C2D C7D H7D2 109.2
C6D C7D H7D2 109.2
H7D1 C7D H7D2 107.9
O3D C8D C9D 113.2(2)
O3D C8D H8D1 108.9
C9D C8D H8D1 108.9
O3D C8D H8D2 108.9
C9D C8D H8D2 108.9
H8D1 C8D H8D2 107.8
C8D C9D C14D 112.5(2)
C8D C9D C10D 109.4(2)
C14D C9D C10D 111.0(2)
C8D C9D H9D 108
C14D C9D H9D 108
C10D C9D H9D 108
C11D C10D C9D 111.6(3)
C11D C10D H10I 109.3
C9D C10D H10I 109.3
C11D C10D H10J 109.3
C9D C10D H10J 109.3
H10I C10D H10J 108
C12D C11D C10D 111.2(3)
C12D C11D H11I 109.4
C10D C11D H11I 109.4
C12D C11D H11J 109.4
C10D C11D H11J 109.4
H11I C11D H11J 108
C11D C12D C13D 111.6(3)
C11D C12D H12I 109.3
C13D C12D H12I 109.3
C11D C12D H12J 109.3
C13D C12D H12J 109.3
H12I C12D H12J 108
C14D C13D C12D 110.9(3)
C14D C13D H13I 109.5
C12D C13D H13I 109.5
C14D C13D H13J 109.5
C12D C13D H13J 109.5
H13I C13D H13J 108
C9D C14D C13D 110.9(3)
C9D C14D H14I 109.5
C13D C14D H14I 109.5
C9D C14D H14J 109.5
C13D C14D H14J 109.5
H14I C14D H14J 108
O5D C15D C16D 113.2(2)
O5D C15D H15G 108.9
C16D C15D H15G 108.9
O5D C15D H15H 108.9
C16D C15D H15H 108.9
H15G C15D H15H 107.8
C15D C16D C21D 111.8(2)
C15D C16D C17D 109.5(2)
C21D C16D C17D 110.3(2)
C15D C16D H16D 108.4
C21D C16D H16D 108.4
C17D C16D H16D 108.4
C16D C17D C18D 111.4(3)
C16D C17D H17G 109.4
C18D C17D H17G 109.4
C16D C17D H17H 109.4
C18D C17D H17H 109.4
H17G C17D H17H 108
C19D C18D C17D 110.9(3)
C19D C18D H18G 109.5
C17D C18D H18G 109.5
C19D C18D H18H 109.5
C17D C18D H18H 109.5
H18G C18D H18H 108
C18D C19D C20D 111.8(3)
C18D C19D H19G 109.3
C20D C19D H19G 109.3
C18D C19D H19H 109.3
C20D C19D H19H 109.3
H19G C19D H19H 107.9
C19D C20D C21D 112.1(3)
C19D C20D H20G 109.2
C21D C20D H20G 109.2
C19D C20D H20H 109.2
C21D C20D H20H 109.2
H20G C20D H20H 107.9
C20D C21D C16D 112.4(2)
C20D C21D H21G 109.1
C16D C21D H21G 109.1
C20D C21D H21H 109.1
C16D C21D H21H 109.1
H21G C21D H21H 107.9
O6D C22D C23D 112.4(2)
O6D C22D H22G 109.1
C23D C22D H22G 109.1
O6D C22D H22H 109.1
C23D C22D H22H 109.1
H22G C22D H22H 107.8
C22D C23D C28D 111.6(2)
C22D C23D C24D 109.4(2)
C28D C23D C24D 110.5(2)
C22D C23D H23D 108.4
C28D C23D H23D 108.4
C24D C23D H23D 108.4
C25D C24D C23D 111.8(3)
C25D C24D H24G 109.3
C23D C24D H24G 109.3
C25D C24D H24H 109.3
C23D C24D H24H 109.3
H24G C24D H24H 107.9
C26D C25D C24D 111.2(3)
C26D C25D H25G 109.4
C24D C25D H25G 109.4
C26D C25D H25H 109.4
C24D C25D H25H 109.4
H25G C25D H25H 108
C27D C26D C25D 111.6(3)
C27D C26D H26G 109.3
C25D C26D H26G 109.3
C27D C26D H26H 109.3
C25D C26D H26H 109.3
H26G C26D H26H 108
C26D C27D C28D 110.6(3)
C26D C27D H27G 109.5
C28D C27D H27G 109.5
C26D C27D H27H 109.5
C28D C27D H27H 109.5
H27G C27D H27H 108.1
C27D C28D C23D 111.9(2)
C27D C28D H28G 109.2
C23D C28D H28G 109.2
C27D C28D H28H 109.2
C23D C28D H28H 109.2
H28G C28D H28H 107.9
O8D C29D C30D 111.7(2)
O8D C29D H29G 109.3
C30D C29D H29G 109.3
O8D C29D H29H 109.3
C30D C29D H29H 109.3
H29G C29D H29H 107.9
C31D C30D C29D 110.3(3)
C31D C30D C35D 111.1(3)
C29D C30D C35D 112.5(3)
C31D C30D H30D 107.6
C29D C30D H30D 107.6
C35D C30D H30D 107.6
C30D C31D C32D 111.0(4)
C30D C31D H31G 109.4
C32D C31D H31G 109.4
C30D C31D H31H 109.4
C32D C31D H31H 109.4
H31G C31D H31H 108
C33D C32D C31D 111.2(4)
C33D C32D H32G 109.4
C31D C32D H32G 109.4
C33D C32D H32H 109.4
C31D C32D H32H 109.4
H32G C32D H32H 108
C34D C33D C32D 112.1(4)
C34D C33D H33G 109.2
C32D C33D H33G 109.2
C34D C33D H33H 109.2
C32D C33D H33H 109.2
H33G C33D H33H 107.9
C33D C34D C35D 110.6(4)
C33D C34D H34G 109.5
C35D C34D H34G 109.5
C33D C34D H34H 109.5
C35D C34D H34H 109.5
H34G C34D H34H 108.1
C34D C35D C30D 113.6(3)
C34D C35D H35G 108.9
C30D C35D H35G 108.9
C34D C35D H35H 108.9
C30D C35D H35H 108.9
H35G C35D H35H 107.7
O9D C36D C37D 114.5(4)
O9D C36D H36G 108.6
C37D C36D H36G 108.6
O9D C36D H36H 108.6
C37D C36D H36H 108.6
H36G C36D H36H 107.6
C36D C37D C42D 113.2(4)
C36D C37D C38D 109.3(4)
C42D C37D C38D 112.1(4)
C36D C37D H37D 107.3
C42D C37D H37D 107.3
C38D C37D H37D 107.3
C39D C38D C37D 110.5(4)
C39D C38D H38G 109.5
C37D C38D H38G 109.5
C39D C38D H38H 109.5
C37D C38D H38H 109.5
H38G C38D H38H 108.1
C40D C39D C38D 112.0(5)
C40D C39D H39G 109.2
C38D C39D H39G 109.2
C40D C39D H39H 109.2
C38D C39D H39H 109.2
H39G C39D H39H 107.9
C39D C40D C41D 117.9(5)
C39D C40D H40G 107.8
C41D C40D H40G 107.8
C39D C40D H40H 107.8
C41D C40D H40H 107.8
H40G C40D H40H 107.2
C40D C41D C42D 113.4(6)
C40D C41D H41G 108.9
C42D C41D H41G 108.9
C40D C41D H41H 108.9
C42D C41D H41H 108.9
H41G C41D H41H 107.7
C37D C42D C41D 105.5(4)
C37D C42D H42G 110.6
C41D C42D H42G 110.6
C37D C42D H42H 110.6
C41D C42D H42H 110.6
H42G C42D H42H 108.8
O11D C43D C44D 114.3(2)
O11D C43D H43G 108.7
C44D C43D H43G 108.7
O11D C43D H43H 108.7
C44D C43D H43H 108.7
H43G C43D H43H 107.6
C43D C44D C49D 116.3(2)
C43D C44D C45D 109.6(2)
C49D C44D C45D 110.5(2)
C43D C44D H44D 106.6
C49D C44D H44D 106.6
C45D C44D H44D 106.6
C46D C45D C44D 110.4(3)
C46D C45D H45G 109.6
C44D C45D H45G 109.6
C46D C45D H45H 109.6
C44D C45D H45H 109.6
H45G C45D H45H 108.1
C47D C46D C45D 110.2(3)
C47D C46D H46G 109.6
C45D C46D H46G 109.6
C47D C46D H46H 109.6
C45D C46D H46H 109.6
H46G C46D H46H 108.1
C48D C47D C46D 112.3(2)
C48D C47D H47G 109.1
C46D C47D H47G 109.1
C48D C47D H47H 109.1
C46D C47D H47H 109.1
H47G C47D H47H 107.9
C49D C48D C47D 111.4(2)
C49D C48D H48G 109.4
C47D C48D H48G 109.4
C49D C48D H48H 109.4
C47D C48D H48H 109.4
H48G C48D H48H 108
C44D C49D C48D 114.3(3)
C44D C49D H49G 108.7
C48D C49D H49G 108.7
C44D C49D H49H 108.7
C48D C49D H49H 108.7
H49G C49D H49H 107.6
O12D C50D C51D 111.2(2)
O12D C50D H50G 109.4
C51D C50D H50G 109.4
O12D C50D H50H 109.4
C51D C50D H50H 109.4
H50G C50D H50H 108
C56D C51D C52D 109.9(2)
C56D C51D C50D 113.1(3)
C52D C51D C50D 109.3(3)
C56D C51D H51D 108.1
C52D C51D H51D 108.1
C50D C51D H51D 108.1
C51D C52D C53D 112.1(3)
C51D C52D H52G 109.2
C53D C52D H52G 109.2
C51D C52D H52H 109.2
C53D C52D H52H 109.2
H52G C52D H52H 107.9
C54D C53D C52D 111.3(3)
C54D C53D H53G 109.4
C52D C53D H53G 109.4
C54D C53D H53H 109.4
C52D C53D H53H 109.4
H53G C53D H53H 108
C53D C54D C55D 111.6(3)
C53D C54D H54G 109.3
C55D C54D H54G 109.3
C53D C54D H54H 109.3
C55D C54D H54H 109.3
H54G C54D H54H 108
C54D C55D C56D 110.4(3)
C54D C55D H55G 109.6
C56D C55D H55G 109.6
C54D C55D H55H 109.6
C56D C55D H55H 109.6
H55G C55D H55H 108.1
C51D C56D C55D 110.9(3)
C51D C56D H56G 109.5
C55D C56D H56G 109.5
C51D C56D H56H 109.5
C55D C56D H56H 109.5
H56G C56D H56H 108
O14D C57D C58D 110.9(2)
O14D C57D H57G 109.4
C58D C57D H57G 109.4
O14D C57D H57H 109.5
C58D C57D H57H 109.5
H57G C57D H57H 108
C63D C58D C57D 113.0(2)
C63D C58D C59D 110.1(2)
C57D C58D C59D 110.7(2)
C63D C58D H58D 107.6
C57D C58D H58D 107.6
C59D C58D H58D 107.6
C58D C59D C60D 110.9(3)
C58D C59D H59G 109.5
C60D C59D H59G 109.5
C58D C59D H59H 109.5
C60D C59D H59H 109.5
H59G C59D H59H 108
C61D C60D C59D 111.9(2)
C61D C60D H60G 109.2
C59D C60D H60G 109.2
C61D C60D H60H 109.2
C59D C60D H60H 109.2
H60G C60D H60H 107.9
C60D C61D C62D 111.1(2)
C60D C61D H61G 109.4
C62D C61D H61G 109.4
C60D C61D H61H 109.4
C62D C61D H61H 109.4
H61G C61D H61H 108
C61D C62D C63D 110.9(3)
C61D C62D H62G 109.5
C63D C62D H62G 109.5
C61D C62D H62H 109.5
C63D C62D H62H 109.5
H62G C62D H62H 108.1
C58D C63D C62D 110.8(2)
C58D C63D H63G 109.5
C62D C63D H63G 109.5
C58D C63D H63H 109.5
C62D C63D H63H 109.5
H63G C63D H63H 108.1
O15D C64D C65D 113.3(2)
O15D C64D H64G 108.9
C65D C64D H64G 108.9
O15D C64D H64H 108.9
C65D C64D H64H 108.9
H64G C64D H64H 107.7
C64D C65D C70D 113.5(2)
C64D C65D C66D 109.8(2)
C70D C65D C66D 110.2(2)
C64D C65D H65D 107.7
C70D C65D H65D 107.7
C66D C65D H65D 107.7
C65D C66D C67D 110.6(3)
C65D C66D H66G 109.5
C67D C66D H66G 109.5
C65D C66D H66H 109.5
C67D C66D H66H 109.5
H66G C66D H66H 108.1
C68D C67D C66D 112.0(3)
C68D C67D H67G 109.2
C66D C67D H67G 109.2
C68D C67D H67H 109.2
C66D C67D H67H 109.2
H67G C67D H67H 107.9
C69D C68D C67D 111.7(3)
C69D C68D H68G 109.3
C67D C68D H68G 109.3
C69D C68D H68H 109.3
C67D C68D H68H 109.3
H68G C68D H68H 107.9
C68D C69D C70D 111.3(3)
C68D C69D H69G 109.4
C70D C69D H69G 109.4
C68D C69D H69H 109.4
C70D C69D H69H 109.4
H69G C69D H69H 108
C65D C70D C69D 110.8(2)
C65D C70D H70G 109.5
C69D C70D H70G 109.5
C65D C70D H70H 109.5
C69D C70D H70H 109.5
H70G C70D H70H 108.1

loop_
_geom_bond_atom_site_label_1
_geom_bond_atom_site_label_2
_geom_bond_distance
V1A O1A 1.5923(16)
V1A O3A 1.9702(16)
V1A O14A 1.9743(15)
V1A O15A 1.9950(15)
V1A O2A 2.0003(15)
V1A V5A 3.1077(5)
V1A V2A 3.1293(5)
V2A O4A 1.5882(16)
V2A O5A 1.9716(15)
V2A O3A 1.9854(15)
V2A O6A 1.9927(16)
V2A O2A 2.0051(16)
V2A V3A 3.1099(5)
V3A O7A 1.5873(16)
V3A O9A 1.9790(16)
V3A O6A 1.9875(15)
V3A O8A 1.9897(16)
V3A O5A 1.9922(16)
V3A V4A 3.1184(5)
V4A O10A 1.5895(16)
V4A O12A 1.9720(16)
V4A O8A 1.9734(16)
V4A O9A 2.0003(16)
V4A O11A 2.0092(16)
V4A V5A 3.1067(5)
V5A O13A 1.5908(16)
V5A O12A 1.9555(16)
V5A O14A 1.9803(15)
V5A O11A 1.9971(15)
V5A O15A 2.0007(15)
O2A C1A 1.438(3)
O3A C8A 1.434(3)
O5A C15A 1.431(3)
O6A C22A 1.435(3)
O8A C29A 1.436(3)
O9A C36A 1.435(3)
O11A C43A 1.439(3)
O12A C50A 1.435(3)
O14A C57A 1.435(2)
O15A C64A 1.433(3)
C1A C2A 1.519(3)
C1A H1A1 0.99
C1A H1A2 0.99
C2A C3A 1.527(3)
C2A C7A 1.530(3)
C2A H2A 1
C3A C4A 1.535(4)
C3A H3A1 0.99
C3A H3A2 0.99
C4A C5A 1.520(5)
C4A H4A1 0.99
C4A H4A2 0.99
C5A C6A 1.523(4)
C5A H5A1 0.99
C5A H5A2 0.99
C6A C7A 1.526(3)
C6A H6A1 0.99
C6A H6A2 0.99
C7A H7A1 0.99
C7A H7A2 0.99
C8A C9A 1.519(3)
C8A H8A1 0.99
C8A H8A2 0.99
C9A C14A 1.525(3)
C9A C10A 1.530(3)
C9A H9A 1
C10A C11A 1.528(4)
C10A H10A 0.99
C10A H10B 0.99
C11A C12A 1.520(4)
C11A H11A 0.99
C11A H11B 0.99
C12A C13A 1.528(4)
C12A H12A 0.99
C12A H12B 0.99
C13A C14A 1.528(3)
C13A H13A 0.99
C13A H13B 0.99
C14A H14A 0.99
C14A H14B 0.99
C15A C16A 1.517(3)
C15A H15A 0.99
C15A H15B 0.99
C16A C21A 1.520(4)
C16A C17A 1.528(4)
C16A H16A 1
C17A C18A 1.529(4)
C17A H17A 0.99
C17A H17B 0.99
C18A C19A 1.510(5)
C18A H18A 0.99
C18A H18B 0.99
C19A C20A 1.529(5)
C19A H19A 0.99
C19A H19B 0.99
C20A C21A 1.526(4)
C20A H20A 0.99
C20A H20B 0.99
C21A H21A 0.99
C21A H21B 0.99
C22A C23A 1.522(3)
C22A H22A 0.99
C22A H22B 0.99
C23A C28A 1.528(3)
C23A C24A 1.529(3)
C23A H23A 1
C24A C25A 1.530(4)
C24A H24A 0.99
C24A H24B 0.99
C25A C26A 1.519(4)
C25A H25A 0.99
C25A H25B 0.99
C26A C27A 1.525(4)
C26A H26A 0.99
C26A H26B 0.99
C27A C28A 1.524(3)
C27A H27A 0.99
C27A H27B 0.99
C28A H28A 0.99
C28A H28B 0.99
C29A C30A 1.521(3)
C29A H29A 0.99
C29A H29B 0.99
C30A C31A 1.527(3)
C30A C35A 1.531(3)
C30A H30A 1
C31A C32A 1.534(4)
C31A H31A 0.99
C31A H31B 0.99
C32A C33A 1.515(4)
C32A H32A 0.99
C32A H32B 0.99
C33A C34A 1.526(4)
C33A H33A 0.99
C33A H33B 0.99
C34A C35A 1.525(3)
C34A H34A 0.99
C34A H34B 0.99
C35A H35A 0.99
C35A H35B 0.99
C36A C37A 1.520(3)
C36A H36A 0.99
C36A H36B 0.99
C37A C42A 1.521(3)
C37A C38A 1.530(3)
C37A H37A 1
C38A C39A 1.531(4)
C38A H38A 0.99
C38A H38B 0.99
C39A C40A 1.512(5)
C39A H39A 0.99
C39A H39B 0.99
C40A C41A 1.522(5)
C40A H40A 0.99
C40A H40B 0.99
C41A C42A 1.518(4)
C41A H41A 0.99
C41A H41B 0.99
C42A H42A 0.99
C42A H42B 0.99
C43A C44A 1.510(3)
C43A H43A 0.99
C43A H43B 0.99
C44A C49A 1.530(3)
C44A C45A 1.531(3)
C44A H44A 1
C45A C46A 1.530(4)
C45A H45A 0.99
C45A H45B 0.99
C46A C47A 1.518(4)
C46A H46A 0.99
C46A H46B 0.99
C47A C48A 1.525(4)
C47A H47A 0.99
C47A H47B 0.99
C48A C49A 1.522(4)
C48A H48A 0.99
C48A H48B 0.99
C49A H49A 0.99
C49A H49B 0.99
C50A C51A 1.506(3)
C50A H50A 0.99
C50A H50B 0.99
C51A C56A 1.527(4)
C51A C52A 1.534(3)
C51A H51A 1
C52A C53A 1.519(4)
C52A H52A 0.99
C52A H52B 0.99
C53A C54A 1.526(5)
C53A H53A 0.99
C53A H53B 0.99
C54A C55A 1.535(4)
C54A H54A 0.99
C54A H54B 0.99
C55A C56A 1.518(4)
C55A H55A 0.99
C55A H55B 0.99
C56A H56A 0.99
C56A H56B 0.99
C57A C58A 1.512(3)
C57A H57A 0.99
C57A H57B 0.99
C58A C63A 1.514(4)
C58A C59A 1.533(4)
C58A H58A 1
C59A C60A 1.527(5)
C59A H59A 0.99
C59A H59B 0.99
C60A C61A 1.518(5)
C60A H60A 0.99
C60A H60B 0.99
C61A C62A 1.523(5)
C61A H61A 0.99
C61A H61B 0.99
C62A C63A 1.533(4)
C62A H62A 0.99
C62A H62B 0.99
C63A H63A 0.99
C63A H63B 0.99
C64A C65A 1.523(3)
C64A H64A 0.99
C64A H64B 0.99
C65A C70A 1.522(3)
C65A C66A 1.536(3)
C65A H65A 1
C66A C67A 1.534(4)
C66A H66A 0.99
C66A H66B 0.99
C67A C68A 1.515(4)
C67A H67A 0.99
C67A H67B 0.99
C68A C69A 1.526(4)
C68A H68A 0.99
C68A H68B 0.99
C69A C70A 1.534(3)
C69A H69A 0.99
C69A H69B 0.99
C70A H70A 0.99
C70A H70B 0.99
V1B O1B 1.5899(16)
V1B O2B 1.9704(16)
V1B O15B 1.9853(16)
V1B O3B 1.9859(16)
V1B O14B 1.9966(16)
V1B V5B 3.0922(5)
V1B V2B 3.1371(5)
V2B O4B 1.5882(16)
V2B O6B 1.9807(15)
V2B O2B 1.9816(15)
V2B O3B 1.9898(16)
V2B O5B 1.9987(16)
V2B V3B 3.0872(5)
V3B O7B 1.5895(15)
V3B O5B 1.9720(15)
V3B O9B 1.9769(15)
V3B O8B 1.9964(15)
V3B O6B 2.0116(16)
V4B O10B 1.5882(16)
V4B O9B 1.9622(16)
V4B O11B 1.9704(15)
V4B O12B 2.0016(15)
V4B O8B 2.0030(15)
V4B V5B 3.0964(5)
V5B O13B 1.5876(16)
V5B O15B 1.9588(16)
V5B O11B 1.9842(15)
V5B O12B 1.9971(15)
V5B O14B 1.9983(15)
O2B C1B 1.434(3)
O3B C8B 1.430(3)
O5B C15B 1.428(3)
O6B C22B 1.432(3)
O8B C29B 1.440(3)
O9B C36B 1.429(3)
O11B C43B 1.433(3)
O12B C50B 1.435(3)
O14B C57B 1.437(3)
O15B C64B 1.435(3)
C1B C2B 1.522(3)
C1B H1B1 0.99
C1B H1B2 0.99
C2B C7B 1.524(4)
C2B C3B 1.531(3)
C2B H2B 1
C3B C4B 1.542(4)
C3B H3B1 0.99
C3B H3B2 0.99
C4B C5B 1.515(6)
C4B H4B1 0.99
C4B H4B2 0.99
C5B C6B 1.508(5)
C5B H5B1 0.99
C5B H5B2 0.99
C6B C7B 1.529(4)
C6B H6B1 0.99
C6B H6B2 0.99
C7B H7B1 0.99
C7B H7B2 0.99
C8B C9B 1.509(3)
C8B H8B1 0.99
C8B H8B2 0.99
C9B C14B 1.529(3)
C9B C10B 1.539(4)
C9B H9B 1
C10B C11B 1.508(4)
C10B H10C 0.99
C10B H10D 0.99
C11B C12B 1.531(4)
C11B H11C 0.99
C11B H11D 0.99
C12B C13B 1.518(4)
C12B H12C 0.99
C12B H12D 0.99
C13B C14B 1.504(4)
C13B H13C 0.99
C13B H13D 0.99
C14B H14C 0.99
C14B H14D 0.99
C15B C16B 1.521(3)
C15B H15C 0.99
C15B H15D 0.99
C16B C21B 1.532(3)
C16B C17B 1.534(3)
C16B H16B 1
C17B C18B 1.528(4)
C17B H17C 0.99
C17B H17D 0.99
C18B C19B 1.515(5)
C18B H18C 0.99
C18B H18D 0.99
C19B C20B 1.522(5)
C19B H19C 0.99
C19B H19D 0.99
C20B C21B 1.531(4)
C20B H20C 0.99
C20B H20D 0.99
C21B H21C 0.99
C21B H21D 0.99
C22B C23B 1.523(3)
C22B H22C 0.99
C22B H22D 0.99
C23B C28B 1.524(3)
C23B C24B 1.527(3)
C23B H23B 1
C24B C25B 1.533(4)
C24B H24C 0.99
C24B H24D 0.99
C25B C26B 1.519(5)
C25B H25C 0.99
C25B H25D 0.99
C26B C27B 1.525(4)
C26B H26C 0.99
C26B H26D 0.99
C27B C28B 1.532(3)
C27B H27C 0.99
C27B H27D 0.99
C28B H28C 0.99
C28B H28D 0.99
C29B C30B 1.524(3)
C29B H29C 0.99
C29B H29D 0.99
C30B C35B 1.524(3)
C30B C31B 1.525(4)
C30B H30B 1
C31B C32B 1.533(4)
C31B H31C 0.99
C31B H31D 0.99
C32B C33B 1.512(5)
C32B H32C 0.99
C32B H32D 0.99
C33B C34B 1.518(5)
C33B H33C 0.99
C33B H33D 0.99
C34B C35B 1.526(4)
C34B H34C 0.99
C34B H34D 0.99
C35B H35C 0.99
C35B H35D 0.99
C36B C37B 1.519(3)
C36B H36C 0.99
C36B H36D 0.99
C37B C38B 1.522(4)
C37B C42B 1.529(4)
C37B H37B 1
C38B C39B 1.523(4)
C38B H38C 0.99
C38B H38D 0.99
C39B C40B 1.537(5)
C39B H39C 0.99
C39B H39D 0.99
C40B C41B 1.517(5)
C40B H40C 0.99
C40B H40D 0.99
C41B C42B 1.525(4)
C41B H41C 0.99
C41B H41D 0.99
C42B H42C 0.99
C42B H42D 0.99
C43B C44B 1.514(3)
C43B H43C 0.99
C43B H43D 0.99
C44B C45B 1.528(4)
C44B C49B 1.528(4)
C44B H44B 1
C45B C46B 1.529(5)
C45B H45C 0.99
C45B H45D 0.99
C46B C47B 1.518(6)
C46B H46C 0.99
C46B H46D 0.99
C47B C48B 1.517(5)
C47B H47C 0.99
C47B H47D 0.99
C48B C49B 1.527(4)
C48B H48C 0.99
C48B H48D 0.99
C49B H49C 0.99
C49B H49D 0.99
C50B C51B 1.518(3)
C50B H50C 0.99
C50B H50D 0.99
C51B C56B 1.523(4)
C51B C52B 1.532(3)
C51B H51B 1
C52B C53B 1.536(4)
C52B H52C 0.99
C52B H52D 0.99
C53B C54B 1.508(5)
C53B H53C 0.99
C53B H53D 0.99
C54B C55B 1.533(4)
C54B H54C 0.99
C54B H54D 0.99
C55B C56B 1.532(3)
C55B H55C 0.99
C55B H55D 0.99
C56B H56C 0.99
C56B H56D 0.99
C57B C58B 1.520(3)
C57B H57C 0.99
C57B H57D 0.99
C58B C63B 1.526(3)
C58B C59B 1.531(3)
C58B H58B 1
C59B C60B 1.536(4)
C59B H59C 0.99
C59B H59D 0.99
C60B C61B 1.514(5)
C60B H60C 0.99
C60B H60D 0.99
C61B C62B 1.520(4)
C61B H61C 0.99
C61B H61D 0.99
C62B C63B 1.531(3)
C62B H62C 0.99
C62B H62D 0.99
C63B H63C 0.99
C63B H63D 0.99
C64B C65E 1.374(7)
C64B C65B 1.620(6)
C64B H64C 0.99
C64B H64D 0.99
C65B C70B 1.530(7)
C65B C66B 1.549(7)
C65B H65B 1
C66B C67B 1.526(7)
C66B H66C 0.99
C66B H66D 0.99
C67B C68B 1.508(9)
C67B H67C 0.99
C67B H67D 0.99
C68B C69B 1.534(7)
C68B H68C 0.99
C68B H68D 0.99
C69B C70B 1.527(6)
C69B H69C 0.99
C69B H69D 0.99
C70B H70C 0.99
C70B H70D 0.99
C65E C66E 1.532(9)
C65E C70E 1.548(9)
C65E H65E 1
C66E C67E 1.514(8)
C66E H66I 0.99
C66E H66J 0.99
C67E C68E 1.522(10)
C67E H67I 0.99
C67E H67J 0.99
C68E C69E 1.537(9)
C68E H68I 0.99
C68E H68J 0.99
C69E C70E 1.509(8)
C69E H69I 0.99
C69E H69J 0.99
C70E H70I 0.99
C70E H70J 0.99
V1C O1C 1.5940(16)
V1C O14C 1.9806(16)
V1C O3C 1.9810(15)
V1C O15C 1.9837(16)
V1C O2C 1.9953(15)
V1C V2C 3.1034(5)
V1C V5C 3.1343(5)
V2C O4C 1.5885(16)
V2C O3C 1.9685(15)
V2C O5C 1.9785(15)
V2C O2C 1.9931(15)
V2C O6C 2.0075(15)
V2C V3C 3.1027(5)
V3C O7C 1.5901(15)
V3C O9C 1.9642(15)
V3C O5C 1.9738(15)
V3C O6C 1.9945(15)
V3C O8C 2.0008(15)
V3C V4C 3.1308(5)
V4C O10C 1.5904(15)
V4C O11C 1.9705(15)
V4C O9C 1.9745(15)
V4C O8C 2.0030(15)
V4C O12C 2.0141(15)
V4C V5C 3.0986(5)
V5C O13C 1.5853(16)
V5C O14C 1.9742(15)
V5C O12C 1.9783(15)
V5C O15C 1.9898(16)
V5C O11C 2.0032(16)
O2C C1C 1.436(3)
O3C C8C 1.437(3)
O5C C15C 1.433(3)
O6C C22C 1.436(2)
O8C C29C 1.435(3)
O9C C36C 1.430(3)
O11C C43C 1.430(3)
O12C C50C 1.430(3)
O14C C57C 1.432(3)
O15C C64C 1.437(3)
C1C C2C 1.518(3)
C1C H1C1 0.99
C1C H1C2 0.99
C2C C7C 1.530(3)
C2C C3C 1.530(3)
C2C H2C 1
C3C C4C 1.527(3)
C3C H3C1 0.99
C3C H3C2 0.99
C4C C5C 1.520(4)
C4C H4C1 0.99
C4C H4C2 0.99
C5C C6C 1.527(4)
C5C H5C1 0.99
C5C H5C2 0.99
C6C C7C 1.523(3)
C6C H6C1 0.99
C6C H6C2 0.99
C7C H7C1 0.99
C7C H7C2 0.99
C8C C9E 1.563(5)
C8C H8C1 0.99
C8C H8C2 0.99
C9C C14C 1.514(11)
C9C C10C 1.535(7)
C9C H9C 0.95
C10C C11C 1.52(2)
C10C H10E 0.99
C10C H10F 0.99
C11C C12C 1.58(3)
C11C H11E 0.99
C11C H11F 0.99
C12C C13C 1.532(8)
C12C H12E 0.99
C12C H12F 0.99
C13C C14C 1.511(13)
C13C H13E 0.99
C13C H13F 0.99
C14C H14E 0.99
C14C H14F 0.99
C9E C14E 1.533(10)
C9E C10E 1.539(6)
C9E H9E 1
C10E C11E 1.520(7)
C10E H10G 0.99
C10E H10H 0.99
C13E C14E 1.522(9)
C13E C12E 1.52(2)
C13E H13G 0.99
C13E H13H 0.99
C12E C11E 1.53(2)
C12E H12G 0.99
C12E H12H 0.99
C11E H11G 0.99
C11E H11H 0.99
C14E H14G 0.99
C14E H14H 0.99
C15C C16C 1.520(3)
C15C H15E 0.99
C15C H15F 0.99
C16C C17C 1.528(4)
C16C C21C 1.532(4)
C16C H16C 1
C17C C18C 1.535(5)
C17C H17E 0.99
C17C H17F 0.99
C18C C19C 1.517(6)
C18C H18E 0.99
C18C H18F 0.99
C19C C20C 1.516(5)
C19C H19E 0.99
C19C H19F 0.99
C20C C21C 1.529(4)
C20C H20E 0.99
C20C H20F 0.99
C21C H21E 0.99
C21C H21F 0.99
C22C C23C 1.520(3)
C22C H22E 0.99
C22C H22F 0.99
C23C C28C 1.519(3)
C23C C24C 1.532(3)
C23C H23C 1
C24C C25C 1.527(4)
C24C H24E 0.99
C24C H24F 0.99
C25C C26C 1.521(5)
C25C H25E 0.99
C25C H25F 0.99
C26C C27C 1.514(4)
C26C H26E 0.99
C26C H26F 0.99
C27C C28C 1.534(3)
C27C H27E 0.99
C27C H27F 0.99
C28C H28E 0.99
C28C H28F 0.99
C29C C30C 1.530(3)
C29C H29E 0.99
C29C H29F 0.99
C30C C31C 1.525(3)
C30C C35C 1.530(3)
C30C H30C 1
C31C C32C 1.530(4)
C31C H31E 0.99
C31C H31F 0.99
C32C C33C 1.522(4)
C32C H32E 0.99
C32C H32F 0.99
C33C C34C 1.524(4)
C33C H33E 0.99
C33C H33F 0.99
C34C C35C 1.536(4)
C34C H34E 0.99
C34C H34F 0.99
C35C H35E 0.99
C35C H35F 0.99
C36C C37C 1.522(3)
C36C H36E 0.99
C36C H36F 0.99
C37C C42C 1.518(4)
C37C C38C 1.526(3)
C37C H37C 1
C38C C39C 1.529(4)
C38C H38E 0.99
C38C H38F 0.99
C39C C40C 1.518(5)
C39C H39E 0.99
C39C H39F 0.99
C40C C41C 1.518(4)
C40C H40E 0.99
C40C H40F 0.99
C41C C42C 1.528(4)
C41C H41E 0.99
C41C H41F 0.99
C42C H42E 0.99
C42C H42F 0.99
C43C C44C 1.527(3)
C43C H43E 0.99
C43C H43F 0.99
C44C C45C 1.530(4)
C44C C49C 1.531(4)
C44C H44C 1
C45C C46C 1.524(4)
C45C H45E 0.99
C45C H45F 0.99
C46C C47C 1.523(5)
C46C H46E 0.99
C46C H46F 0.99
C47C C48C 1.517(5)
C47C H47E 0.99
C47C H47F 0.99
C48C C49C 1.527(4)
C48C H48E 0.99
C48C H48F 0.99
C49C H49E 0.99
C49C H49F 0.99
C50C C51C 1.518(3)
C50C H50E 0.99
C50C H50F 0.99
C51C C56C 1.525(4)
C51C C52C 1.532(3)
C51C H51C 1
C52C C53C 1.524(4)
C52C H52E 0.99
C52C H52F 0.99
C53C C54C 1.528(4)
C53C H53E 0.99
C53C H53F 0.99
C54C C55C 1.524(4)
C54C H54E 0.99
C54C H54F 0.99
C55C C56C 1.528(4)
C55C H55E 0.99
C55C H55F 0.99
C56C H56E 0.99
C56C H56F 0.99
C57C C58C 1.517(3)
C57C H57E 0.99
C57C H57F 0.99
C58C C63C 1.524(4)
C58C C59C 1.532(3)
C58C H58C 1
C59C C60C 1.526(4)
C59C H59E 0.99
C59C H59F 0.99
C60C C61C 1.508(5)
C60C H60E 0.99
C60C H60F 0.99
C61C C62C 1.527(5)
C61C H61E 0.99
C61C H61F 0.99
C62C C63C 1.526(4)
C62C H62E 0.99
C62C H62F 0.99
C63C H63E 0.99
C63C H63F 0.99
C64C C65C 1.512(3)
C64C H64E 0.99
C64C H64F 0.99
C65C C70C 1.526(4)
C65C C66C 1.529(4)
C65C H65C 1
C66C C67C 1.531(4)
C66C H66E 0.99
C66C H66F 0.99
C67C C68C 1.514(5)
C67C H67E 0.99
C67C H67F 0.99
C68C C69C 1.512(5)
C68C H68E 0.99
C68C H68F 0.99
C69C C70C 1.532(4)
C69C H69E 0.99
C69C H69F 0.99
C70C H70E 0.99
C70C H70F 0.99
V1D O1D 1.5892(17)
V1D O3D 1.9621(16)
V1D O14D 1.9812(16)
V1D O2D 2.0086(17)
V1D O15D 2.0093(16)
V1D V2D 3.0961(5)
V1D V5D 3.1314(5)
V2D O4D 1.5872(17)
V2D O2D 1.9846(16)
V2D O5D 1.9863(19)
V2D O6D 1.9874(17)
V2D O3D 1.9919(18)
V2D V3D 3.1243(6)
V3D O7D 1.589(2)
V3D O6D 1.9721(19)
V3D O5D 1.9796(17)
V3D O8D 1.9858(18)
V3D O9D 1.998(2)
V3D V4D 3.1074(6)
V4D O10D 1.585(2)
V4D O8D 1.960(2)
V4D O12D 1.965(2)
V4D O9D 1.9942(18)
V4D O11D 2.0148(16)
V4D V5D 3.0988(6)
V5D O13D 1.5923(17)
V5D O14D 1.9705(16)
V5D O12D 1.9752(17)
V5D O11D 1.9936(18)
V5D O15D 1.9954(17)
O2D C1D 1.431(3)
O3D C8D 1.437(3)
O5D C15D 1.427(3)
O6D C22D 1.429(3)
O8D C29D 1.421(3)
O9D C36D 1.438(3)
O11D C43D 1.430(3)
O12D C50D 1.441(3)
O14D C57D 1.434(3)
O15D C64D 1.432(3)
C1D C2D 1.516(3)
C1D H1D1 0.99
C1D H1D2 0.99
C2D C7D 1.515(4)
C2D C3D 1.533(3)
C2D H2D 1
C3D C4D 1.524(4)
C3D H3D1 0.99
C3D H3D2 0.99
C4D C5D 1.528(4)
C4D H4D1 0.99
C4D H4D2 0.99
C5D C6D 1.529(4)
C5D H5D1 0.99
C5D H5D2 0.99
C6D C7D 1.522(3)
C6D H6D1 0.99
C6D H6D2 0.99
C7D H7D1 0.99
C7D H7D2 0.99
C8D C9D 1.516(4)
C8D H8D1 0.99
C8D H8D2 0.99
C9D C14D 1.527(4)
C9D C10D 1.531(4)
C9D H9D 1
C10D C11D 1.522(5)
C10D H10I 0.99
C10D H10J 0.99
C11D C12D 1.521(5)
C11D H11I 0.99
C11D H11J 0.99
C12D C13D 1.529(5)
C12D H12I 0.99
C12D H12J 0.99
C13D C14D 1.528(5)
C13D H13I 0.99
C13D H13J 0.99
C14D H14I 0.99
C14D H14J 0.99
C15D C16D 1.507(4)
C15D H15G 0.99
C15D H15H 0.99
C16D C21D 1.526(4)
C16D C17D 1.526(4)
C16D H16D 1
C17D C18D 1.529(4)
C17D H17G 0.99
C17D H17H 0.99
C18D C19D 1.510(4)
C18D H18G 0.99
C18D H18H 0.99
C19D C20D 1.517(5)
C19D H19G 0.99
C19D H19H 0.99
C20D C21D 1.519(4)
C20D H20G 0.99
C20D H20H 0.99
C21D H21G 0.99
C21D H21H 0.99
C22D C23D 1.515(4)
C22D H22G 0.99
C22D H22H 0.99
C23D C28D 1.527(4)
C23D C24D 1.537(4)
C23D H23D 1
C24D C25D 1.527(4)
C24D H24G 0.99
C24D H24H 0.99
C25D C26D 1.519(5)
C25D H25G 0.99
C25D H25H 0.99
C26D C27D 1.519(5)
C26D H26G 0.99
C26D H26H 0.99
C27D C28D 1.524(4)
C27D H27G 0.99
C27D H27H 0.99
C28D H28G 0.99
C28D H28H 0.99
C29D C30D 1.533(4)
C29D H29G 0.99
C29D H29H 0.99
C30D C31D 1.518(5)
C30D C35D 1.540(5)
C30D H30D 1
C31D C32D 1.540(6)
C31D H31G 0.99
C31D H31H 0.99
C32D C33D 1.513(7)
C32D H32G 0.99
C32D H32H 0.99
C33D C34D 1.506(7)
C33D H33G 0.99
C33D H33H 0.99
C34D C35D 1.509(5)
C34D H34G 0.99
C34D H34H 0.99
C35D H35G 0.99
C35D H35H 0.99
C36D C37D 1.446(6)
C36D H36G 0.99
C36D H36H 0.99
C37D C42D 1.513(7)
C37D C38D 1.583(6)
C37D H37D 1
C38D C39D 1.451(6)
C38D H38G 0.99
C38D H38H 0.99
C39D C40D 1.440(6)
C39D H39G 0.99
C39D H39H 0.99
C40D C41D 1.487(7)
C40D H40G 0.99
C40D H40H 0.99
C41D C42D 1.514(7)
C41D H41G 0.99
C41D H41H 0.99
C42D H42G 0.99
C42D H42H 0.99
C43D C44D 1.490(4)
C43D H43G 0.99
C43D H43H 0.99
C44D C49D 1.497(4)
C44D C45D 1.543(4)
C44D H44D 1
C45D C46D 1.531(4)
C45D H45G 0.99
C45D H45H 0.99
C46D C47D 1.530(5)
C46D H46G 0.99
C46D H46H 0.99
C47D C48D 1.529(4)
C47D H47G 0.99
C47D H47H 0.99
C48D C49D 1.506(4)
C48D H48G 0.99
C48D H48H 0.99
C49D H49G 0.99
C49D H49H 0.99
C50D C51D 1.541(4)
C50D H50G 0.99
C50D H50H 0.99
C51D C56D 1.522(4)
C51D C52D 1.526(4)
C51D H51D 1
C52D C53D 1.545(5)
C52D H52G 0.99
C52D H52H 0.99
C53D C54D 1.488(5)
C53D H53G 0.99
C53D H53H 0.99
C54D C55D 1.527(5)
C54D H54G 0.99
C54D H54H 0.99
C55D C56D 1.542(4)
C55D H55G 0.99
C55D H55H 0.99
C56D H56G 0.99
C56D H56H 0.99
C57D C58D 1.525(3)
C57D H57G 0.99
C57D H57H 0.99
C58D C63D 1.523(4)
C58D C59D 1.526(4)
C58D H58D 1
C59D C60D 1.543(4)
C59D H59G 0.99
C59D H59H 0.99
C60D C61D 1.505(5)
C60D H60G 0.99
C60D H60H 0.99
C61D C62D 1.527(4)
C61D H61G 0.99
C61D H61H 0.99
C62D C63D 1.534(4)
C62D H62G 0.99
C62D H62H 0.99
C63D H63G 0.99
C63D H63H 0.99
C64D C65D 1.518(4)
C64D H64G 0.99
C64D H64H 0.99
C65D C70D 1.528(4)
C65D C66D 1.528(4)
C65D H65D 1
C66D C67D 1.529(5)
C66D H66G 0.99
C66D H66H 0.99
C67D C68D 1.515(6)
C67D H67G 0.99
C67D H67H 0.99
C68D C69D 1.512(5)
C68D H68G 0.99
C68D H68H 0.99
C69D C70D 1.528(4)
C69D H69G 0.99
C69D H69H 0.99
C70D H70G 0.99
C70D H70H 0.99

loop_
_geom_torsion_atom_site_label_1
_geom_torsion_atom_site_label_2
_geom_torsion_atom_site_label_3
_geom_torsion_atom_site_label_4
_geom_torsion
O1A V1A V2A O4A 10.32(11)
O3A V1A V2A O4A -83.65(11)
O14A V1A V2A O4A 148.76(9)
O15A V1A V2A O4A -130.82(9)
O2A V1A V2A O4A 72.42(10)
V5A V1A V2A O4A -171.61(8)
O1A V1A V2A O5A -131.82(9)
O3A V1A V2A O5A 134.21(9)
O14A V1A V2A O5A 6.62(7)
O15A V1A V2A O5A 87.04(7)
O2A V1A V2A O5A -69.72(8)
V5A V1A V2A O5A 46.25(5)
O1A V1A V2A O3A 93.97(11)
O14A V1A V2A O3A -127.59(9)
O15A V1A V2A O3A -47.17(9)
O2A V1A V2A O3A 156.07(10)
V5A V1A V2A O3A -87.96(7)
O1A V1A V2A O6A 146.88(9)
O3A V1A V2A O6A 52.91(9)
O14A V1A V2A O6A -74.68(7)
O15A V1A V2A O6A 5.74(7)
O2A V1A V2A O6A -151.02(9)
V5A V1A V2A O6A -35.05(5)
O1A V1A V2A O2A -62.10(10)
O3A V1A V2A O2A -156.07(10)
O14A V1A V2A O2A 76.34(8)
O15A V1A V2A O2A 156.76(9)
V5A V1A V2A O2A 115.97(7)
O1A V1A V2A V3A -172.43(8)
O3A V1A V2A V3A 93.59(7)
O14A V1A V2A V3A -33.99(5)
O15A V1A V2A V3A 46.43(5)
O2A V1A V2A V3A -110.33(7)
V5A V1A V2A V3A 5.635(19)
O4A V2A V3A O7A -12.14(12)
O5A V2A V3A O7A 73.97(11)
O3A V2A V3A O7A -150.11(10)
O6A V2A V3A O7A -77.47(11)
O2A V2A V3A O7A 129.78(10)
V1A V2A V3A O7A 170.58(9)
O4A V2A V3A O9A 127.38(9)
O5A V2A V3A O9A -146.51(9)
O3A V2A V3A O9A -10.59(7)
O6A V2A V3A O9A 62.05(9)
O2A V2A V3A O9A -90.70(7)
V1A V2A V3A O9A -49.90(5)
O4A V2A V3A O6A 65.33(11)
O5A V2A V3A O6A 151.43(11)
O3A V2A V3A O6A -72.65(9)
O2A V2A V3A O6A -152.75(9)
V1A V2A V3A O6A -111.95(7)
O4A V2A V3A O8A -151.81(9)
O5A V2A V3A O8A -65.70(9)
O3A V2A V3A O8A 70.22(7)
O6A V2A V3A O8A 142.86(9)
O2A V2A V3A O8A -9.89(7)
V1A V2A V3A O8A 30.91(5)
O4A V2A V3A O5A -86.10(11)
O3A V2A V3A O5A 135.92(9)
O6A V2A V3A O5A -151.43(11)
O2A V2A V3A O5A 55.82(9)
V1A V2A V3A O5A 96.61(8)
O4A V2A V3A V4A 168.17(8)
O5A V2A V3A V4A -105.72(8)
O3A V2A V3A V4A 30.20(5)
O6A V2A V3A V4A 102.84(7)
O2A V2A V3A V4A -49.91(5)
V1A V2A V3A V4A -9.110(19)
O7A V3A V4A O10A 11.78(12)
O9A V3A V4A O10A -65.79(11)
O6A V3A V4A O10A -127.70(9)
O8A V3A V4A O10A 87.76(11)
O5A V3A V4A O10A 151.29(9)
V2A V3A V4A O10A -168.53(8)
O7A V3A V4A O12A 150.15(10)
O9A V3A V4A O12A 72.58(9)
O6A V3A V4A O12A 10.67(7)
O8A V3A V4A O12A -133.87(9)
O5A V3A V4A O12A -70.33(7)
V2A V3A V4A O12A -30.16(5)
O7A V3A V4A O8A -75.98(11)
O9A V3A V4A O8A -153.55(11)
O6A V3A V4A O8A 144.54(9)
O5A V3A V4A O8A 63.53(9)
V2A V3A V4A O8A 103.71(7)
O7A V3A V4A O9A 77.57(11)
O6A V3A V4A O9A -61.91(9)
O8A V3A V4A O9A 153.55(11)
O5A V3A V4A O9A -142.92(9)
V2A V3A V4A O9A -102.74(8)
O7A V3A V4A O11A -128.95(10)
O9A V3A V4A O11A 153.48(9)
O6A V3A V4A O11A 91.57(7)
O8A V3A V4A O11A -52.97(9)
O5A V3A V4A O11A 10.57(7)
V2A V3A V4A O11A 50.75(5)
O7A V3A V4A V5A -170.45(8)
O9A V3A V4A V5A 111.98(8)
O6A V3A V4A V5A 50.07(5)
O8A V3A V4A V5A -94.47(7)
O5A V3A V4A V5A -30.94(5)
V2A V3A V4A V5A 9.242(19)
O10A V4A V5A O13A -5.58(11)
O12A V4A V5A O13A -90.10(11)
O8A V4A V5A O13A 136.33(9)
O9A V4A V5A O13A -142.91(9)
O11A V4A V5A O13A 66.00(11)
V3A V4A V5A O13A 176.62(8)
O10A V4A V5A O12A 84.52(11)
O8A V4A V5A O12A -133.57(9)
O9A V4A V5A O12A -52.81(9)
O11A V4A V5A O12A 156.10(11)
V3A V4A V5A O12A -93.28(8)
O10A V4A V5A O14A -148.56(9)
O12A V4A V5A O14A 126.92(9)
O8A V4A V5A O14A -6.66(7)
O9A V4A V5A O14A 74.11(7)
O11A V4A V5A O14A -76.98(8)
V3A V4A V5A O14A 33.64(5)
O10A V4A V5A O11A -71.58(10)
O12A V4A V5A O11A -156.10(11)
O8A V4A V5A O11A 70.32(8)
O9A V4A V5A O11A 151.09(9)
V3A V4A V5A O11A 110.62(7)
O10A V4A V5A O15A 131.55(9)
O12A V4A V5A O15A 47.03(9)
O8A V4A V5A O15A -86.54(7)
O9A V4A V5A O15A -5.77(8)
O11A V4A V5A O15A -156.87(9)
V3A V4A V5A O15A -46.25(5)
O10A V4A V5A V1A 172.02(7)
O12A V4A V5A V1A 87.49(8)
O8A V4A V5A V1A -46.08(5)
O9A V4A V5A V1A 34.69(6)
O11A V4A V5A V1A -116.40(7)
V3A V4A V5A V1A -5.783(19)
O1A V1A V5A O13A -4.40(11)
O3A V1A V5A O13A 138.55(9)
O14A V1A V5A O13A -92.82(11)
O15A V1A V5A O13A 60.81(11)
O2A V1A V5A O13A -141.94(10)
V2A V1A V5A O13A 177.56(8)
O1A V1A V5A O12A -142.97(9)
O3A V1A V5A O12A -0.03(7)
O14A V1A V5A O12A 128.60(9)
O15A V1A V5A O12A -77.76(9)
O2A V1A V5A O12A 79.49(7)
V2A V1A V5A O12A 38.99(5)
O1A V1A V5A O14A 88.42(11)
O3A V1A V5A O14A -128.63(9)
O15A V1A V5A O14A 153.63(10)
O2A V1A V5A O14A -49.11(9)
V2A V1A V5A O14A -89.61(7)
O1A V1A V5A O11A 137.15(9)
O3A V1A V5A O11A -79.90(7)
O14A V1A V5A O11A 48.73(9)
O15A V1A V5A O11A -157.64(9)
O2A V1A V5A O11A -0.38(8)
V2A V1A V5A O11A -40.88(5)
O1A V1A V5A O15A -65.21(10)
O3A V1A V5A O15A 77.74(8)
O14A V1A V5A O15A -153.63(10)
O2A V1A V5A O15A 157.26(9)
V2A V1A V5A O15A 116.75(7)
O1A V1A V5A V4A 178.12(8)
O3A V1A V5A V4A -38.93(5)
O14A V1A V5A V4A 89.70(7)
O15A V1A V5A V4A -116.67(7)
O2A V1A V5A V4A 40.59(6)
V2A V1A V5A V4A 0.087(19)
O1A V1A O2A C1A -25.26(16)
O3A V1A O2A C1A -142.74(16)
O14A V1A O2A C1A 93.11(15)
O15A V1A O2A C1A 153.63(16)
V5A V1A O2A C1A 121.06(14)
V2A V1A O2A C1A -157.71(18)
O1A V1A O2A V2A 132.45(8)
O3A V1A O2A V2A 14.97(6)
O14A V1A O2A V2A -109.18(7)
O15A V1A O2A V2A -48.66(17)
V5A V1A O2A V2A -81.23(7)
O4A V2A O2A C1A 28.71(18)
O5A V2A O2A C1A -88.29(17)
O3A V2A O2A C1A 140.05(18)
O6A V2A O2A C1A -151.60(16)
V3A V2A O2A C1A -119.35(16)
V1A V2A O2A C1A 154.9(2)
O4A V2A O2A V1A -126.23(8)
O5A V2A O2A V1A 116.78(7)
O3A V2A O2A V1A -14.89(6)
O6A V2A O2A V1A 53.46(14)
V3A V2A O2A V1A 85.72(6)
O1A V1A O3A C8A 79.04(18)
O14A V1A O3A C8A -102.71(17)
O15A V1A O3A C8A -29.23(17)
O2A V1A O3A C8A 174.68(17)
V5A V1A O3A C8A -67.24(16)
V2A V1A O3A C8A -170.1(2)
O1A V1A O3A V2A -110.88(9)
O14A V1A O3A V2A 67.36(9)
O15A V1A O3A V2A 140.84(7)
O2A V1A O3A V2A -15.24(6)
V5A V1A O3A V2A 102.84(6)
O4A V2A O3A C8A -71.91(19)
O5A V2A O3A C8A 105.95(17)
O6A V2A O3A C8A 34.67(17)
O2A V2A O3A C8A -175.16(18)
V3A V2A O3A C8A 71.21(17)
V1A V2A O3A C8A 169.6(2)
O4A V2A O3A V1A 118.49(9)
O5A V2A O3A V1A -63.65(11)
O6A V2A O3A V1A -134.93(7)
O2A V2A O3A V1A 15.24(6)
V3A V2A O3A V1A -98.39(6)
O4A V2A O5A C15A -70.14(19)
O3A V2A O5A C15A 112.01(18)
O6A V2A O5A C15A -168.60(19)
O2A V2A O5A C15A 41.16(18)
V3A V2A O5A C15A 173.4(2)
V1A V2A O5A C15A 76.97(18)
O4A V2A O5A V3A 116.49(9)
O3A V2A O5A V3A -61.36(11)
O6A V2A O5A V3A 18.03(7)
O2A V2A O5A V3A -132.21(7)
V1A V2A O5A V3A -96.40(6)
O7A V3A O5A C15A 61.3(2)
O9A V3A O5A C15A -120.36(18)
O6A V3A O5A C15A 168.64(19)
O8A V3A O5A C15A -51.21(18)
V2A V3A O5A C15A -173.3(2)
V4A V3A O5A C15A -84.65(18)
O7A V3A O5A V2A -125.43(8)
O9A V3A O5A V2A 52.89(13)
O6A V3A O5A V2A -18.11(7)
O8A V3A O5A V2A 122.04(7)
V4A V3A O5A V2A 88.61(7)
O7A V3A O6A C22A -41.3(2)
O9A V3A O6A C22A 70.85(18)
O8A V3A O6A C22A 137.06(17)
O5A V3A O6A C22A -146.74(19)
V2A V3A O6A C22A -164.6(2)
V4A V3A O6A C22A 104.28(17)
O7A V3A O6A V2A 123.33(9)
O9A V3A O6A V2A -124.54(7)
O8A V3A O6A V2A -58.33(12)
O5A V3A O6A V2A 17.87(7)
V4A V3A O6A V2A -91.11(6)
O4A V2A O6A C22A 35.54(18)
O5A V2A O6A C22A 147.81(17)
O3A V2A O6A C22A -80.65(16)
O2A V2A O6A C22A -144.15(16)
V3A V2A O6A C22A 165.8(2)
V1A V2A O6A C22A -109.76(15)
O4A V2A O6A V3A -130.29(8)
O5A V2A O6A V3A -18.03(7)
O3A V2A O6A V3A 113.51(7)
O2A V2A O6A V3A 50.01(14)
V1A V2A O6A V3A 84.40(7)
O10A V4A O8A C29A 55.40(18)
O12A V4A O8A C29A -125.16(16)
O9A V4A O8A C29A 154.69(17)
O11A V4A O8A C29A -53.92(16)
V5A V4A O8A C29A -90.28(16)
V3A V4A O8A C29A 171.3(2)
O10A V4A O8A V3A -115.92(8)
O12A V4A O8A V3A 63.52(10)
O9A V4A O8A V3A -16.63(7)
O11A V4A O8A V3A 134.77(7)
V5A V4A O8A V3A 98.40(6)
O7A V3A O8A C29A -47.2(2)
O9A V3A O8A C29A -153.57(19)
O6A V3A O8A C29A 134.44(17)
O5A V3A O8A C29A 65.22(18)
V2A V3A O8A C29A 99.50(18)
V4A V3A O8A C29A -170.4(2)
O7A V3A O8A V4A 123.18(9)
O9A V3A O8A V4A 16.80(7)
O6A V3A O8A V4A -55.18(12)
O5A V3A O8A V4A -124.40(7)
V2A V3A O8A V4A -90.13(6)
O7A V3A O9A C36A 48.49(18)
O6A V3A O9A C36A -64.47(17)
O8A V3A O9A C36A 154.31(18)
O5A V3A O9A C36A -129.82(17)
V2A V3A O9A C36A -97.98(16)
V4A V3A O9A C36A 170.8(2)
O7A V3A O9A V4A -122.35(8)
O6A V3A O9A V4A 124.69(7)
O8A V3A O9A V4A -16.53(7)
O5A V3A O9A V4A 59.34(12)
V2A V3A O9A V4A 91.18(6)
O10A V4A O9A C36A -39.2(2)
O12A V4A O9A C36A 76.7(2)
O8A V4A O9A C36A -152.9(2)
O11A V4A O9A C36A 141.19(19)
V5A V4A O9A C36A 105.72(19)
V3A V4A O9A C36A -169.6(2)
O10A V4A O9A V3A 130.39(8)
O12A V4A O9A V3A -113.74(7)
O8A V4A O9A V3A 16.68(7)
O11A V4A O9A V3A -49.20(15)
V5A V4A O9A V3A -84.67(7)
O13A V5A O11A C43A 32.14(17)
O12A V5A O11A C43A 146.53(17)
O14A V5A O11A C43A -90.03(16)
O15A V5A O11A C43A -149.69(16)
V4A V5A O11A C43A 161.44(19)
V1A V5A O11A C43A -117.71(15)
O13A V5A O11A V4A -129.30(8)
O12A V5A O11A V4A -14.91(7)
O14A V5A O11A V4A 108.53(7)
O15A V5A O11A V4A 48.86(17)
V1A V5A O11A V4A 80.85(7)
O10A V4A O11A C43A -33.0(2)
O12A V4A O11A C43A -144.1(2)
O8A V4A O11A C43A 85.21(19)
O9A V4A O11A C43A 146.61(18)
V5A V4A O11A C43A -158.9(2)
V3A V4A O11A C43A 114.87(18)
O10A V4A O11A V5A 125.94(8)
O12A V4A O11A V5A 14.83(7)
O8A V4A O11A V5A -115.87(7)
O9A V4A O11A V5A -54.47(15)
V3A V4A O11A V5A -86.21(6)
O13A V5A O12A C50A -68.5(2)
O14A V5A O12A C50A 111.02(18)
O11A V5A O12A C50A -165.80(19)
O15A V5A O12A C50A 38.08(18)
V4A V5A O12A C50A 178.8(2)
V1A V5A O12A C50A 75.94(18)
O13A V5A O12A V4A 112.72(9)
O14A V5A O12A V4A -67.80(9)
O11A V5A O12A V4A 15.39(7)
O15A V5A O12A V4A -140.74(7)
V1A V5A O12A V4A -102.88(6)
O10A V4A O12A C50A 64.32(19)
O8A V4A O12A C50A -115.12(18)
O9A V4A O12A C50A -43.59(18)
O11A V4A O12A C50A 165.83(19)
V5A V4A O12A C50A -178.8(2)
V3A V4A O12A C50A -79.76(17)
O10A V4A O12A V5A -116.84(8)
O8A V4A O12A V5A 63.71(11)
O9A V4A O12A V5A 135.25(7)
O11A V4A O12A V5A -15.34(7)
V3A V4A O12A V5A 99.08(6)
O1A V1A O14A C57A 76.21(18)
O3A V1A O14A C57A -102.08(17)
O15A V1A O14A C57A 175.12(17)
O2A V1A O14A C57A -28.94(17)
V5A V1A O14A C57A -168.1(2)
V2A V1A O14A C57A -66.37(16)
O1A V1A O14A V5A -115.74(8)
O3A V1A O14A V5A 65.97(9)
O15A V1A O14A V5A -16.83(7)
O2A V1A O14A V5A 139.11(7)
V2A V1A O14A V5A 101.68(6)
O13A V5A O14A C57A -78.26(19)
O12A V5A O14A C57A 102.28(17)
O11A V5A O14A C57A 28.34(17)
O15A V5A O14A C57A -175.46(18)
V4A V5A O14A C57A 66.48(17)
V1A V5A O14A C57A 167.7(2)
O13A V5A O14A V1A 114.01(9)
O12A V5A O14A V1A -65.45(9)
O11A V5A O14A V1A -139.39(7)
O15A V5A O14A V1A 16.80(7)
V4A V5A O14A V1A -101.25(6)
O1A V1A O15A C64A -29.2(2)
O3A V1A O15A C64A 92.10(18)
O14A V1A O15A C64A -143.79(19)
O2A V1A O15A C64A 151.94(17)
V5A V1A O15A C64A -160.3(2)
V2A V1A O15A C64A 118.89(17)
O1A V1A O15A V5A 131.16(8)
O3A V1A O15A V5A -107.56(7)
O14A V1A O15A V5A 16.55(7)
O2A V1A O15A V5A -47.72(17)
V2A V1A O15A V5A -80.77(7)
O13A V5A O15A C64A 26.85(18)
O12A V5A O15A C64A -91.08(17)
O14A V5A O15A C64A 145.27(17)
O11A V5A O15A C64A -151.31(17)
V4A V5A O15A C64A -117.81(15)
V1A V5A O15A C64A 161.8(2)
O13A V5A O15A V1A -134.95(8)
O12A V5A O15A V1A 107.12(7)
O14A V5A O15A V1A -16.52(7)
O11A V5A O15A V1A 46.90(17)
V4A V5A O15A V1A 80.39(7)
V1A O2A C1A C2A 106.92(18)
V2A O2A C1A C2A -44.0(2)
O2A C1A C2A C3A 175.8(2)
O2A C1A C2A C7A -60.5(3)
C1A C2A C3A C4A -178.1(2)
C7A C2A C3A C4A 56.5(3)
C2A C3A C4A C5A -55.5(4)
C3A C4A C5A C6A 54.8(4)
C4A C5A C6A C7A -55.8(4)
C5A C6A C7A C2A 57.0(3)
C1A C2A C7A C6A 179.1(2)
C3A C2A C7A C6A -57.2(3)
V1A O3A C8A C9A -87.4(2)
V2A O3A C8A C9A 105.0(2)
O3A C8A C9A C14A -64.6(3)
O3A C8A C9A C10A 172.90(19)
C8A C9A C10A C11A 180.0(2)
C14A C9A C10A C11A 55.8(3)
C9A C10A C11A C12A -55.1(3)
C10A C11A C12A C13A 54.0(4)
C11A C12A C13A C14A -54.3(3)
C8A C9A C14A C13A -178.6(2)
C10A C9A C14A C13A -56.4(3)
C12A C13A C14A C9A 56.1(3)
V2A O5A C15A C16A 54.2(3)
V3A O5A C15A C16A -134.08(17)
O5A C15A C16A C21A 63.6(3)
O5A C15A C16A C17A -173.0(2)
C15A C16A C17A C18A -179.9(2)
C21A C16A C17A C18A -55.2(3)
C16A C17A C18A C19A 55.3(3)
C17A C18A C19A C20A -55.3(4)
C18A C19A C20A C21A 55.5(4)
C15A C16A C21A C20A 179.6(3)
C17A C16A C21A C20A 56.4(3)
C19A C20A C21A C16A -56.4(4)
V3A O6A C22A C23A 46.2(3)
V2A O6A C22A C23A -115.48(18)
O6A C22A C23A C28A 58.6(2)
O6A C22A C23A C24A -178.49(18)
C22A C23A C24A C25A -180.0(2)
C28A C23A C24A C25A -56.1(3)
C23A C24A C25A C26A 55.9(3)
C24A C25A C26A C27A -55.4(3)
C25A C26A C27A C28A 55.6(3)
C26A C27A C28A C23A -56.6(3)
C22A C23A C28A C27A 179.3(2)
C24A C23A C28A C27A 56.7(3)
V4A O8A C29A C30A -64.6(2)
V3A O8A C29A C30A 104.1(2)
O8A C29A C30A C31A 167.0(2)
O8A C29A C30A C35A -69.5(2)
C29A C30A C31A C32A -179.3(2)
C35A C30A C31A C32A 56.3(3)
C30A C31A C32A C33A -56.1(3)
C31A C32A C33A C34A 54.9(3)
C32A C33A C34A C35A -54.2(3)
C33A C34A C35A C30A 55.6(3)
C29A C30A C35A C34A 178.9(2)
C31A C30A C35A C34A -56.7(3)
V3A O9A C36A C37A -127.07(18)
V4A O9A C36A C37A 40.8(3)
O9A C36A C37A C42A 59.1(3)
O9A C36A C37A C38A -178.0(2)
C36A C37A C38A C39A -178.2(2)
C42A C37A C38A C39A -54.2(3)
C37A C38A C39A C40A 54.0(4)
C38A C39A C40A C41A -55.0(4)
C39A C40A C41A C42A 56.6(4)
C40A C41A C42A C37A -57.0(3)
C36A C37A C42A C41A 177.3(2)
C38A C37A C42A C41A 55.7(3)
V5A O11A C43A C44A -119.99(18)
V4A O11A C43A C44A 35.2(3)
O11A C43A C44A C49A 62.5(3)
O11A C43A C44A C45A -174.4(2)
C43A C44A C45A C46A 176.2(2)
C49A C44A C45A C46A -58.6(3)
C44A C45A C46A C47A 55.8(3)
C45A C46A C47A C48A -53.1(4)
C46A C47A C48A C49A 53.7(4)
C47A C48A C49A C44A -57.0(3)
C43A C44A C49A C48A -176.8(2)
C45A C44A C49A C48A 59.5(3)
V5A O12A C50A C51A 111.6(2)
V4A O12A C50A C51A -69.8(2)
O12A C50A C51A C56A -68.2(3)
O12A C50A C51A C52A 168.8(2)
C50A C51A C52A C53A -179.0(2)
C56A C51A C52A C53A 56.4(3)
C51A C52A C53A C54A -54.6(4)
C52A C53A C54A C55A 54.3(4)
C53A C54A C55A C56A -56.0(4)
C54A C55A C56A C51A 58.4(3)
C50A C51A C56A C55A 178.3(2)
C52A C51A C56A C55A -58.6(3)
V1A O14A C57A C58A -89.3(2)
V5A O14A C57A C58A 105.6(2)
O14A C57A C58A C63A -61.7(3)
O14A C57A C58A C59A 175.3(2)
C57A C58A C59A C60A 178.1(3)
C63A C58A C59A C60A 53.3(4)
C58A C59A C60A C61A -54.7(5)
C59A C60A C61A C62A 56.5(5)
C60A C61A C62A C63A -57.9(4)
C57A C58A C63A C62A -176.8(2)
C59A C58A C63A C62A -54.6(4)
C61A C62A C63A C58A 57.7(4)
V1A O15A C64A C65A 52.8(3)
V5A O15A C64A C65A -103.6(2)
O15A C64A C65A C70A 54.3(3)
O15A C64A C65A C66A 177.2(2)
C70A C65A C66A C67A -55.2(3)
C64A C65A C66A C67A -179.3(2)
C65A C66A C67A C68A 55.9(3)
C66A C67A C68A C69A -56.4(3)
C67A C68A C69A C70A 56.4(3)
C64A C65A C70A C69A 177.5(2)
C66A C65A C70A C69A 55.6(3)
C68A C69A C70A C65A -56.2(3)
O1B V1B V2B O4B -12.22(12)
O2B V1B V2B O4B 78.03(11)
O15B V1B V2B O4B -150.12(9)
O3B V1B V2B O4B -83.44(11)
O14B V1B V2B O4B 127.07(9)
V5B V1B V2B O4B 169.29(8)
O1B V1B V2B O6B 127.38(9)
O2B V1B V2B O6B -142.37(9)
O15B V1B V2B O6B -10.52(7)
O3B V1B V2B O6B 56.16(9)
O14B V1B V2B O6B -93.33(7)
V5B V1B V2B O6B -51.11(5)
O1B V1B V2B O2B -90.25(11)
O15B V1B V2B O2B 131.85(9)
O3B V1B V2B O2B -161.47(11)
O14B V1B V2B O2B 49.04(9)
V5B V1B V2B O2B 91.27(7)
O1B V1B V2B O3B 71.22(11)
O2B V1B V2B O3B 161.47(11)
O15B V1B V2B O3B -66.68(9)
O14B V1B V2B O3B -149.49(9)
V5B V1B V2B O3B -107.26(8)
O1B V1B V2B O5B -149.91(9)
O2B V1B V2B O5B -59.66(9)
O15B V1B V2B O5B 72.19(7)
O3B V1B V2B O5B 138.87(9)
O14B V1B V2B O5B -10.62(7)
V5B V1B V2B O5B 31.61(5)
O1B V1B V2B V3B 169.34(8)
O2B V1B V2B V3B -100.41(7)
O15B V1B V2B V3B 31.44(5)
O3B V1B V2B V3B 98.12(8)
O14B V1B V2B V3B -51.37(5)
V5B V1B V2B V3B -9.14(2)
O4B V2B V3B O7B 14.46(12)
O6B V2B V3B O7B -60.30(11)
O2B V2B V3B O7B 153.38(9)
O3B V2B V3B O7B -127.44(10)
O5B V2B V3B O7B 84.15(11)
V1B V2B V3B O7B -167.26(8)
O4B V2B V3B O5B -69.69(11)
O6B V2B V3B O5B -144.45(10)
O2B V2B V3B O5B 69.23(9)
O3B V2B V3B O5B 148.41(9)
V1B V2B V3B O5B 108.59(7)
O4B V2B V3B O9B 152.05(10)
O6B V2B V3B O9B 77.28(8)
O2B V2B V3B O9B -69.04(7)
O3B V2B V3B O9B 10.15(7)
O5B V2B V3B O9B -138.26(9)
V1B V2B V3B O9B -29.67(5)
O4B V2B V3B O8B -129.58(10)
O6B V2B V3B O8B 155.65(9)
O2B V2B V3B O8B 9.33(7)
O3B V2B V3B O8B 88.51(7)
O5B V2B V3B O8B -59.90(9)
V1B V2B V3B O8B 48.69(5)
O4B V2B V3B O6B 74.77(11)
O2B V2B V3B O6B -146.32(9)
O3B V2B V3B O6B -67.14(8)
O5B V2B V3B O6B 144.45(10)
V1B V2B V3B O6B -106.96(7)
O1B V1B V5B O13B 7.95(12)
O2B V1B V5B O13B -134.24(9)
O15B V1B V5B O13B 88.44(11)
O3B V1B V5B O13B 145.58(9)
O14B V1B V5B O13B -63.85(11)
V2B V1B V5B O13B -173.66(8)
O1B V1B V5B O15B -80.49(11)
O2B V1B V5B O15B 137.32(9)
O3B V1B V5B O15B 57.14(9)
O14B V1B V5B O15B -152.29(10)
V2B V1B V5B O15B 97.89(8)
O1B V1B V5B O11B 148.14(10)
O2B V1B V5B O11B 5.95(7)
O15B V1B V5B O11B -131.37(9)
O3B V1B V5B O11B -74.23(7)
O14B V1B V5B O11B 76.34(8)
V2B V1B V5B O11B -33.48(5)
O1B V1B V5B O12B -132.20(10)
O2B V1B V5B O12B 85.61(7)
O15B V1B V5B O12B -51.71(9)
O3B V1B V5B O12B 5.43(8)
O14B V1B V5B O12B 156.00(9)
V2B V1B V5B O12B 46.18(5)
O1B V1B V5B O14B 71.80(11)
O2B V1B V5B O14B -70.39(8)
O15B V1B V5B O14B 152.29(10)
O3B V1B V5B O14B -150.57(9)
V2B V1B V5B O14B -109.81(7)
O1B V1B V5B V4B -172.44(8)
O2B V1B V5B V4B 45.37(5)
O15B V1B V5B V4B -91.95(8)
O3B V1B V5B V4B -34.81(6)
O14B V1B V5B V4B 115.76(7)
V2B V1B V5B V4B 5.95(2)
O10B V4B V5B O13B -3.44(12)
O9B V4B V5B O13B -142.88(9)
O11B V4B V5B O13B 88.82(11)
O12B V4B V5B O13B -63.94(11)
O8B V4B V5B O13B 137.94(10)
O10B V4B V5B O15B 137.05(9)
O9B V4B V5B O15B -2.39(7)
O11B V4B V5B O15B -130.69(9)
O12B V4B V5B O15B 76.55(9)
O8B V4B V5B O15B -81.57(7)
O10B V4B V5B O11B -92.26(11)
O9B V4B V5B O11B 128.30(8)
O12B V4B V5B O11B -152.76(10)
O8B V4B V5B O11B 49.12(9)
O10B V4B V5B O12B 60.50(11)
O9B V4B V5B O12B -78.94(8)
O11B V4B V5B O12B 152.76(10)
O8B V4B V5B O12B -158.12(9)
O10B V4B V5B O14B -142.77(9)
O9B V4B V5B O14B 77.80(7)
O11B V4B V5B O14B -50.50(9)
O12B V4B V5B O14B 156.73(9)
O8B V4B V5B O14B -1.38(8)
O10B V4B V5B V1B 176.96(8)
O9B V4B V5B V1B 37.52(5)
O11B V4B V5B V1B -90.78(7)
O12B V4B V5B V1B 116.46(7)
O8B V4B V5B V1B -41.66(6)
O1B V1B O2B C1B -68.12(18)
O15B V1B O2B C1B 113.00(16)
O3B V1B O2B C1B -167.55(17)
O14B V1B O2B C1B 42.78(16)
V5B V1B O2B C1B 79.41(16)
V2B V1B O2B C1B -179.3(2)
O1B V1B O2B V2B 111.14(9)
O15B V1B O2B V2B -67.74(11)
O3B V1B O2B V2B 11.71(7)
O14B V1B O2B V2B -137.97(7)
V5B V1B O2B V2B -101.33(6)
O4B V2B O2B C1B 59.83(19)
O6B V2B O2B C1B -121.34(17)
O3B V2B O2B C1B 167.53(18)
O5B V2B O2B C1B -52.40(17)
V3B V2B O2B C1B -88.20(17)
V1B V2B O2B C1B 179.2(2)
O4B V2B O2B V1B -119.40(9)
O6B V2B O2B V1B 59.43(12)
O3B V2B O2B V1B -11.70(7)
O5B V2B O2B V1B 128.37(7)
V3B V2B O2B V1B 92.57(6)
O1B V1B O3B C8B 45.51(19)
O2B V1B O3B C8B 158.25(18)
O15B V1B O3B C8B -69.78(17)
O14B V1B O3B C8B -135.38(17)
V5B V1B O3B C8B -101.00(16)
V2B V1B O3B C8B 169.9(2)
O1B V1B O3B V2B -124.36(9)
O2B V1B O3B V2B -11.61(7)
O15B V1B O3B V2B 120.36(7)
O14B V1B O3B V2B 54.76(14)
V5B V1B O3B V2B 89.14(7)
O4B V2B O3B C8B -53.3(2)
O6B V2B O3B C8B 60.24(18)
O2B V2B O3B C8B -157.59(19)
O5B V2B O3B C8B 126.06(18)
V3B V2B O3B C8B 96.31(18)
V1B V2B O3B C8B -169.2(2)
O4B V2B O3B V1B 115.84(9)
O6B V2B O3B V1B -130.60(7)
O2B V2B O3B V1B 11.56(7)
O5B V2B O3B V1B -64.78(12)
V3B V2B O3B V1B -94.53(6)
O7B V3B O5B C15B 56.90(19)
O9B V3B O5B C15B -125.31(16)
O8B V3B O5B C15B -52.75(17)
O6B V3B O5B C15B 156.05(18)
V2B V3B O5B C15B 178.4(2)
O7B V3B O5B V2B -121.53(8)
O9B V3B O5B V2B 56.26(10)
O8B V3B O5B V2B 128.83(7)
O6B V3B O5B V2B -22.38(6)
O4B V2B O5B C15B -47.91(19)
O6B V2B O5B C15B -155.66(18)
O2B V2B O5B C15B 63.34(17)
O3B V2B O5B C15B 132.70(16)
V3B V2B O5B C15B -178.4(2)
V1B V2B O5B C15B 94.95(17)
O4B V2B O5B V3B 130.49(8)
O6B V2B O5B V3B 22.74(6)
O2B V2B O5B V3B -118.26(7)
O3B V2B O5B V3B -48.90(12)
V1B V2B O5B V3B -86.65(6)
O4B V2B O6B C22B 40.05(19)
O2B V2B O6B C22B -138.75(16)
O3B V2B O6B C22B -73.27(17)
O5B V2B O6B C22B 145.47(18)
V3B V2B O6B C22B 167.7(2)
V1B V2B O6B C22B -103.92(16)
O4B V2B O6B V3B -127.62(9)
O2B V2B O6B V3B 53.58(12)
O3B V2B O6B V3B 119.06(7)
O5B V2B O6B V3B -22.20(6)
V1B V2B O6B V3B 88.41(6)
O7B V3B O6B C22B -31.19(19)
O5B V3B O6B C22B -145.09(18)
O9B V3B O6B C22B 85.11(17)
O8B V3B O6B C22B 146.66(16)
V2B V3B O6B C22B -167.6(2)
O7B V3B O6B V2B 136.43(8)
O5B V3B O6B V2B 22.53(6)
O9B V3B O6B V2B -107.27(7)
O8B V3B O6B V2B -45.72(14)
O7B V3B O8B C29B -38.36(18)
O5B V3B O8B C29B 80.47(17)
O9B V3B O8B C29B -150.39(18)
O6B V3B O8B C29B 143.79(16)
V2B V3B O8B C29B 113.74(16)
O7B V3B O8B V4B 123.81(8)
O5B V3B O8B V4B -117.35(7)
O9B V3B O8B V4B 11.78(6)
O6B V3B O8B V4B -54.03(14)
V2B V3B O8B V4B -84.09(6)
O10B V4B O8B C29B 35.38(17)
O9B V4B O8B C29B 151.75(16)
O11B V4B O8B C29B -85.42(15)
O12B V4B O8B C29B -147.71(17)
V5B V4B O8B C29B -113.65(14)
O10B V4B O8B V3B -128.23(8)
O9B V4B O8B V3B -11.86(6)
O11B V4B O8B V3B 110.97(7)
O12B V4B O8B V3B 48.68(18)
V5B V4B O8B V3B 82.74(6)
O10B V4B O9B C36B -72.93(19)
O11B V4B O9B C36B 106.13(18)
O12B V4B O9B C36B 32.19(18)
O8B V4B O9B C36B -169.31(18)
V5B V4B O9B C36B 70.57(17)
O10B V4B O9B V3B 108.48(9)
O11B V4B O9B V3B -72.46(9)
O12B V4B O9B V3B -146.40(7)
O8B V4B O9B V3B 12.10(6)
V5B V4B O9B V3B -108.02(6)
O7B V3B O9B C36B 68.41(18)
O5B V3B O9B C36B -109.42(17)
O8B V3B O9B C36B 169.20(18)
O6B V3B O9B C36B -39.00(17)
V2B V3B O9B C36B -76.87(16)
O7B V3B O9B V4B -112.95(9)
O5B V3B O9B V4B 69.23(10)
O8B V3B O9B V4B -12.15(7)
O6B V3B O9B V4B 139.65(7)
V2B V3B O9B V4B 101.78(6)
O10B V4B O11B C43B -76.89(18)
O9B V4B O11B C43B 104.06(17)
O12B V4B O11B C43B -172.77(17)
O8B V4B O11B C43B 29.88(17)
V5B V4B O11B C43B 169.8(2)
O10B V4B O11B V5B 113.29(9)
O9B V4B O11B V5B -65.76(9)
O12B V4B O11B V5B 17.41(6)
O8B V4B O11B V5B -139.94(7)
O13B V5B O11B C43B 73.47(19)
O15B V5B O11B C43B -105.31(17)
O12B V5B O11B C43B 172.98(18)
O14B V5B O11B C43B -32.44(17)
V1B V5B O11B C43B -70.40(17)
V4B V5B O11B C43B -169.6(2)
O13B V5B O11B V4B -116.97(9)
O15B V5B O11B V4B 64.25(9)
O12B V5B O11B V4B -17.46(6)
O14B V5B O11B V4B 137.11(7)
V1B V5B O11B V4B 99.15(6)
O13B V5B O12B C50B -23.8(2)
O15B V5B O12B C50B 94.29(18)
O11B V5B O12B C50B -139.95(19)
O14B V5B O12B C50B 156.24(17)
V1B V5B O12B C50B 123.68(17)
V4B V5B O12B C50B -157.0(2)
O13B V5B O12B V4B 133.19(8)
O15B V5B O12B V4B -108.69(7)
O11B V5B O12B V4B 17.08(6)
O14B V5B O12B V4B -46.73(16)
V1B V5B O12B V4B -79.30(7)
O10B V4B O12B C50B 24.59(18)
O9B V4B O12B C50B -95.14(16)
O11B V4B O12B C50B 141.68(17)
O8B V4B O12B C50B -152.33(17)
V5B V4B O12B C50B 158.9(2)
O10B V4B O12B V5B -134.27(8)
O9B V4B O12B V5B 106.00(7)
O11B V4B O12B V5B -17.18(6)
O8B V4B O12B V5B 48.81(18)
O1B V1B O14B C57B 26.79(19)
O2B V1B O14B C57B -90.37(18)
O15B V1B O14B C57B 137.11(18)
O3B V1B O14B C57B -152.30(17)
V5B V1B O14B C57B 154.4(2)
V2B V1B O14B C57B -117.80(17)
O1B V1B O14B V5B -127.60(8)
O2B V1B O14B V5B 115.23(7)
O15B V1B O14B V5B -17.29(6)
O3B V1B O14B V5B 53.30(14)
V2B V1B O14B V5B 87.80(6)
O13B V5B O14B C57B -25.12(17)
O15B V5B O14B C57B -139.40(16)
O11B V5B O14B C57B 94.68(16)
O12B V5B O14B C57B 154.81(16)
V1B V5B O14B C57B -156.88(19)
V4B V5B O14B C57B 123.26(14)
O13B V5B O14B V1B 131.77(8)
O15B V5B O14B V1B 17.48(7)
O11B V5B O14B V1B -108.44(7)
O12B V5B O14B V1B -48.31(16)
V4B V5B O14B V1B -79.86(7)
O13B V5B O15B C64B 73.9(2)
O11B V5B O15B C64B -107.34(19)
O12B V5B O15B C64B -34.29(19)
O14B V5B O15B C64B 171.6(2)
V1B V5B O15B C64B -170.7(2)
V4B V5B O15B C64B -72.35(19)
O13B V5B O15B V1B -115.45(9)
O11B V5B O15B V1B 63.35(10)
O12B V5B O15B V1B 136.41(7)
O14B V5B O15B V1B -17.71(7)
V4B V5B O15B V1B 98.35(6)
O1B V1B O15B C64B -68.0(2)
O2B V1B O15B C64B 110.9(2)
O3B V1B O15B C64B 39.5(2)
O14B V1B O15B C64B -171.8(2)
V5B V1B O15B C64B 170.4(2)
V2B V1B O15B C64B 74.0(2)
O1B V1B O15B V5B 121.61(9)
O2B V1B O15B V5B -59.49(11)
O3B V1B O15B V5B -130.87(7)
O14B V1B O15B V5B 17.78(7)
V2B V1B O15B V5B -96.46(6)
V1B O2B C1B C2B 62.5(2)
V2B O2B C1B C2B -116.61(18)
O2B C1B C2B C7B 62.4(3)
O2B C1B C2B C3B -174.6(2)
C1B C2B C3B C4B -176.9(2)
C7B C2B C3B C4B -53.6(3)
C2B C3B C4B C5B 55.3(3)
C3B C4B C5B C6B -57.1(3)
C4B C5B C6B C7B 57.2(4)
C1B C2B C7B C6B 177.2(2)
C3B C2B C7B C6B 54.7(3)
C5B C6B C7B C2B -56.4(4)
V1B O3B C8B C9B -110.5(2)
V2B O3B C8B C9B 56.6(3)
O3B C8B C9B C14B 61.7(3)
O3B C8B C9B C10B -177.4(2)
C8B C9B C10B C11B -177.7(2)
C14B C9B C10B C11B -56.4(3)
C9B C10B C11B C12B 56.1(3)
C10B C11B C12B C13B -54.7(4)
C11B C12B C13B C14B 54.7(4)
C12B C13B C14B C9B -55.9(3)
C8B C9B C14B C13B 176.5(2)
C10B C9B C14B C13B 56.0(3)
V3B O5B C15B C16B -45.0(2)
V2B O5B C15B C16B 132.96(16)
O5B C15B C16B C21B -59.0(3)
O5B C15B C16B C17B 177.30(19)
C15B C16B C17B C18B -178.7(2)
C21B C16B C17B C18B 56.3(3)
C16B C17B C18B C19B -56.1(3)
C17B C18B C19B C20B 55.3(3)
C18B C19B C20B C21B -55.2(3)
C19B C20B C21B C16B 55.1(3)
C15B C16B C21B C20B -178.5(2)
C17B C16B C21B C20B -55.5(3)
V2B O6B C22B C23B -97.9(2)
V3B O6B C22B C23B 66.5(2)
O6B C22B C23B C28B 70.2(3)
O6B C22B C23B C24B -166.4(2)
C22B C23B C24B C25B -178.1(2)
C28B C23B C24B C25B -53.7(3)
C23B C24B C25B C26B 53.2(4)
C24B C25B C26B C27B -54.5(4)
C25B C26B C27B C28B 56.7(4)
C22B C23B C28B C27B 178.6(2)
C24B C23B C28B C27B 56.1(3)
C26B C27B C28B C23B -57.9(3)
V3B O8B C29B C30B 55.1(2)
V4B O8B C29B C30B -103.79(19)
O8B C29B C30B C35B 65.6(3)
O8B C29B C30B C31B -172.7(2)
C35B C30B C31B C32B -55.0(3)
C29B C30B C31B C32B -178.3(3)
C30B C31B C32B C33B 57.7(4)
C31B C32B C33B C34B -56.6(4)
C32B C33B C34B C35B 56.2(4)
C29B C30B C35B C34B 175.2(3)
C31B C30B C35B C34B 53.5(4)
C33B C34B C35B C30B -55.6(4)
V4B O9B C36B C37B 112.92(19)
V3B O9B C36B C37B -68.8(2)
O9B C36B C37B C38B 172.7(2)
O9B C36B C37B C42B -64.3(3)
C36B C37B C38B C39B 179.6(3)
C42B C37B C38B C39B 55.9(4)
C37B C38B C39B C40B -56.3(5)
C38B C39B C40B C41B 56.2(5)
C39B C40B C41B C42B -56.3(5)
C40B C41B C42B C37B 56.7(4)
C36B C37B C42B C41B -178.7(3)
C38B C37B C42B C41B -55.8(3)
V4B O11B C43B C44B 85.5(2)
V5B O11B C43B C44B -107.30(19)
O11B C43B C44B C45B -170.1(2)
O11B C43B C44B C49B 66.6(3)
C43B C44B C45B C46B -178.0(3)
C49B C44B C45B C46B -53.4(3)
C44B C45B C46B C47B 53.1(4)
C45B C46B C47B C48B -53.7(4)
C46B C47B C48B C49B 55.6(4)
C47B C48B C49B C44B -57.0(4)
C43B C44B C49B C48B 178.5(2)
C45B C44B C49B C48B 55.4(3)
V5B O12B C50B C51B 49.6(3)
V4B O12B C50B C51B -102.8(2)
O12B C50B C51B C56B 59.4(3)
O12B C50B C51B C52B -176.9(2)
C50B C51B C52B C53B -179.5(2)
C56B C51B C52B C53B -54.4(3)
C51B C52B C53B C54B 56.3(3)
C52B C53B C54B C55B -56.8(3)
C53B C54B C55B C56B 55.9(3)
C50B C51B C56B C55B 177.0(2)
C52B C51B C56B C55B 54.1(3)
C54B C55B C56B C51B -54.8(3)
V1B O14B C57B C58B -42.2(3)
V5B O14B C57B C58B 107.48(19)
O14B C57B C58B C63B -55.0(3)
O14B C57B C58B C59B -178.46(19)
C57B C58B C59B C60B -178.9(2)
C63B C58B C59B C60B 56.0(3)
C58B C59B C60B C61B -53.9(3)
C59B C60B C61B C62B 53.5(3)
C60B C61B C62B C63B -55.2(3)
C57B C58B C63B C62B 178.1(2)
C59B C58B C63B C62B -58.4(3)
C61B C62B C63B C58B 57.8(3)
V5B O15B C64B C65E -101.4(5)
V1B O15B C64B C65E 90.3(5)
V5B O15B C64B C65B -114.4(3)
V1B O15B C64B C65B 77.2(3)
C65E C64B C65B C70B -70.4(13)
O15B C64B C65B C70B 74.5(4)
C65E C64B C65B C66B 53.8(12)
O15B C64B C65B C66B -161.3(4)
C70B C65B C66B C67B 53.3(7)
C64B C65B C66B C67B -73.7(6)
C65B C66B C67B C68B -57.4(7)
C66B C67B C68B C69B 57.3(7)
C67B C68B C69B C70B -55.1(7)
C68B C69B C70B C65B 53.9(6)
C66B C65B C70B C69B -52.2(6)
C64B C65B C70B C69B 72.4(5)
O15B C64B C65E C66E -167.6(5)
C65B C64B C65E C66E -127.2(17)
O15B C64B C65E C70E 65.2(7)
C65B C64B C65E C70E 105.6(15)
C64B C65E C66E C67E -179.6(7)
C70E C65E C66E C67E -53.1(10)
C65E C66E C67E C68E 54.8(10)
C66E C67E C68E C69E -55.6(10)
C67E C68E C69E C70E 55.3(10)
C68E C69E C70E C65E -54.1(9)
C64B C65E C70E C69E -178.8(6)
C66E C65E C70E C69E 53.2(9)
O1C V1C V2C O4C -8.35(11)
O14C V1C V2C O4C 134.13(9)
O3C V1C V2C O4C -91.03(11)
O15C V1C V2C O4C -146.15(9)
O2C V1C V2C O4C 62.33(10)
V5C V1C V2C O4C 173.33(8)
O1C V1C V2C O3C 82.69(11)
O14C V1C V2C O3C -134.83(9)
O15C V1C V2C O3C -55.12(9)
O2C V1C V2C O3C 153.36(10)
V5C V1C V2C O3C -95.64(7)
O1C V1C V2C O5C -146.77(9)
O14C V1C V2C O5C -4.29(6)
O3C V1C V2C O5C 130.54(9)
O15C V1C V2C O5C 75.42(7)
O2C V1C V2C O5C -76.10(8)
V5C V1C V2C O5C 34.90(5)
O1C V1C V2C O2C -70.67(11)
O14C V1C V2C O2C 71.81(8)
O3C V1C V2C O2C -153.36(10)
O15C V1C V2C O2C 151.52(9)
V5C V1C V2C O2C 111.00(7)
O1C V1C V2C O6C 133.35(9)
O14C V1C V2C O6C -84.17(7)
O3C V1C V2C O6C 50.66(9)
O15C V1C V2C O6C -4.46(7)
O2C V1C V2C O6C -155.98(9)
V5C V1C V2C O6C -44.98(5)
O1C V1C V2C V3C 173.70(8)
O14C V1C V2C V3C -43.82(5)
O3C V1C V2C V3C 91.01(7)
O15C V1C V2C V3C 35.89(6)
O2C V1C V2C V3C -115.63(7)
V5C V1C V2C V3C -4.631(19)
O4C V2C V3C O7C 3.65(11)
O3C V2C V3C O7C -138.85(9)
O5C V2C V3C O7C 90.06(10)
O2C V2C V3C O7C 141.32(9)
O6C V2C V3C O7C -63.18(10)
V1C V2C V3C O7C -178.46(8)
O4C V2C V3C O9C 143.24(9)
O3C V2C V3C O9C 0.74(7)
O5C V2C V3C O9C -130.35(8)
O2C V2C V3C O9C -79.09(7)
O6C V2C V3C O9C 76.41(8)
V1C V2C V3C O9C -38.87(5)
O4C V2C V3C O5C -86.41(11)
O3C V2C V3C O5C 131.09(9)
O2C V2C V3C O5C 51.26(9)
O6C V2C V3C O5C -153.24(10)
V1C V2C V3C O5C 91.48(7)
O4C V2C V3C O6C 66.83(10)
O3C V2C V3C O6C -75.67(8)
O5C V2C V3C O6C 153.24(10)
O2C V2C V3C O6C -155.50(8)
V1C V2C V3C O6C -115.28(7)
O4C V2C V3C O8C -137.06(9)
O3C V2C V3C O8C 80.45(7)
O5C V2C V3C O8C -50.65(9)
O2C V2C V3C O8C 0.61(7)
O6C V2C V3C O8C 156.11(8)
V1C V2C V3C O8C 40.83(5)
O4C V2C V3C V4C -178.19(8)
O3C V2C V3C V4C 39.32(5)
O5C V2C V3C V4C -91.78(7)
O2C V2C V3C V4C -40.51(5)
O6C V2C V3C V4C 114.99(7)
V1C V2C V3C V4C -0.295(18)
O7C V3C V4C O10C 6.91(11)
O9C V3C V4C O10C -85.07(10)
O5C V3C V4C O10C 148.47(9)
O6C V3C V4C O10C -129.35(9)
O8C V3C V4C O10C 74.02(10)
V2C V3C V4C O10C -171.30(7)
O7C V3C V4C O11C -135.42(9)
O9C V3C V4C O11C 132.60(9)
O5C V3C V4C O11C 6.13(7)
O6C V3C V4C O11C 88.32(7)
O8C V3C V4C O11C -68.32(8)
V2C V3C V4C O11C 46.37(5)
O7C V3C V4C O9C 91.98(11)
O5C V3C V4C O9C -126.47(9)
O6C V3C V4C O9C -44.28(9)
O8C V3C V4C O9C 159.09(10)
V2C V3C V4C O9C -86.23(7)
O7C V3C V4C O8C -67.11(10)
O9C V3C V4C O8C -159.09(10)
O5C V3C V4C O8C 74.45(8)
O6C V3C V4C O8C 156.63(8)
V2C V3C V4C O8C 114.68(7)
O7C V3C V4C O12C 142.79(9)
O9C V3C V4C O12C 50.81(9)
O5C V3C V4C O12C -75.66(7)
O6C V3C V4C O12C 6.53(7)
O8C V3C V4C O12C -150.11(8)
V2C V3C V4C O12C -35.42(5)
O7C V3C V4C V5C -176.68(8)
O9C V3C V4C V5C 91.34(7)
O5C V3C V4C V5C -35.13(5)
O6C V3C V4C V5C 47.06(5)
O8C V3C V4C V5C -109.58(7)
V2C V3C V4C V5C 5.106(19)
O10C V4C V5C O13C -13.67(12)
O11C V4C V5C O13C 68.13(11)
O9C V4C V5C O13C -151.22(10)
O8C V4C V5C O13C 129.68(10)
O12C V4C V5C O13C -78.44(11)
V3C V4C V5C O13C 170.17(9)
O10C V4C V5C O14C -151.97(9)
O11C V4C V5C O14C -70.17(9)
O9C V4C V5C O14C 70.49(7)
O8C V4C V5C O14C -8.62(7)
O12C V4C V5C O14C 143.26(9)
V3C V4C V5C O14C 31.87(5)
O10C V4C V5C O12C 64.77(11)
O11C V4C V5C O12C 146.57(10)
O9C V4C V5C O12C -72.78(9)
O8C V4C V5C O12C -151.88(9)
V3C V4C V5C O12C -111.39(7)
O10C V4C V5C O15C 128.30(9)
O11C V4C V5C O15C -149.90(9)
O9C V4C V5C O15C -9.25(7)
O8C V4C V5C O15C -88.35(7)
O12C V4C V5C O15C 63.53(9)
V3C V4C V5C O15C -47.86(5)
O10C V4C V5C O11C -81.80(11)
O9C V4C V5C O11C 140.65(9)
O8C V4C V5C O11C 61.55(9)
O12C V4C V5C O11C -146.57(10)
V3C V4C V5C O11C 102.04(7)
O10C V4C V5C V1C 168.34(8)
O11C V4C V5C V1C -109.86(7)
O9C V4C V5C V1C 30.79(5)
O8C V4C V5C V1C -48.31(5)
O12C V4C V5C V1C 103.57(7)
V3C V4C V5C V1C -7.823(19)
O1C V1C V5C O13C 11.35(11)
O14C V1C V5C O13C -79.36(11)
O3C V1C V5C O13C 149.46(9)
O15C V1C V5C O13C 79.03(11)
O2C V1C V5C O13C -128.76(9)
V2C V1C V5C O13C -170.27(8)
O1C V1C V5C O14C 90.70(11)
O3C V1C V5C O14C -131.18(9)
O15C V1C V5C O14C 158.39(11)
O2C V1C V5C O14C -49.40(9)
V2C V1C V5C O14C -90.91(7)
O1C V1C V5C O12C -128.70(9)
O14C V1C V5C O12C 140.59(9)
O3C V1C V5C O12C 9.41(7)
O15C V1C V5C O12C -61.02(9)
O2C V1C V5C O12C 91.19(7)
V2C V1C V5C O12C 49.68(5)
O1C V1C V5C O15C -67.68(11)
O14C V1C V5C O15C -158.39(11)
O3C V1C V5C O15C 70.43(9)
O2C V1C V5C O15C 152.21(9)
V2C V1C V5C O15C 110.70(8)
O1C V1C V5C O11C 149.00(9)
O14C V1C V5C O11C 58.29(9)
O3C V1C V5C O11C -72.89(7)
O15C V1C V5C O11C -143.32(9)
O2C V1C V5C O11C 8.89(7)
V2C V1C V5C O11C -32.62(5)
O1C V1C V5C V4C -170.53(8)
O14C V1C V5C V4C 98.77(7)
O3C V1C V5C V4C -32.41(5)
O15C V1C V5C V4C -102.85(8)
O2C V1C V5C V4C 49.37(5)
V2C V1C V5C V4C 7.854(19)
O4C V2C O2C C1C 31.12(17)
O3C V2C O2C C1C 146.83(17)
O5C V2C O2C C1C -87.13(16)
O6C V2C O2C C1C -148.68(16)
V3C V2C O2C C1C -116.01(15)
V1C V2C O2C C1C 163.59(19)
O4C V2C O2C V1C -132.47(8)
O3C V2C O2C V1C -16.75(7)
O5C V2C O2C V1C 109.28(7)
O6C V2C O2C V1C 47.73(15)
V3C V2C O2C V1C 80.41(7)
O1C V1C O2C C1C -34.1(2)
O14C V1C O2C C1C 84.53(18)
O3C V1C O2C C1C -145.06(19)
O15C V1C O2C C1C 145.03(17)
V2C V1C O2C C1C -161.7(2)
V5C V1C O2C C1C 112.07(17)
O1C V1C O2C V2C 127.65(8)
O14C V1C O2C V2C -113.74(7)
O3C V1C O2C V2C 16.67(6)
O15C V1C O2C V2C -53.24(15)
V5C V1C O2C V2C -86.20(6)
O4C V2C O3C C8C -78.82(18)
O5C V2C O3C C8C 103.22(17)
O2C V2C O3C C8C -175.09(17)
O6C V2C O3C C8C 30.80(17)
V3C V2C O3C C8C 68.40(16)
V1C V2C O3C C8C 167.9(2)
O4C V2C O3C V1C 113.25(9)
O5C V2C O3C V1C -64.72(9)
O2C V2C O3C V1C 16.98(7)
O6C V2C O3C V1C -137.14(7)
V3C V2C O3C V1C -99.53(6)
O1C V1C O3C C8C 73.12(19)
O14C V1C O3C C8C -105.73(17)
O15C V1C O3C C8C -34.06(18)
O2C V1C O3C C8C 175.68(18)
V2C V1C O3C C8C -167.3(2)
V5C V1C O3C C8C -69.57(17)
O1C V1C O3C V2C -119.55(8)
O14C V1C O3C V2C 61.60(10)
O15C V1C O3C V2C 133.27(7)
O2C V1C O3C V2C -16.98(6)
V5C V1C O3C V2C 97.76(6)
O7C V3C O5C C15C 75.35(18)
O9C V3C O5C C15C -105.69(17)
O6C V3C O5C C15C 172.57(17)
O8C V3C O5C C15C -32.13(17)
V2C V3C O5C C15C -170.3(2)
V4C V3C O5C C15C -69.14(16)
O7C V3C O5C V2C -114.38(8)
O9C V3C O5C V2C 64.57(9)
O6C V3C O5C V2C -17.17(6)
O8C V3C O5C V2C 138.13(7)
V4C V3C O5C V2C 101.12(6)
O4C V2C O5C C15C -71.69(18)
O3C V2C O5C C15C 106.28(17)
O2C V2C O5C C15C 33.39(17)
O6C V2C O5C C15C -172.75(18)
V3C V2C O5C C15C 170.2(2)
V1C V2C O5C C15C 71.02(17)
O4C V2C O5C V3C 118.15(8)
O3C V2C O5C V3C -63.88(9)
O2C V2C O5C V3C -136.77(7)
O6C V2C O5C V3C 17.08(6)
V1C V2C O5C V3C -99.14(6)
O7C V3C O6C C22C -28.58(16)
O9C V3C O6C C22C 90.30(15)
O5C V3C O6C C22C -144.13(15)
O8C V3C O6C C22C 148.61(15)
V2C V3C O6C C22C -160.92(18)
V4C V3C O6C C22C 115.45(14)
O7C V3C O6C V2C 132.33(8)
O9C V3C O6C V2C -108.78(7)
O5C V3C O6C V2C 16.79(6)
O8C V3C O6C V2C -50.47(16)
V4C V3C O6C V2C -83.63(6)
O4C V2C O6C C22C 27.51(18)
O3C V2C O6C C22C -92.07(17)
O5C V2C O6C C22C 141.72(18)
O2C V2C O6C C22C -152.69(16)
V3C V2C O6C C22C 158.5(2)
V1C V2C O6C C22C -120.76(16)
O4C V2C O6C V3C -130.99(8)
O3C V2C O6C V3C 109.43(7)
O5C V2C O6C V3C -16.78(6)
O2C V2C O6C V3C 48.80(15)
V1C V2C O6C V3C 80.74(6)
O7C V3C O8C C29C -36.74(17)
O9C V3C O8C C29C -152.01(16)
O5C V3C O8C C29C 82.81(15)
O6C V3C O8C C29C 146.08(15)
V2C V3C O8C C29C 111.52(14)
V4C V3C O8C C29C -165.03(19)
O7C V3C O8C V4C 128.29(8)
O9C V3C O8C V4C 13.02(6)
O5C V3C O8C V4C -112.16(7)
O6C V3C O8C V4C -48.89(16)
V2C V3C O8C V4C -83.45(6)
O10C V4C O8C C29C 40.27(18)
O11C V4C O8C C29C -76.91(17)
O9C V4C O8C C29C 150.75(18)
O12C V4C O8C C29C -142.75(16)
V5C V4C O8C C29C -110.69(16)
V3C V4C O8C C29C 163.7(2)
O10C V4C O8C V3C -123.44(8)
O11C V4C O8C V3C 119.37(7)
O9C V4C O8C V3C -12.97(6)
O12C V4C O8C V3C 53.54(14)
V5C V4C O8C V3C 85.59(6)
O7C V3C O9C C36C 69.04(19)
O5C V3C O9C C36C -109.92(17)
O6C V3C O9C C36C -36.76(17)
O8C V3C O9C C36C 166.77(18)
V2C V3C O9C C36C -74.80(17)
V4C V3C O9C C36C -179.9(2)
O7C V3C O9C V4C -111.09(9)
O5C V3C O9C V4C 69.96(9)
O6C V3C O9C V4C 143.12(7)
O8C V3C O9C V4C -13.35(6)
V2C V3C O9C V4C 105.08(6)
O10C V4C O9C C36C -64.58(18)
O11C V4C O9C C36C 112.82(16)
O8C V4C O9C C36C -166.76(17)
O12C V4C O9C C36C 43.83(17)
V5C V4C O9C C36C 80.48(16)
V3C V4C O9C C36C 179.9(2)
O10C V4C O9C V3C 115.54(8)
O11C V4C O9C V3C -67.07(11)
O8C V4C O9C V3C 13.35(6)
O12C V4C O9C V3C -136.05(7)
V5C V4C O9C V3C -99.40(6)
O10C V4C O11C C43C -59.97(19)
O9C V4C O11C C43C 122.66(17)
O8C V4C O11C C43C 50.68(18)
O12C V4C O11C C43C -161.11(19)
V5C V4C O11C C43C 177.9(2)
V3C V4C O11C C43C 86.12(18)
O10C V4C O11C V5C 122.14(8)
O9C V4C O11C V5C -55.23(11)
O8C V4C O11C V5C -127.22(7)
O12C V4C O11C V5C 20.99(6)
V3C V4C O11C V5C -91.77(6)
O13C V5C O11C C43C 51.56(19)
O14C V5C O11C C43C -60.87(18)
O12C V5C O11C C43C 160.69(18)
O15C V5C O11C C43C -128.74(17)
V4C V5C O11C C43C -177.9(2)
V1C V5C O11C C43C -92.24(17)
O13C V5C O11C V4C -130.51(8)
O14C V5C O11C V4C 117.05(7)
O12C V5C O11C V4C -21.38(7)
O15C V5C O11C V4C 49.19(13)
V1C V5C O11C V4C 85.68(6)
O13C V5C O12C C50C -41.20(19)
O14C V5C O12C C50C 138.18(16)
O15C V5C O12C C50C 70.90(17)
O11C V5C O12C C50C -144.65(18)
V4C V5C O12C C50C -165.5(2)
V1C V5C O12C C50C 103.38(17)
O13C V5C O12C V4C 124.29(9)
O14C V5C O12C V4C -56.32(12)
O15C V5C O12C V4C -123.61(7)
O11C V5C O12C V4C 20.84(6)
V1C V5C O12C V4C -91.13(6)
O10C V4C O12C C50C 31.3(2)
O11C V4C O12C C50C 143.0(2)
O9C V4C O12C C50C -83.65(19)
O8C V4C O12C C50C -145.65(17)
V5C V4C O12C C50C 164.2(2)
V3C V4C O12C C50C -111.63(18)
O10C V4C O12C V5C -132.85(8)
O11C V4C O12C V5C -21.22(7)
O9C V4C O12C V5C 112.17(7)
O8C V4C O12C V5C 50.17(14)
V3C V4C O12C V5C 84.19(7)
O13C V5C O14C C57C -58.23(19)
O12C V5C O14C C57C 122.37(17)
O15C V5C O14C C57C -163.95(18)
O11C V5C O14C C57C 52.50(17)
V4C V5C O14C C57C 88.30(17)
V1C V5C O14C C57C -177.6(2)
O13C V5C O14C V1C 119.33(9)
O12C V5C O14C V1C -60.07(12)
O15C V5C O14C V1C 13.61(7)
O11C V5C O14C V1C -129.95(7)
V4C V5C O14C V1C -94.14(6)
O1C V1C O14C C57C 65.76(18)
O3C V1C O14C C57C -115.42(16)
O15C V1C O14C C57C 164.01(17)
O2C V1C O14C C57C -44.53(17)
V2C V1C O14C C57C -81.16(16)
V5C V1C O14C C57C 177.7(2)
O1C V1C O14C V5C -111.90(9)
O3C V1C O14C V5C 66.92(10)
O15C V1C O14C V5C -13.65(7)
O2C V1C O14C V5C 137.81(7)
V2C V1C O14C V5C 101.19(6)
O1C V1C O15C C64C -43.53(18)
O14C V1C O15C C64C -157.76(18)
O3C V1C O15C C64C 72.34(17)
O2C V1C O15C C64C 137.35(17)
V2C V1C O15C C64C 102.77(16)
V5C V1C O15C C64C -171.3(2)
O1C V1C O15C V5C 127.72(8)
O14C V1C O15C V5C 13.50(7)
O3C V1C O15C V5C -116.40(7)
O2C V1C O15C V5C -51.40(15)
V2C V1C O15C V5C -85.97(7)
O13C V5C O15C C64C 50.7(2)
O14C V5C O15C C64C 156.8(2)
O12C V5C O15C C64C -63.87(19)
O11C V5C O15C C64C -128.95(18)
V4C V5C O15C C64C -98.60(18)
V1C V5C O15C C64C 170.4(2)
O13C V5C O15C V1C -119.62(9)
O14C V5C O15C V1C -13.54(7)
O12C V5C O15C V1C 125.76(7)
O11C V5C O15C V1C 60.68(13)
V4C V5C O15C V1C 91.03(6)
V2C O2C C1C C2C -117.72(17)
V1C O2C C1C C2C 40.6(3)
O2C C1C C2C C7C 62.7(3)
O2C C1C C2C C3C -173.81(18)
C1C C2C C3C C4C 177.51(19)
C7C C2C C3C C4C -57.6(3)
C2C C3C C4C C5C 55.6(3)
C3C C4C C5C C6C -54.1(3)
C4C C5C C6C C7C 54.7(3)
C5C C6C C7C C2C -56.2(3)
C1C C2C C7C C6C -179.63(19)
C3C C2C C7C C6C 57.7(3)
V2C O3C C8C C9E 120.1(2)
V1C O3C C8C C9E -75.1(3)
C14C C9C C10C C11C -57.1(14)
C9C C10C C11C C12C 55.8(18)
C10C C11C C12C C13C -54.7(17)
C11C C12C C13C C14C 55.5(13)
C12C C13C C14C C9C -56.2(8)
C10C C9C C14C C13C 55.6(8)
O3C C8C C9E C14E -70.6(5)
O3C C8C C9E C10E 166.5(3)
C14E C9E C10E C11E -53.9(6)
C8C C9E C10E C11E 69.6(5)
C14E C13E C12E C11E 58.6(16)
C9E C10E C11E C12E 58.2(10)
C13E C12E C11E C10E -60.9(16)
C12E C13E C14E C9E -54.1(11)
C10E C9E C14E C13E 51.9(8)
C8C C9E C14E C13E -70.5(7)
V3C O5C C15C C16C -89.2(2)
V2C O5C C15C C16C 102.91(19)
O5C C15C C16C C17C 173.2(2)
O5C C15C C16C C21C -64.0(2)
C15C C16C C17C C18C 177.2(3)
C21C C16C C17C C18C 53.2(4)
C16C C17C C18C C19C -52.9(4)
C17C C18C C19C C20C 53.5(4)
C18C C19C C20C C21C -55.3(4)
C19C C20C C21C C16C 56.7(3)
C15C C16C C21C C20C -177.3(2)
C17C C16C C21C C20C -55.4(3)
V3C O6C C22C C23C 109.06(18)
V2C O6C C22C C23C -45.6(2)
O6C C22C C23C C28C -60.9(2)
O6C C22C C23C C24C 176.16(19)
C28C C23C C24C C25C 54.7(3)
C22C C23C C24C C25C 178.5(2)
C23C C24C C25C C26C -54.7(3)
C24C C25C C26C C27C 55.8(3)
C25C C26C C27C C28C -56.7(3)
C22C C23C C28C C27C -177.9(2)
C24C C23C C28C C27C -55.5(3)
C26C C27C C28C C23C 56.8(3)
V3C O8C C29C C30C 105.22(19)
V4C O8C C29C C30C -55.4(2)
O8C C29C C30C C31C 164.19(19)
O8C C29C C30C C35C -72.2(3)
C35C C30C C31C C32C 57.4(3)
C29C C30C C31C C32C -177.6(2)
C30C C31C C32C C33C -57.4(3)
C31C C32C C33C C34C 56.1(4)
C32C C33C C34C C35C -55.4(4)
C31C C30C C35C C34C -56.5(3)
C29C C30C C35C C34C 179.7(2)
C33C C34C C35C C30C 55.8(3)
V3C O9C C36C C37C -116.27(18)
V4C O9C C36C C37C 63.9(2)
O9C C36C C37C C42C 60.3(3)
O9C C36C C37C C38C -176.58(19)
C42C C37C C38C C39C -54.0(3)
C36C C37C C38C C39C -177.4(2)
C37C C38C C39C C40C 54.8(4)
C38C C39C C40C C41C -55.3(4)
C39C C40C C41C C42C 55.6(4)
C36C C37C C42C C41C 177.6(2)
C38C C37C C42C C41C 54.9(3)
C40C C41C C42C C37C -56.2(3)
V4C O11C C43C C44C 46.6(3)
V5C O11C C43C C44C -136.06(16)
O11C C43C C44C C45C -179.69(19)
O11C C43C C44C C49C 57.4(3)
C43C C44C C45C C46C 178.4(2)
C49C C44C C45C C46C -56.9(3)
C44C C45C C46C C47C 55.2(3)
C45C C46C C47C C48C -54.0(4)
C46C C47C C48C C49C 54.8(4)
C47C C48C C49C C44C -56.1(3)
C43C C44C C49C C48C 178.8(2)
C45C C44C C49C C48C 56.9(3)
V5C O12C C50C C51C 102.8(2)
V4C O12C C50C C51C -58.2(3)
O12C C50C C51C C56C -65.4(3)
O12C C50C C51C C52C 172.52(19)
C50C C51C C52C C53C 179.4(2)
C56C C51C C52C C53C 55.7(3)
C51C C52C C53C C54C -53.0(3)
C52C C53C C54C C55C 52.5(3)
C53C C54C C55C C56C -54.7(3)
C50C C51C C56C C55C 179.3(2)
C52C C51C C56C C55C -58.9(3)
C54C C55C C56C C51C 58.6(3)
V5C O14C C57C C58C 117.87(18)
V1C O14C C57C C58C -59.2(2)
O14C C57C C58C C63C -66.8(2)
O14C C57C C58C C59C 168.69(19)
C57C C58C C59C C60C -178.1(2)
C63C C58C C59C C60C 56.8(3)
C58C C59C C60C C61C -56.9(3)
C59C C60C C61C C62C 56.5(4)
C60C C61C C62C C63C -55.8(4)
C57C C58C C63C C62C 179.0(2)
C59C C58C C63C C62C -56.4(3)
C61C C62C C63C C58C 55.6(3)
V1C O15C C64C C65C 109.9(2)
V5C O15C C64C C65C -58.8(3)
O15C C64C C65C C70C -59.8(3)
O15C C64C C65C C66C 178.5(2)
C64C C65C C66C C67C 177.6(2)
C70C C65C C66C C67C 54.7(3)
C65C C66C C67C C68C -54.1(4)
C66C C67C C68C C69C 53.5(4)
C67C C68C C69C C70C -54.4(4)
C64C C65C C70C C69C -175.9(3)
C66C C65C C70C C69C -55.1(4)
C68C C69C C70C C65C 55.6(4)
O1D V1D V2D O4D 7.44(13)
O3D V1D V2D O4D -74.98(12)
O14D V1D V2D O4D 148.26(10)
O2D V1D V2D O4D 74.01(12)
O15D V1D V2D O4D -132.19(11)
V5D V1D V2D O4D -172.80(9)
O1D V1D V2D O2D -66.57(11)
O3D V1D V2D O2D -148.99(11)
O14D V1D V2D O2D 74.25(9)
O15D V1D V2D O2D 153.80(9)
V5D V1D V2D O2D 113.19(8)
O1D V1D V2D O5D -132.78(10)
O3D V1D V2D O5D 144.80(10)
O14D V1D V2D O5D 8.04(7)
O2D V1D V2D O5D -66.21(9)
O15D V1D V2D O5D 87.59(8)
V5D V1D V2D O5D 46.98(6)
O1D V1D V2D O6D 147.41(10)
O3D V1D V2D O6D 64.99(10)
O14D V1D V2D O6D -71.77(8)
O2D V1D V2D O6D -146.02(10)
O15D V1D V2D O6D 7.78(8)
V5D V1D V2D O6D -32.83(6)
O1D V1D V2D O3D 82.42(12)
O14D V1D V2D O3D -136.76(9)
O2D V1D V2D O3D 148.99(11)
O15D V1D V2D O3D -57.21(10)
V5D V1D V2D O3D -97.82(8)
O1D V1D V2D V3D -172.77(8)
O3D V1D V2D V3D 104.81(8)
O14D V1D V2D V3D -31.95(5)
O2D V1D V2D V3D -106.20(8)
O15D V1D V2D V3D 47.60(6)
V5D V1D V2D V3D 6.99(2)
O4D V2D V3D O7D -10.96(14)
O2D V2D V3D O7D 127.59(11)
O5D V2D V3D O7D 69.04(13)
O6D V2D V3D O7D -86.32(13)
O3D V2D V3D O7D -150.51(11)
V1D V2D V3D O7D 169.25(10)
O4D V2D V3D O6D 75.36(12)
O2D V2D V3D O6D -146.10(10)
O5D V2D V3D O6D 155.36(12)
O3D V2D V3D O6D -64.19(10)
V1D V2D V3D O6D -104.43(8)
O4D V2D V3D O5D -80.00(12)
O2D V2D V3D O5D 58.54(10)
O6D V2D V3D O5D -155.36(12)
O3D V2D V3D O5D 140.44(10)
V1D V2D V3D O5D 100.21(8)
O4D V2D V3D O8D -148.35(11)
O2D V2D V3D O8D -9.81(8)
O5D V2D V3D O8D -68.35(10)
O6D V2D V3D O8D 136.29(10)
O3D V2D V3D O8D 72.10(8)
V1D V2D V3D O8D 31.86(6)
O4D V2D V3D O9D 130.18(11)
O2D V2D V3D O9D -91.28(8)
O5D V2D V3D O9D -149.82(10)
O6D V2D V3D O9D 54.82(10)
O3D V2D V3D O9D -9.38(8)
V1D V2D V3D O9D -49.62(6)
O4D V2D V3D V4D 171.66(9)
O2D V2D V3D V4D -49.79(6)
O5D V2D V3D V4D -108.33(8)
O6D V2D V3D V4D 96.30(8)
O3D V2D V3D V4D 32.11(6)
V1D V2D V3D V4D -8.13(2)
O7D V3D V4D O10D 8.61(16)
O6D V3D V4D O10D -133.79(13)
O5D V3D V4D O10D 145.25(13)
O8D V3D V4D O10D 89.12(15)
O9D V3D V4D O10D -65.36(16)
V2D V3D V4D O10D -174.08(12)
O7D V3D V4D O8D -80.52(14)
O6D V3D V4D O8D 137.09(10)
O5D V3D V4D O8D 56.13(11)
O9D V3D V4D O8D -154.48(14)
V2D V3D V4D O8D 96.79(9)
O7D V3D V4D O12D 148.79(12)
O6D V3D V4D O12D 6.40(8)
O5D V3D V4D O12D -74.57(8)
O8D V3D V4D O12D -130.69(10)
O9D V3D V4D O12D 74.82(12)
V2D V3D V4D O12D -33.90(6)
O7D V3D V4D O9D 73.96(15)
O6D V3D V4D O9D -68.43(12)
O5D V3D V4D O9D -149.39(12)
O8D V3D V4D O9D 154.48(14)
V2D V3D V4D O9D -108.72(11)
O7D V3D V4D O11D -130.51(12)
O6D V3D V4D O11D 87.10(8)
O5D V3D V4D O11D 6.14(9)
O8D V3D V4D O11D -49.99(11)
O9D V3D V4D O11D 155.53(12)
V2D V3D V4D O11D 46.80(6)
O7D V3D V4D V5D -171.28(10)
O6D V3D V4D V5D 46.33(6)
O5D V3D V4D V5D -34.63(7)
O8D V3D V4D V5D -90.76(9)
O9D V3D V4D V5D 114.76(11)
V2D V3D V4D V5D 6.03(2)
O10D V4D V5D O13D -2.94(16)
O8D V4D V5D O13D 137.27(10)
O12D V4D V5D O13D -88.79(12)
O9D V4D V5D O13D -142.53(11)
O11D V4D V5D O13D 62.47(11)
V3D V4D V5D O13D 176.93(8)
O10D V4D V5D O14D -142.64(14)
O8D V4D V5D O14D -2.43(7)
O12D V4D V5D O14D 131.51(10)
O9D V4D V5D O14D 77.77(8)
O11D V4D V5D O14D -77.22(9)
V3D V4D V5D O14D 37.24(5)
O10D V4D V5D O12D 85.85(15)
O8D V4D V5D O12D -133.94(10)
O9D V4D V5D O12D -53.73(11)
O11D V4D V5D O12D 151.27(11)
V3D V4D V5D O12D -94.27(8)
O10D V4D V5D O11D -65.42(15)
O8D V4D V5D O11D 74.79(9)
O12D V4D V5D O11D -151.27(11)
O9D V4D V5D O11D 155.00(10)
V3D V4D V5D O11D 114.46(8)
O10D V4D V5D O15D 137.43(14)
O8D V4D V5D O15D -82.36(8)
O12D V4D V5D O15D 51.58(10)
O9D V4D V5D O15D -2.15(9)
O11D V4D V5D O15D -157.15(9)
V3D V4D V5D O15D -42.69(6)
O10D V4D V5D V1D 178.48(13)
O8D V4D V5D V1D -41.31(6)
O12D V4D V5D V1D 92.63(8)
O9D V4D V5D V1D 38.89(7)
O11D V4D V5D V1D -116.10(8)
V3D V4D V5D V1D -1.64(2)
O1D V1D V5D O13D -2.24(12)
O3D V1D V5D O13D 137.07(10)
O14D V1D V5D O13D -91.04(11)
O2D V1D V5D O13D -141.09(10)
O15D V1D V5D O13D 68.36(11)
V2D V1D V5D O13D 177.99(8)
O1D V1D V5D O14D 88.80(11)
O3D V1D V5D O14D -131.90(10)
O2D V1D V5D O14D -50.05(9)
O15D V1D V5D O14D 159.40(11)
V2D V1D V5D O14D -90.97(8)
O1D V1D V5D O12D -143.74(10)
O3D V1D V5D O12D -4.44(9)
O14D V1D V5D O12D 127.46(10)
O2D V1D V5D O12D 77.41(8)
O15D V1D V5D O12D -73.14(10)
V2D V1D V5D O12D 36.49(7)
O1D V1D V5D O11D 134.60(10)
O3D V1D V5D O11D -86.10(8)
O14D V1D V5D O11D 45.80(10)
O2D V1D V5D O11D -4.25(8)
O15D V1D V5D O11D -154.80(10)
V2D V1D V5D O11D -45.17(6)
O1D V1D V5D O15D -70.60(11)
O3D V1D V5D O15D 68.70(9)
O14D V1D V5D O15D -159.40(11)
O2D V1D V5D O15D 150.55(9)
V2D V1D V5D O15D 109.63(8)
O1D V1D V5D V4D 176.41(8)
O3D V1D V5D V4D -44.29(6)
O14D V1D V5D V4D 87.60(8)
O2D V1D V5D V4D 37.56(6)
O15D V1D V5D V4D -113.00(8)
V2D V1D V5D V4D -3.36(2)
O4D V2D O2D C1D 39.2(2)
O5D V2D O2D C1D -74.57(18)
O6D V2D O2D C1D -139.28(18)
O3D V2D O2D C1D 145.66(19)
V1D V2D O2D C1D 165.0(2)
V3D V2D O2D C1D -106.21(17)
O4D V2D O2D V1D -125.77(9)
O5D V2D O2D V1D 120.48(8)
O6D V2D O2D V1D 55.77(14)
O3D V2D O2D V1D -19.30(7)
V3D V2D O2D V1D 88.84(7)
O1D V1D O2D C1D -33.0(2)
O3D V1D O2D C1D -143.9(2)
O14D V1D O2D C1D 85.2(2)
O15D V1D O2D C1D 148.16(18)
V2D V1D O2D C1D -163.5(2)
V5D V1D O2D C1D 113.05(19)
O1D V1D O2D V2D 130.45(8)
O3D V1D O2D V2D 19.59(7)
O14D V1D O2D V2D -111.28(7)
O15D V1D O2D V2D -48.36(15)
V5D V1D O2D V2D -83.47(7)
O1D V1D O3D C8D 67.2(2)
O14D V1D O3D C8D -113.3(2)
O2D V1D O3D C8D 167.7(2)
O15D V1D O3D C8D -41.9(2)
V2D V1D O3D C8D -172.7(2)
V5D V1D O3D C8D -77.2(2)
O1D V1D O3D V2D -120.11(9)
O14D V1D O3D V2D 59.44(11)
O2D V1D O3D V2D -19.62(7)
O15D V1D O3D V2D 130.87(8)
V5D V1D O3D V2D 95.48(6)
O4D V2D O3D C8D -62.8(2)
O2D V2D O3D C8D -167.7(2)
O5D V2D O3D C8D 118.7(2)
O6D V2D O3D C8D 49.6(2)
V1D V2D O3D C8D 172.4(2)
V3D V2D O3D C8D 83.1(2)
O4D V2D O3D V1D 124.76(9)
O2D V2D O3D V1D 19.88(7)
O5D V2D O3D V1D -53.78(13)
O6D V2D O3D V1D -122.86(8)
V3D V2D O3D V1D -89.37(7)
O7D V3D O5D C15D 46.9(2)
O6D V3D O5D C15D 158.5(2)
O8D V3D O5D C15D -67.63(19)
O9D V3D O5D C15D -132.8(2)
V4D V3D O5D C15D -98.20(18)
V2D V3D O5D C15D 174.0(2)
O7D V3D O5D V2D -127.08(10)
O6D V3D O5D V2D -15.50(7)
O8D V3D O5D V2D 118.38(8)
O9D V3D O5D V2D 53.22(17)
V4D V3D O5D V2D 87.80(7)
O4D V2D O5D C15D -53.3(2)
O2D V2D O5D C15D 57.7(2)
O6D V2D O5D C15D -158.4(2)
O3D V2D O5D C15D 125.19(19)
V1D V2D O5D C15D 93.27(19)
V3D V2D O5D C15D -173.8(2)
O4D V2D O5D V3D 120.50(9)
O2D V2D O5D V3D -128.46(8)
O6D V2D O5D V3D 15.42(7)
O3D V2D O5D V3D -60.98(13)
V1D V2D O5D V3D -92.91(7)
O7D V3D O6D C22D -58.8(2)
O5D V3D O6D C22D -158.7(2)
O8D V3D O6D C22D 123.12(19)
O9D V3D O6D C22D 52.92(19)
V4D V3D O6D C22D 88.62(19)
V2D V3D O6D C22D -174.2(2)
O7D V3D O6D V2D 115.44(10)
O5D V3D O6D V2D 15.51(7)
O8D V3D O6D V2D -62.65(12)
O9D V3D O6D V2D -132.84(8)
V4D V3D O6D V2D -97.14(7)
O4D V2D O6D C22D 50.4(2)
O2D V2D O6D C22D -131.13(19)
O5D V2D O6D C22D 158.5(2)
O3D V2D O6D C22D -62.5(2)
V1D V2D O6D C22D -96.5(2)
V3D V2D O6D C22D 173.9(2)
O4D V2D O6D V3D -123.53(10)
O2D V2D O6D V3D 54.92(15)
O5D V2D O6D V3D -15.50(7)
O3D V2D O6D V3D 123.59(8)
V1D V2D O6D V3D 89.51(7)
O10D V4D O8D C29D 73.2(2)
O12D V4D O8D C29D -107.2(2)
O9D V4D O8D C29D 170.3(2)
O11D V4D O8D C29D -35.7(2)
V5D V4D O8D C29D -73.3(2)
V3D V4D O8D C29D -173.4(2)
O10D V4D O8D V3D -113.39(11)
O12D V4D O8D V3D 66.13(11)
O9D V4D O8D V3D -16.28(9)
O11D V4D O8D V3D 137.64(8)
V5D V4D O8D V3D 100.12(7)
O7D V3D O8D C29D -66.4(2)
O6D V3D O8D C29D 111.8(2)
O5D V3D O8D C29D 41.3(2)
O9D V3D O8D C29D -170.7(2)
V4D V3D O8D C29D 173.0(3)
V2D V3D O8D C29D 76.4(2)
O7D V3D O8D V4D 120.62(11)
O6D V3D O8D V4D -61.27(13)
O5D V3D O8D V4D -131.68(9)
O9D V3D O8D V4D 16.30(9)
V2D V3D O8D V4D -96.66(7)
O10D V4D O9D C36D -34.7(3)
O8D V4D O9D C36D -148.2(3)
O12D V4D O9D C36D 84.2(3)
O11D V4D O9D C36D 147.4(3)
V5D V4D O9D C36D 114.2(3)
V3D V4D O9D C36D -164.2(3)
O10D V4D O9D V3D 129.54(13)
O8D V4D O9D V3D 16.06(9)
O12D V4D O9D V3D -111.59(10)
O11D V4D O9D V3D -48.4(2)
V5D V4D O9D V3D -81.59(10)
O7D V3D O9D C36D 37.4(3)
O6D V3D O9D C36D -79.2(3)
O5D V3D O9D C36D -142.9(3)
O8D V3D O9D C36D 146.8(3)
V4D V3D O9D C36D 162.6(4)
V2D V3D O9D C36D -109.5(3)
O7D V3D O9D V4D -125.28(11)
O6D V3D O9D V4D 118.14(10)
O5D V3D O9D V4D 54.41(18)
O8D V3D O9D V4D -15.89(9)
V2D V3D O9D V4D 87.86(9)
O13D V5D O11D C43D 24.34(19)
O14D V5D O11D C43D -93.86(17)
O12D V5D O11D C43D 140.10(18)
O15D V5D O11D C43D -154.88(17)
V4D V5D O11D C43D 158.0(2)
V1D V5D O11D C43D -119.88(16)
O13D V5D O11D V4D -133.64(8)
O14D V5D O11D V4D 108.16(7)
O12D V5D O11D V4D -17.87(7)
O15D V5D O11D V4D 47.15(17)
V1D V5D O11D V4D 82.14(7)
O10D V4D O11D C43D -23.1(2)
O8D V4D O11D C43D 94.1(2)
O12D V4D O11D C43D -137.6(2)
O9D V4D O11D C43D 154.8(2)
V5D V4D O11D C43D -155.6(2)
V3D V4D O11D C43D 122.48(19)
O10D V4D O11D V5D 132.47(12)
O8D V4D O11D V5D -110.31(8)
O12D V4D O11D V5D 17.99(7)
O9D V4D O11D V5D -49.6(2)
V3D V4D O11D V5D -81.93(7)
O10D V4D O12D C50D 69.3(2)
O8D V4D O12D C50D -110.3(2)
O9D V4D O12D C50D -36.7(2)
O11D V4D O12D C50D 170.1(2)
V5D V4D O12D C50D -171.6(2)
V3D V4D O12D C50D -74.12(19)
O10D V4D O12D V5D -119.18(11)
O8D V4D O12D V5D 61.30(11)
O9D V4D O12D V5D 134.84(8)
O11D V4D O12D V5D -18.34(7)
V3D V4D O12D V5D 97.44(7)
O13D V5D O12D C50D -72.3(2)
O14D V5D O12D C50D 108.4(2)
O11D V5D O12D C50D -169.8(2)
O15D V5D O12D C50D 35.1(2)
V4D V5D O12D C50D 171.6(2)
V1D V5D O12D C50D 71.9(2)
O13D V5D O12D V4D 116.10(10)
O14D V5D O12D V4D -63.26(11)
O11D V5D O12D V4D 18.52(7)
O15D V5D O12D V4D -136.56(8)
V1D V5D O12D V4D -99.75(7)
O13D V5D O14D C57D -70.49(19)
O12D V5D O14D C57D 108.88(18)
O11D V5D O14D C57D 35.97(17)
O15D V5D O14D C57D -168.90(18)
V4D V5D O14D C57D 74.46(17)
V1D V5D O14D C57D 177.9(2)
O13D V5D O14D V1D 111.59(9)
O12D V5D O14D V1D -69.05(11)
O11D V5D O14D V1D -141.95(8)
O15D V5D O14D V1D 13.17(7)
V4D V5D O14D V1D -103.46(6)
O1D V1D O14D C57D 68.2(2)
O3D V1D O14D C57D -111.36(19)
O2D V1D O14D C57D -40.28(19)
O15D V1D O14D C57D 169.1(2)
V2D V1D O14D C57D -77.47(19)
V5D V1D O14D C57D -177.8(2)
O1D V1D O14D V5D -114.05(9)
O3D V1D O14D V5D 66.41(11)
O2D V1D O14D V5D 137.49(8)
O15D V1D O14D V5D -13.11(7)
V2D V1D O14D V5D 100.30(6)
O13D V5D O15D C64D 31.23(18)
O14D V5D O15D C64D 145.61(17)
O12D V5D O15D C64D -88.45(17)
O11D V5D O15D C64D -149.56(17)
V4D V5D O15D C64D -117.34(15)
V1D V5D O15D C64D 158.5(2)
O13D V5D O15D V1D -127.26(9)
O14D V5D O15D V1D -12.87(7)
O12D V5D O15D V1D 113.07(8)
O11D V5D O15D V1D 51.95(17)
V4D V5D O15D V1D 84.17(7)
O1D V1D O15D C64D -28.7(2)
O3D V1D O15D C64D 86.84(19)
O14D V1D O15D C64D -142.4(2)
O2D V1D O15D C64D 150.12(18)
V2D V1D O15D C64D 118.66(18)
V5D V1D O15D C64D -155.2(2)
O1D V1D O15D V5D 126.54(9)
O3D V1D O15D V5D -117.92(8)
O14D V1D O15D V5D 12.84(7)
O2D V1D O15D V5D -54.65(15)
V2D V1D O15D V5D -86.11(7)
V2D O2D C1D C2D -105.2(2)
V1D O2D C1D C2D 55.0(3)
O2D C1D C2D C7D 65.3(3)
O2D C1D C2D C3D -171.7(2)
C7D C2D C3D C4D -54.5(3)
C1D C2D C3D C4D -178.9(2)
C2D C3D C4D C5D 54.0(3)
C3D C4D C5D C6D -54.1(3)
C4D C5D C6D C7D 55.0(3)
C1D C2D C7D C6D 178.2(2)
C3D C2D C7D C6D 55.9(3)
C5D C6D C7D C2D -56.6(3)
V1D O3D C8D C9D -52.5(3)
V2D O3D C8D C9D 136.74(19)
O3D C8D C9D C14D -61.0(3)
O3D C8D C9D C10D 175.3(2)
C8D C9D C10D C11D -179.9(2)
C14D C9D C10D C11D 55.5(3)
C9D C10D C11D C12D -54.9(4)
C10D C11D C12D C13D 55.0(4)
C11D C12D C13D C14D -55.7(4)
C8D C9D C14D C13D -178.8(3)
C10D C9D C14D C13D -56.0(4)
C12D C13D C14D C9D 56.1(4)
V3D O5D C15D C16D -105.1(2)
V2D O5D C15D C16D 67.4(3)
O5D C15D C16D C21D 70.3(3)
O5D C15D C16D C17D -167.1(2)
C15D C16D C17D C18D -179.2(2)
C21D C16D C17D C18D -55.7(3)
C16D C17D C18D C19D 56.9(4)
C17D C18D C19D C20D -55.2(4)
C18D C19D C20D C21D 53.4(4)
C19D C20D C21D C16D -52.8(4)
C15D C16D C21D C20D 175.9(3)
C17D C16D C21D C20D 53.8(3)
V3D O6D C22D C23D 69.4(3)
V2D O6D C22D C23D -103.3(3)
O6D C22D C23D C28D 61.1(3)
O6D C22D C23D C24D -176.2(2)
C22D C23D C24D C25D -177.2(3)
C28D C23D C24D C25D -53.9(3)
C23D C24D C25D C26D 54.5(4)
C24D C25D C26D C27D -55.7(4)
C25D C26D C27D C28D 56.3(4)
C26D C27D C28D C23D -56.3(4)
C22D C23D C28D C27D 176.9(3)
C24D C23D C28D C27D 54.9(3)
V4D O8D C29D C30D -116.6(2)
V3D O8D C29D C30D 71.8(3)
O8D C29D C30D C31D -170.0(3)
O8D C29D C30D C35D 65.3(3)
C29D C30D C31D C32D -73.1(4)
C35D C30D C31D C32D 52.4(4)
C30D C31D C32D C33D -55.3(5)
C31D C32D C33D C34D 57.0(5)
C32D C33D C34D C35D -55.4(5)
C33D C34D C35D C30D 53.2(5)
C31D C30D C35D C34D -52.5(4)
C29D C30D C35D C34D 71.7(4)
V4D O9D C36D C37D 128.7(3)
V3D O9D C36D C37D -30.6(5)
O9D C36D C37D C42D -67.8(4)
O9D C36D C37D C38D 166.6(3)
C36D C37D C38D C39D -174.7(4)
C42D C37D C38D C39D 59.1(5)
C37D C38D C39D C40D -49.9(6)
C38D C39D C40D C41D 47.9(8)
C39D C40D C41D C42D -50.5(8)
C36D C37D C42D C41D 177.7(4)
C38D C37D C42D C41D -58.2(5)
C40D C41D C42D C37D 53.2(6)
V5D O11D C43D C44D -102.1(2)
V4D O11D C43D C44D 48.9(3)
O11D C43D C44D C49D 60.2(3)
O11D C43D C44D C45D -173.6(2)
C43D C44D C45D C46D 173.9(3)
C49D C44D C45D C46D -56.7(4)
C44D C45D C46D C47D 57.3(4)
C45D C46D C47D C48D -55.2(4)
C46D C47D C48D C49D 51.5(4)
C43D C44D C49D C48D -179.8(2)
C45D C44D C49D C48D 54.5(4)
C47D C48D C49D C44D -51.8(4)
V4D O12D C50D C51D -99.1(3)
V5D O12D C50D C51D 91.2(3)
O12D C50D C51D C56D 65.1(3)
O12D C50D C51D C52D -172.1(3)
C56D C51D C52D C53D -55.0(4)
C50D C51D C52D C53D -179.7(3)
C51D C52D C53D C54D 54.7(4)
C52D C53D C54D C55D -55.1(4)
C53D C54D C55D C56D 56.8(4)
C52D C51D C56D C55D 56.6(4)
C50D C51D C56D C55D 179.1(3)
C54D C55D C56D C51D -57.5(4)
V5D O14D C57D C58D 87.2(2)
V1D O14D C57D C58D -95.5(2)
O14D C57D C58D C63D 69.1(3)
O14D C57D C58D C59D -166.9(2)
C63D C58D C59D C60D -56.2(3)
C57D C58D C59D C60D 178.1(2)
C58D C59D C60D C61D 55.3(3)
C59D C60D C61D C62D -54.6(4)
C60D C61D C62D C63D 55.5(4)
C57D C58D C63D C62D -177.9(2)
C59D C58D C63D C62D 57.8(3)
C61D C62D C63D C58D -57.4(3)
V5D O15D C64D C65D -107.2(2)
V1D O15D C64D C65D 44.3(3)
O15D C64D C65D C70D 60.3(3)
O15D C64D C65D C66D -175.8(2)
C64D C65D C66D C67D 177.6(3)
C70D C65D C66D C67D -56.7(3)
C65D C66D C67D C68D 55.3(4)
C66D C67D C68D C69D -54.1(4)
C67D C68D C69D C70D 54.4(4)
C64D C65D C70D C69D -178.9(2)
C66D C65D C70D C69D 57.5(3)
C68D C69D C70D C65D -56.3(4)
